data_1548305
loop_
_publ_author_name
'Shinnosuke Horiuchi'
'Yuki Tachibana'
'Mitsuki Yamashita'
'Koji Yamamoto'
'Kohei Masai'
'Kohei Takase'
'Teruo Matsutani'
'Shiori Kawamata'
'Yuki Kurashige'
'Takeshi Yanai'
'Tetsuro Murahashi'

_publ_section_title
;
 Multinuclear metal-binding ability of a carotene
;
_journal_name_full 'Nature Communications'
_journal_page_first 6742
_journal_paper_doi 10.1038/ncomms7742
_journal_volume 6
_journal_year 2015
_chemical_formula_moiety 'C80 H112 Pd7, 2(C32 H12 B F24), 3(C6 H6)'
_chemical_formula_sum 'C162 H154 B2 F48 Pd7'
_chemical_formula_weight 3779.34
_space_group_crystal_system triclinic
_space_group_IT_number 2
_space_group_name_Hall '-P 1'
_space_group_name_H-M_alt 'P -1'
_symmetry_space_group_name_Hall '-P 1'
_symmetry_space_group_name_H-M 'P -1'
_atom_sites_solution_hydrogens geom
_atom_sites_solution_primary direct
_atom_sites_solution_secondary difmap
_cell_angle_alpha 104.4125(13)
_cell_angle_beta 90.6725(15)
_cell_angle_gamma 105.1673(15)
_cell_formula_units_Z 2
_cell_length_a 17.1345(16)
_cell_length_b 20.7478(18)
_cell_length_c 23.226(2)
_cell_measurement_reflns_used 9466
_cell_measurement_temperature 123
_cell_measurement_theta_max 26.35
_cell_measurement_theta_min 3.02
_cell_volume 7692.4(12)
_computing_cell_refinement 'RAPID AUTO'
_computing_data_collection 'RAPID AUTO (Rigaku, ????)'
_computing_data_reduction 'RAPID AUTO'
_computing_molecular_graphics 'CrystalStructure 4.1'
_computing_publication_material 'CrystalStructure 4.1 (Rigaku, 2014)'
_computing_structure_refinement 'SHELXL2013 (Sheldrick, 2008)'
_computing_structure_solution 'SHELXS97 (Sheldrick, 2008)'
_diffrn_ambient_temperature 123
_diffrn_detector_area_resol_mean 10.000
_diffrn_measured_fraction_theta_full 0.985
_diffrn_measured_fraction_theta_max 0.983
_diffrn_measurement_device_type 'Rigaku R-AXIS RAPID'
_diffrn_measurement_method \w
_diffrn_radiation_type 'Mo K\a'
_diffrn_radiation_wavelength 0.71075
_diffrn_reflns_av_R_equivalents 0.0580
_diffrn_reflns_Laue_measured_fraction_full 0.985
_diffrn_reflns_Laue_measured_fraction_max 0.983
_diffrn_reflns_limit_h_max 19
_diffrn_reflns_limit_h_min -20
_diffrn_reflns_limit_k_max 24
_diffrn_reflns_limit_k_min -25
_diffrn_reflns_limit_l_max 28
_diffrn_reflns_limit_l_min -28
_diffrn_reflns_number 59990
_diffrn_reflns_point_group_measured_fraction_full 0.985
_diffrn_reflns_point_group_measured_fraction_max 0.983
_diffrn_reflns_theta_full 25.242
_diffrn_reflns_theta_max 25.682
_diffrn_reflns_theta_min 3.027
_diffrn_standards_interval_count .
_diffrn_standards_number 0
_exptl_absorpt_coefficient_mu 0.910
_exptl_absorpt_correction_T_max 0.956
_exptl_absorpt_correction_T_min 0.329
_exptl_absorpt_correction_type multi-scan
_exptl_absorpt_process_details 'ABSCOR (Rigaku, 1995)'
_exptl_crystal_colour red
_exptl_crystal_density_diffrn 1.632
_exptl_crystal_density_method 'not measured'
_exptl_crystal_description platelet
_exptl_crystal_F_000 3780.00
_exptl_crystal_size_max 0.240
_exptl_crystal_size_mid 0.160
_exptl_crystal_size_min 0.050
_refine_diff_density_max 4.65
_refine_diff_density_min -2.33
_refine_ls_extinction_method none
_refine_ls_goodness_of_fit_ref 1.103
_refine_ls_hydrogen_treatment constr
_refine_ls_number_parameters 1968
_refine_ls_number_reflns 28724
_refine_ls_number_restraints 0
_refine_ls_R_factor_all 0.1378
_refine_ls_R_factor_gt 0.0853
_refine_ls_shift/su_max 0.001
_refine_ls_structure_factor_coef Fsqd
_refine_ls_weighting_details 'w = 1/[\s^2^(Fo^2^)+(0.1396P)^2^+11.5594P] where P=(Fo^2^+2Fc^2^)/3'
_refine_ls_weighting_scheme calc
_refine_ls_wR_factor_gt 0.2295
_refine_ls_wR_factor_ref 0.2676
_reflns_number_gt 16839
_reflns_number_total 28724
_reflns_threshold_expression F^2^>2.0\s(F^2^)
_cod_data_source_file ncomms7742-s5.cif
_cod_data_source_block 140125
_cod_original_cell_volume 7692.5(12)
_cod_database_code 1548305
_shelxl_res_file
;
TITL 140125
CELL  0.71075 17.13447 20.74781 23.22640 104.412 90.672 105.167
ZERR  2 0.00155 0.00182 0.00220 0.001 0.002 0.002
LATT 1
SFAC PD C H B F
UNIT 14 324 308 4 96
L.S. 5
FMAP 2
PLAN -10
WPDB -2
HTAB
LIST 4
TEMP -150.0
ACTA
SIZE 0.240 0.160 0.050
WGHT    0.139600   11.559400
FVAR       0.29799   0.52266   0.58301
MOLE 1
PD1   1    0.920025    1.212811    0.417342    11.00000    0.04128    0.04213 =
         0.03827    0.00129   -0.00329    0.00909
PD2   1    0.872137    1.091782    0.329324    11.00000    0.03534    0.03892 =
         0.03653    0.00398   -0.00017    0.00975
PD3   1    0.826565    0.975267    0.243900    11.00000    0.03393    0.03909 =
         0.03761    0.00275   -0.00024    0.00935
PD4   1    0.766382    0.866616    0.153804    11.00000    0.03482    0.04151 =
         0.03934    0.00317   -0.00085    0.00965
PD5   1    0.693637    0.766321    0.059523    11.00000    0.03764    0.04090 =
         0.04241    0.00476   -0.00168    0.01013
PD6   1    0.615182    0.676640   -0.038992    11.00000    0.04101    0.03863 =
         0.04539    0.00495   -0.00036    0.01103
PD7   1    0.543417    0.587385   -0.143453    11.00000    0.04709    0.04144 =
         0.05668    0.00505    0.00157    0.01079
C1    2    0.926638    1.312863    0.325884    11.00000    0.04641    0.03975 =
         0.04248    0.01015   -0.00218    0.00685
C1A   2    0.835323    1.280038    0.320830    11.00000    0.03665    0.05565 =
         0.06155    0.01585   -0.01121    0.01393
AFIX  33
H1A   3    0.823051    1.231505    0.297980    11.00000   -1.20000
H1B   3    0.807656    1.304932    0.300441    11.00000   -1.20000
H1C   3    0.816560    1.282575    0.360821    11.00000   -1.20000
AFIX   0
C1B   2    0.957025    1.311317    0.264564    11.00000    0.05344    0.04662 =
         0.05419    0.01317    0.00097    0.00898
AFIX  33
H1D   3    0.945170    1.263267    0.240581    11.00000   -1.20000
H1E   3    1.015734    1.332603    0.268662    11.00000   -1.20000
H1F   3    0.929789    1.337085    0.244859    11.00000   -1.20000
AFIX   0
C2    2    0.943702    1.391362    0.359424    11.00000    0.06626    0.03414 =
         0.08082    0.00218   -0.00582    0.00626
AFIX  23
H2A   3    0.998138    1.416497    0.351042    11.00000   -1.20000
H2B   3    0.903410    1.410534    0.343617    11.00000   -1.20000
AFIX   0
C3    2    0.940013    1.404039    0.426440    11.00000    0.07293    0.05175 =
         0.06397   -0.00681   -0.00586    0.02258
AFIX  23
H3A   3    0.946042    1.453681    0.445065    11.00000   -1.20000
H3B   3    0.887216    1.376933    0.435737    11.00000   -1.20000
AFIX   0
C4    2    1.008541    1.381875    0.450084    11.00000    0.04899    0.04759 =
         0.05527    0.00350   -0.00123    0.00130
AFIX  23
H4A   3    1.060205    1.416775    0.449272    11.00000   -1.20000
H4B   3    1.001104    1.381830    0.492280    11.00000   -1.20000
AFIX   0
C5    2    1.015935    1.311898    0.416718    11.00000    0.04514    0.04987 =
         0.04734   -0.00285    0.00675    0.01093
C5A   2    1.093212    1.298355    0.438927    11.00000    0.05749    0.06724 =
         0.03839    0.00077   -0.00693    0.01690
AFIX  33
H5A   3    1.082627    1.249230    0.437620    11.00000   -1.20000
H5B   3    1.109778    1.326330    0.480028    11.00000   -1.20000
H5C   3    1.136640    1.310844    0.413333    11.00000   -1.20000
AFIX   0
C6    2    0.976733    1.278826    0.358835    11.00000    0.02437    0.03919 =
         0.04538    0.00447   -0.00062    0.00161
C7    2    0.983085    1.210141    0.331868    11.00000    0.03850    0.04827 =
         0.03632    0.00870    0.00077    0.01339
AFIX  43
H7    3    1.023150    1.196479    0.350832    11.00000   -1.20000
AFIX   0
C8    2    0.937488    1.158934    0.280203    11.00000    0.04546    0.02960 =
         0.04239    0.00293   -0.00279    0.00920
AFIX  43
H8    3    0.893748    1.169878    0.262884    11.00000   -1.20000
AFIX   0
C9    2    0.950708    1.095456    0.253140    11.00000    0.03131    0.04167 =
         0.04074    0.00919    0.00205    0.00008
C9A   2    1.025088    1.073210    0.267407    11.00000    0.03259    0.04928 =
         0.04326    0.00446   -0.00436    0.01117
AFIX  33
H9A   3    1.073907    1.104765    0.258255    11.00000   -1.20000
H9B   3    1.020067    1.026043    0.243317    11.00000   -1.20000
H9C   3    1.029135    1.074513    0.309826    11.00000   -1.20000
AFIX   0
C10   2    0.895480    1.051543    0.201592    11.00000    0.02643    0.04143 =
         0.03050    0.00613   -0.00148    0.00252
AFIX  43
H10   3    0.852896    1.068786    0.190648    11.00000   -1.20000
AFIX   0
C11   2    0.898577    0.986572    0.166476    11.00000    0.03823    0.03024 =
         0.04306    0.00412    0.00041    0.00105
AFIX  43
H11   3    0.940421    0.967428    0.175487    11.00000   -1.20000
AFIX   0
C12   2    0.839519    0.948731    0.117239    11.00000    0.03212    0.04817 =
         0.04259    0.00571    0.00004    0.00897
AFIX  43
H12   3    0.797646    0.968986    0.110610    11.00000   -1.20000
AFIX   0
C13   2    0.837472    0.883996    0.077439    11.00000    0.02830    0.04080 =
         0.04610    0.00688   -0.00314    0.00773
C13A  2    0.907619    0.853093    0.077087    11.00000    0.03614    0.05104 =
         0.04424    0.00687   -0.00482    0.00854
AFIX  33
H13A  3    0.956245    0.884417    0.067434    11.00000   -1.20000
H13B  3    0.894977    0.808457    0.047086    11.00000   -1.20000
H13C  3    0.917397    0.846245    0.116513    11.00000   -1.20000
AFIX   0
C14   2    0.770629    0.853420    0.031559    11.00000    0.02723    0.04225 =
         0.04420    0.00841    0.00014    0.00538
AFIX  43
H14   3    0.729924    0.877102    0.032544    11.00000   -1.20000
AFIX   0
C15   2    0.760002    0.792121   -0.014324    11.00000    0.03761    0.03248 =
         0.04777    0.00556   -0.00287    0.01596
AFIX  43
H15   3    0.797418    0.765353   -0.014889    11.00000   -1.20000
AFIX   0
C16   2    0.694878    0.768897   -0.059993    11.00000    0.03326    0.04160 =
         0.05323    0.01124    0.00026    0.00912
AFIX  43
H16   3    0.655986    0.794522   -0.057928    11.00000   -1.20000
AFIX   0
C17   2    0.685396    0.708643   -0.108889    11.00000    0.04026    0.03599 =
         0.04468    0.00186    0.00466    0.01395
AFIX  43
H17   3    0.724326    0.683025   -0.111195    11.00000   -1.20000
AFIX   0
C18   2    0.619094    0.685410   -0.154694    11.00000    0.05180    0.02609 =
         0.04175    0.00076   -0.00039    0.00560
C18A  2    0.566867    0.732348   -0.158114    11.00000    0.06545    0.04069 =
         0.05210    0.00285   -0.01027    0.01589
AFIX  33
H18A  3    0.540441    0.741713   -0.120929    11.00000   -1.20000
H18B  3    0.525457    0.710056   -0.191662    11.00000   -1.20000
H18C  3    0.600568    0.775950   -0.163988    11.00000   -1.20000
AFIX   0
C19   2    0.617915    0.627258   -0.203854    11.00000    0.05046    0.04475 =
         0.04566   -0.00313   -0.00669    0.01100
AFIX  43
H19   3    0.665232    0.611368   -0.208845    11.00000   -1.20000
AFIX   0
C20   2    0.550376    0.592932   -0.244717    11.00000    0.05409    0.04449 =
         0.03854    0.00806    0.00302    0.01214
AFIX  43
H20   3    0.503663    0.609687   -0.239809    11.00000   -1.20000
AFIX   0
C21   2    0.547074    0.533599   -0.293941    11.00000    0.05166    0.03712 =
         0.04937    0.00740   -0.00174    0.01217
AFIX  43
H21   3    0.583420    0.506650   -0.291310    11.00000   -1.20000
AFIX   0
C22   2    0.494205    0.513556   -0.344739    11.00000    0.04724    0.04690 =
         0.03629    0.00239    0.00600    0.01090
C22A  2    0.434916    0.551115   -0.354974    11.00000    0.04032    0.05545 =
         0.05501   -0.00610   -0.00428    0.01425
AFIX  33
H22A  3    0.398069    0.552312   -0.323011    11.00000   -1.20000
H22B  3    0.403601    0.527372   -0.393447    11.00000   -1.20000
H2C   3    0.463876    0.598496   -0.355232    11.00000   -1.20000
AFIX   0
C23   2    0.502597    0.455386   -0.392113    11.00000    0.05184    0.04301 =
         0.04240    0.00606   -0.00172    0.01043
AFIX  43
H23   3    0.536902    0.429079   -0.383529    11.00000   -1.20000
AFIX   0
C24   2    0.464649    0.436428   -0.447566    11.00000    0.04357    0.05371 =
         0.05894    0.00509   -0.00268    0.01931
AFIX  43
H24   3    0.432038    0.464226   -0.455800    11.00000   -1.20000
AFIX   0
C25   2    0.468953    0.376785   -0.496526    11.00000    0.04530    0.04520 =
         0.04379    0.00519   -0.00369    0.01265
C26   2    0.537352    0.357833   -0.508174    11.00000    0.05439    0.06063 =
         0.03537    0.00660    0.00201    0.01873
C26A  2    0.620526    0.401793   -0.479769    11.00000    0.06840    0.07111 =
         0.05490   -0.00126    0.00159    0.02696
AFIX  33
H26A  3    0.632244    0.446690   -0.489183    11.00000   -1.20000
H26B  3    0.661543    0.378272   -0.495337    11.00000   -1.20000
H26C  3    0.621580    0.408844   -0.436419    11.00000   -1.20000
AFIX   0
C27   2    0.538363    0.292169   -0.552090    11.00000    0.06820    0.07364 =
         0.06518   -0.00228    0.00117    0.04045
AFIX  23
H27A  3    0.571742    0.268946   -0.533801    11.00000   -1.20000
H27B  3    0.565218    0.303637   -0.587166    11.00000   -1.20000
AFIX   0
C28   2    0.455689    0.241638   -0.573481    11.00000    0.07353    0.05989 =
         0.07294   -0.01575   -0.00953    0.01945
AFIX  23
H28A  3    0.459618    0.205682   -0.609574    11.00000   -1.20000
H28B  3    0.434294    0.218683   -0.542102    11.00000   -1.20000
AFIX   0
C29   2    0.401001    0.282327   -0.587333    11.00000    0.06365    0.06599 =
         0.05712   -0.00916   -0.00773    0.01714
AFIX  23
H29A  3    0.347438    0.250034   -0.603817    11.00000   -1.20000
H29B  3    0.423842    0.304947   -0.618577    11.00000   -1.20000
AFIX   0
C30   2    0.388854    0.337323   -0.533978    11.00000    0.04750    0.03793 =
         0.05091   -0.00097   -0.00191    0.01030
C30A  2    0.353362    0.386871   -0.558114    11.00000    0.05721    0.07010 =
         0.05127    0.01217   -0.00551    0.01596
AFIX  33
H30A  3    0.342768    0.422127   -0.524705    11.00000   -1.20000
H30B  3    0.302512    0.360873   -0.582454    11.00000   -1.20000
H30C  3    0.392099    0.409307   -0.582623    11.00000   -1.20000
AFIX   0
C30B  2    0.326405    0.304675   -0.494390    11.00000    0.04758    0.06721 =
         0.06094    0.01156   -0.00478    0.00538
AFIX  33
H30D  3    0.347213    0.272362   -0.478403    11.00000   -1.20000
H30E  3    0.274988    0.279783   -0.518374    11.00000   -1.20000
H30F  3    0.317534    0.341242   -0.461367    11.00000   -1.20000
AFIX   0
C31   2    0.756002    1.182034    0.487601    11.00000    0.07840    0.03634 =
         0.05914    0.00192    0.01701    0.02233
C31A  2    0.718046    1.192964    0.432443    11.00000    0.05645    0.05382 =
         0.06544    0.02148    0.01946    0.02296
AFIX  33
H31A  3    0.752422    1.234155    0.422900    11.00000   -1.20000
H31B  3    0.664085    1.199312    0.440188    11.00000   -1.20000
H31C  3    0.713198    1.152462    0.398738    11.00000   -1.20000
AFIX   0
C31B  2    0.698057    1.116795    0.501922    11.00000    0.07331    0.06433 =
         0.04951    0.01057    0.02230    0.02865
AFIX  33
H31D  3    0.644595    1.124574    0.509082    11.00000   -1.20000
H31E  3    0.720727    1.108694    0.537566    11.00000   -1.20000
H31F  3    0.692622    1.076332    0.468073    11.00000   -1.20000
AFIX   0
C32   2    0.754858    1.244027    0.541610    11.00000    0.13024    0.04559 =
         0.06016    0.00037    0.04295    0.03121
AFIX  23
H32A  3    0.704128    1.257493    0.537643    11.00000   -1.20000
H32B  3    0.755401    1.229343    0.579000    11.00000   -1.20000
AFIX   0
C33   2    0.825861    1.305032    0.545216    11.00000    0.15891    0.03948 =
         0.07009   -0.00513    0.03870    0.02592
AFIX  23
H33A  3    0.820361    1.344981    0.577054    11.00000   -1.20000
H33B  3    0.828183    1.318006    0.506910    11.00000   -1.20000
AFIX   0
C34   2    0.901640    1.286821    0.558509    11.00000    0.13282    0.06826 =
         0.04099   -0.01134    0.00729    0.00540
AFIX  23
H34A  3    0.902837    1.281833    0.599781    11.00000   -1.20000
H34B  3    0.949134    1.325093    0.556170    11.00000   -1.20000
AFIX   0
C35   2    0.908535    1.219974    0.515674    11.00000    0.06587    0.03756 =
         0.05019    0.00273   -0.01296   -0.00204
C35A  2    0.985810    1.202822    0.532164    11.00000    0.08330    0.08440 =
         0.04736    0.00944   -0.01905   -0.00702
AFIX  33
H35A  3    0.972688    1.168227    0.555165    11.00000   -1.20000
H35B  3    1.024631    1.244868    0.556203    11.00000   -1.20000
H35C  3    1.009732    1.184358    0.495714    11.00000   -1.20000
AFIX   0
C36   2    0.840605    1.172185    0.481858    11.00000    0.06385    0.05768 =
         0.04061    0.00805    0.00450    0.01817
C37   2    0.854716    1.110754    0.442383    11.00000    0.04010    0.04225 =
         0.03649    0.00348    0.00201    0.00961
AFIX  43
H37   3    0.906985    1.104480    0.447959    11.00000   -1.20000
AFIX   0
C38   2    0.802178    1.059341    0.397181    11.00000    0.03565    0.04451 =
         0.03379    0.01144    0.00873    0.01674
AFIX  43
H38   3    0.751680    1.066871    0.387913    11.00000   -1.20000
AFIX   0
C39   2    0.817540    0.996733    0.363799    11.00000    0.03473    0.03358 =
         0.03856    0.00843    0.00252    0.00395
C39A  2    0.888040    0.973652    0.383104    11.00000    0.04204    0.05149 =
         0.03878    0.00425   -0.00455    0.01437
AFIX  33
H39A  3    0.867407    0.931992    0.397099    11.00000   -1.20000
H39B  3    0.921974    1.010573    0.415485    11.00000   -1.20000
H39C  3    0.920429    0.963432    0.349240    11.00000   -1.20000
AFIX   0
C40   2    0.759113    0.951888    0.317116    11.00000    0.03531    0.04944 =
         0.03478    0.00564    0.00435    0.01555
AFIX  43
H40   3    0.713199    0.967266    0.310005    11.00000   -1.20000
AFIX   0
C41   2    0.761523    0.886245    0.279608    11.00000    0.03199    0.04304 =
         0.04608    0.00742    0.01416    0.00756
AFIX  43
H41   3    0.804224    0.867244    0.287049    11.00000   -1.20000
AFIX   0
C42   2    0.700817    0.848186    0.230807    11.00000    0.03487    0.03486 =
         0.04959   -0.00254   -0.00388    0.01624
AFIX  43
H42   3    0.659311    0.869047    0.224700    11.00000   -1.20000
AFIX   0
C43   2    0.696594    0.783810    0.191521    11.00000    0.02864    0.04587 =
         0.04253    0.00485    0.00506    0.00055
C43A  2    0.750637    0.739407    0.202468    11.00000    0.05159    0.05014 =
         0.04471    0.00312    0.00389    0.01794
AFIX  33
H43A  3    0.807719    0.765067    0.203658    11.00000   -1.20000
H43B  3    0.738907    0.696704    0.170176    11.00000   -1.20000
H43C  3    0.739994    0.727932    0.240600    11.00000   -1.20000
AFIX   0
C44   2    0.632788    0.755868    0.144128    11.00000    0.03220    0.04527 =
         0.05078    0.00989   -0.00193    0.01275
AFIX  43
H44   3    0.596635    0.783004    0.141573    11.00000   -1.20000
AFIX   0
C45   2    0.618724    0.690878    0.100414    11.00000    0.03413    0.03722 =
         0.04250    0.00194   -0.00265    0.00855
AFIX  43
H45   3    0.650600    0.660705    0.104142    11.00000   -1.20000
AFIX   0
C46   2    0.558417    0.669730    0.051329    11.00000    0.04309    0.02182 =
         0.05161    0.00421    0.00434    0.01017
AFIX  43
H46   3    0.526331    0.700068    0.048608    11.00000   -1.20000
AFIX   0
C47   2    0.543509    0.607080    0.006894    11.00000    0.02584    0.03444 =
         0.05353    0.00682    0.00018    0.00278
AFIX  43
H47   3    0.574030    0.576094    0.011117    11.00000   -1.20000
AFIX   0
C48   2    0.486285    0.585821   -0.044253    11.00000    0.02722    0.03903 =
         0.05672    0.01190    0.00452    0.00323
C48A  2    0.420080    0.620767   -0.047783    11.00000    0.03336    0.05810 =
         0.05179   -0.00582    0.00194    0.01549
AFIX  33
H48A  3    0.385345    0.615909   -0.015033    11.00000   -1.20000
H48B  3    0.387449    0.599127   -0.085991    11.00000   -1.20000
H48C  3    0.444451    0.669960   -0.044617    11.00000   -1.20000
AFIX   0
C49   2    0.485056    0.522641   -0.087591    11.00000    0.04983    0.03474 =
         0.04516   -0.00186    0.00545    0.01897
AFIX  43
H49   3    0.518664    0.496146   -0.078278    11.00000   -1.20000
AFIX   0
C50   2    0.438527    0.496842   -0.142364    11.00000    0.02809    0.04167 =
         0.04735    0.00911    0.00085   -0.00033
AFIX  43
H50   3    0.402040    0.520666   -0.152235    11.00000   -1.20000
AFIX   0
C51   2    0.445240    0.434237   -0.184268    11.00000    0.03918    0.02145 =
         0.06194   -0.01146   -0.00702    0.01322
AFIX  43
H51   3    0.485167    0.413910   -0.173840    11.00000   -1.20000
AFIX   0
C52   2    0.399796    0.401463   -0.237375    11.00000    0.03414    0.03650 =
         0.05557    0.00866    0.00169    0.00497
C52A  2    0.334277    0.425659   -0.260240    11.00000    0.06348    0.04209 =
         0.06561   -0.00939   -0.01198    0.02864
AFIX  33
H52A  3    0.292218    0.426048   -0.232023    11.00000   -1.20000
H52B  3    0.310493    0.394386   -0.299017    11.00000   -1.20000
H52C  3    0.356907    0.472500   -0.264758    11.00000   -1.20000
AFIX   0
C53   2    0.417531    0.339206   -0.274497    11.00000    0.02532    0.03546 =
         0.05594   -0.00470    0.00290    0.00854
AFIX  43
H53   3    0.463412    0.327003   -0.261956    11.00000   -1.20000
AFIX   0
C54   2    0.373736    0.298393   -0.324734    11.00000    0.03873    0.04212 =
         0.04067    0.00290    0.00446    0.01615
AFIX  43
H54   3    0.329883    0.313084   -0.337349    11.00000   -1.20000
AFIX   0
C55   2    0.384949    0.233219   -0.363168    11.00000    0.03558    0.03687 =
         0.04144    0.01035    0.00491    0.01221
C56   2    0.320094    0.189377   -0.399973    11.00000    0.03401    0.04218 =
         0.03975    0.00750   -0.00217    0.00829
C56A  2    0.237218    0.201951   -0.403711    11.00000    0.04885    0.04422 =
         0.04984    0.00161    0.00243    0.02202
AFIX  33
H56A  3    0.215340    0.206382   -0.364558    11.00000   -1.20000
H56B  3    0.200653    0.162973   -0.433003    11.00000   -1.20000
H56C  3    0.242041    0.244633   -0.415992    11.00000   -1.20000
AFIX   0
C57   2    0.322046    0.121653   -0.440691    11.00000    0.05237    0.04840 =
         0.04779    0.00141   -0.00414    0.02027
AFIX  23
H57A  3    0.320372    0.125253   -0.482372    11.00000   -1.20000
H57B  3    0.272848    0.085736   -0.436846    11.00000   -1.20000
AFIX   0
C58   2    0.396593    0.098742   -0.428213    11.00000    0.05568    0.03030 =
         0.05623    0.00165   -0.00098    0.02127
AFIX  23
H58A  3    0.390495    0.080431   -0.392531    11.00000   -1.20000
H58B  3    0.402814    0.061612   -0.462553    11.00000   -1.20000
AFIX   0
C59   2    0.470118    0.160110   -0.417908    11.00000    0.04422    0.05014 =
         0.05164    0.00441    0.00568    0.02608
AFIX  23
H59A  3    0.474581    0.178411   -0.453596    11.00000   -1.20000
H59B  3    0.519194    0.144658   -0.412973    11.00000   -1.20000
AFIX   0
C60   2    0.467752    0.218376   -0.363151    11.00000    0.03093    0.04552 =
         0.04696    0.01082    0.00280    0.01264
C60A  2    0.534490    0.281690   -0.368689    11.00000    0.04108    0.05126 =
         0.06199    0.00384    0.00434    0.01701
AFIX  33
H60A  3    0.524381    0.292178   -0.406512    11.00000   -1.20000
H60B  3    0.587335    0.271876   -0.367624    11.00000   -1.20000
H60C  3    0.534407    0.321480   -0.335471    11.00000   -1.20000
AFIX   0
C60B  2    0.486223    0.197348   -0.307295    11.00000    0.04044    0.04280 =
         0.04818    0.00645    0.00049    0.01762
AFIX  33
H60D  3    0.486009    0.234720   -0.271931    11.00000   -1.20000
H60E  3    0.539706    0.188497   -0.308461    11.00000   -1.20000
H60F  3    0.444845    0.155292   -0.305539    11.00000   -1.20000
AFIX   0
 
MOLE 2
B1    4    0.685977    0.961605   -0.211440    11.00000    0.03719    0.03172 =
         0.04158    0.00080    0.00302    0.01669
C1X   2    0.709255    1.042452   -0.172230    11.00000    0.04665    0.03367 =
         0.02729    0.00483    0.00242    0.01071
C2X   2    0.789728    1.083288   -0.164662    11.00000    0.04687    0.03747 =
         0.03790    0.00529   -0.00349    0.01701
AFIX  43
H2X   3    0.831105    1.062473   -0.179737    11.00000   -1.20000
AFIX   0
C3X   2    0.810847    1.153415   -0.135724    11.00000    0.02849    0.05354 =
         0.04442    0.01359   -0.00784    0.00478
C4X   2    0.751427    1.185616   -0.113570    11.00000    0.05874    0.03871 =
         0.03583    0.00712   -0.00601    0.01349
AFIX  43
H4X   3    0.765949    1.233330   -0.093057    11.00000   -1.20000
AFIX   0
C5X   2    0.671748    1.147451   -0.121807    11.00000    0.05321    0.04985 =
         0.03428    0.00485    0.00477    0.02071
C6X   2    0.650320    1.075637   -0.150403    11.00000    0.04001    0.03229 =
         0.04055    0.00354   -0.00262    0.00850
AFIX  43
H6X   3    0.594994    1.049667   -0.154792    11.00000   -1.20000
AFIX   0
C7X   2    0.896467    1.194922   -0.125855    11.00000    0.06321    0.02773 =
         0.05643    0.00761   -0.00177    0.00984
F7A   5    0.908027    1.256193   -0.138466    11.00000    0.06820    0.04105 =
         0.09604    0.01755   -0.01058   -0.00501
F7B   5    0.928229    1.209151   -0.069853    11.00000    0.07389    0.08726 =
         0.05538    0.01615   -0.02396   -0.00143
F7C   5    0.946356    1.163303   -0.159750    11.00000    0.04448    0.04720 =
         0.08112    0.00766   -0.00338    0.00583
C8X   2    0.605447    1.180121   -0.101056    11.00000    0.07412    0.04814 =
         0.05524    0.00409    0.00794    0.02916
F8A   5    0.549408    1.139733   -0.076638    11.00000    0.10845    0.06005 =
         0.07111    0.01553    0.04330    0.03963
F8B   5    0.566730    1.192853   -0.144673    11.00000    0.06243    0.07550 =
         0.08310    0.03060    0.01952    0.04335
F8C   5    0.632973    1.240297   -0.059475    11.00000    0.10646    0.04824 =
         0.11130   -0.02846    0.01095    0.03456
C9X   2    0.685698    0.964845   -0.280879    11.00000    0.03051    0.03574 =
         0.04367    0.00168   -0.00349    0.01431
C10X  2    0.619182    0.976270   -0.308873    11.00000    0.04135    0.02578 =
         0.04438    0.00755    0.00757    0.01072
AFIX  43
H10X  3    0.573328    0.980220   -0.287085    11.00000   -1.20000
AFIX   0
C11X  2    0.618046    0.981970   -0.366955    11.00000    0.03771    0.03132 =
         0.04370    0.00593   -0.00259    0.01176
C12X  2    0.685822    0.977274   -0.400223    11.00000    0.04514    0.03769 =
         0.02843    0.00583   -0.00256    0.00948
AFIX  43
H12X  3    0.685348    0.979999   -0.440448    11.00000   -1.20000
AFIX   0
C13X  2    0.752420    0.968656   -0.372728    11.00000    0.03544    0.02982 =
         0.04865    0.00105    0.00155    0.00524
C14X  2    0.752199    0.961281   -0.314482    11.00000    0.02695    0.04260 =
         0.03484    0.00446   -0.00531    0.00829
AFIX  43
H14X  3    0.798496    0.953648   -0.297345    11.00000   -1.20000
AFIX   0
C15X  2    0.823848    0.961826   -0.407451    11.00000    0.03627    0.06323 =
         0.04427    0.00761   -0.00055    0.01343
F15A  5    0.893378    0.980863   -0.373590    11.00000    0.03751    0.11212 =
         0.05526    0.02178    0.00141    0.01459
F15B  5    0.833994    0.995030   -0.448714    11.00000    0.05992    0.18104 =
         0.07348    0.07645    0.03191    0.05079
F15C  5    0.817218    0.894841   -0.436769    11.00000    0.06844    0.09244 =
         0.10110   -0.02664    0.01798    0.02875
C16X  2    0.544866    0.990074   -0.394695    11.00000    0.04405    0.06546 =
         0.05026    0.02127   -0.00461    0.01688
F16A  5    0.508313    1.029796   -0.356998    11.00000    0.09056    0.15044 =
         0.06084    0.04146    0.02174    0.09482
F16B  5    0.490068    0.930964   -0.415580    11.00000    0.06330    0.08314 =
         0.17367    0.04758   -0.06285   -0.00452
F16C  5    0.558150    1.018811   -0.440368    11.00000    0.06987    0.10091 =
         0.05196    0.03504    0.01130    0.05099
C17X  2    0.748803    0.919502   -0.196652    11.00000    0.02728    0.02839 =
         0.04399    0.00447    0.00385    0.00254
C18X  2    0.746895    0.854780   -0.236490    11.00000    0.02782    0.03715 =
         0.03883    0.00461   -0.00344    0.00750
AFIX  43
H18X  3    0.710451    0.838417   -0.271390    11.00000   -1.20000
AFIX   0
C19X  2    0.795285    0.815204   -0.226635    11.00000    0.03798    0.04247 =
         0.03956    0.01030    0.00219    0.00627
C20X  2    0.846720    0.834808   -0.174945    11.00000    0.04417    0.04201 =
         0.04533    0.01847    0.00820    0.01905
AFIX  43
H20X  3    0.879357    0.806668   -0.167490    11.00000   -1.20000
AFIX   0
C21X  2    0.848553    0.896819   -0.134811    11.00000    0.03356    0.04242 =
         0.04477    0.01137    0.00311    0.01087
C22X  2    0.800146    0.937357   -0.145217    11.00000    0.03585    0.03302 =
         0.04195    0.00710   -0.00003    0.01356
AFIX  43
H22X  3    0.802172    0.979061   -0.115969    11.00000   -1.20000
AFIX   0
C23X  2    0.793995    0.750248   -0.273572    11.00000    0.05231    0.03878 =
         0.05985    0.00224    0.00884    0.02045
F23A  5    0.725250    0.702203   -0.280554    11.00000    0.11254    0.04949 =
         0.13015   -0.02680    0.07201   -0.02918
F23B  5    0.802407    0.761592   -0.328245    11.00000    0.08373    0.06354 =
         0.05203   -0.00123    0.01077    0.02959
F23C  5    0.855677    0.724405   -0.267287    11.00000    0.12306    0.07536 =
         0.08132   -0.01046   -0.01569    0.06693
C24X  2    0.907706    0.923179   -0.079926    11.00000    0.03736    0.05569 =
         0.04945    0.01789   -0.00631    0.01447
F24A  5    0.933605    0.872532   -0.066198    11.00000    0.06210    0.07697 =
         0.05920    0.01623   -0.01078    0.03590
F24B  5    0.972698    0.971059   -0.085604    11.00000    0.04419    0.10183 =
         0.06727    0.04052   -0.01607   -0.01112
F24C  5    0.875003    0.951234   -0.031187    11.00000    0.05680    0.06519 =
         0.03962    0.00776   -0.00101    0.02177
C25X  2    0.597868    0.917875   -0.195304    11.00000    0.04268    0.04240 =
         0.03637    0.01148    0.00583    0.01951
C26X  2    0.580194    0.922319   -0.135948    11.00000    0.04924    0.03002 =
         0.04373    0.00639    0.00303    0.01313
AFIX  43
H26X  3    0.617794    0.954527   -0.105022    11.00000   -1.20000
AFIX   0
C27X  2    0.509821    0.881436   -0.120639    11.00000    0.04911    0.05273 =
         0.04471    0.02085    0.01535    0.02376
C28X  2    0.453625    0.834660   -0.163727    11.00000    0.03784    0.05470 =
         0.05812    0.02359    0.01473    0.01369
AFIX  43
H28X  3    0.404975    0.807383   -0.153158    11.00000   -1.20000
AFIX   0
C29X  2    0.469005    0.827950   -0.222602    11.00000    0.04430    0.03874 =
         0.05426    0.00900   -0.00110    0.02009
C30X  2    0.539685    0.867439   -0.237765    11.00000    0.03464    0.03941 =
         0.04172    0.00984    0.00483    0.01429
AFIX  43
H30X  3    0.549592    0.860303   -0.278722    11.00000   -1.20000
AFIX   0
C31X  2    0.412835    0.774027   -0.271214    11.00000    0.02881    0.04830 =
         0.07885    0.01161    0.00221    0.00068
F31A  5    0.339998    0.750674   -0.253364    11.00000    0.05067    0.10441 =
         0.08784    0.03543   -0.00762   -0.01190
F31B  5    0.401398    0.794980   -0.319510    11.00000    0.05118    0.07066 =
         0.05632    0.02072   -0.01255    0.00985
F31C  5    0.441732    0.718401   -0.291019    11.00000    0.07224    0.05000 =
         0.09237    0.00491   -0.02778    0.01138
C32X  2    0.497942    0.886496   -0.056421    11.00000    0.07293    0.06297 =
         0.06479    0.02118    0.02415    0.02618
F32A  5    0.452013    0.826056   -0.048847    11.00000    0.23215    0.07647 =
         0.06207    0.02155    0.05962    0.00922
F32B  5    0.563377    0.904608   -0.021914    11.00000    0.07183    0.27044 =
         0.05513    0.06252    0.01840    0.05560
F32C  5    0.455535    0.929561   -0.032990    11.00000    0.11612    0.12898 =
         0.06137    0.01487    0.03642    0.06670
 
MOLE 3
B2    4    1.016296    0.580265    0.214896    11.00000    0.02480    0.03195 =
         0.04544    0.00755    0.00262    0.00993
C33X  2    0.999499    0.583778    0.146039    11.00000    0.03392    0.02758 =
         0.03919    0.00105    0.00072    0.00575
C34X  2    0.926903    0.593334    0.126655    11.00000    0.03051    0.03236 =
         0.04596    0.00502    0.00449    0.00669
AFIX  43
H34X  3    0.884455    0.593665    0.152582    11.00000   -1.20000
AFIX   0
C35X  2    0.915576    0.602383    0.070065    11.00000    0.04093    0.03598 =
         0.04548    0.00355   -0.00563    0.01462
C36X  2    0.975813    0.602654    0.030629    11.00000    0.06378    0.04280 =
         0.02996    0.00439    0.00593    0.01703
AFIX  43
H36X  3    0.968064    0.609671   -0.007683    11.00000   -1.20000
AFIX   0
C37X  2    1.047273    0.592372    0.049093    11.00000    0.04461    0.02132 =
         0.03835   -0.00722   -0.00001    0.00930
C38X  2    1.059939    0.583739    0.104672    11.00000    0.03028    0.02916 =
         0.04565   -0.00478    0.00135    0.00137
AFIX  43
H38X  3    1.110451    0.577563    0.115872    11.00000   -1.20000
AFIX   0
C39X  2    1.114550    0.595708    0.007747    11.00000    0.05581    0.04845 =
         0.04160    0.00609    0.01462    0.00932
F39A  5    1.161243    0.555567    0.013607    11.00000    0.07283    0.09954 =
         0.08254    0.03742    0.03553    0.04308
F39B  5    1.163729    0.659622    0.017157    11.00000    0.09494    0.04564 =
         0.08149   -0.01220    0.04526   -0.01856
F39C  5    1.087697    0.576102   -0.049507    11.00000    0.06688    0.08749 =
         0.04381    0.00115    0.01332    0.01536
C40X  2    0.836007    0.612248    0.052334    11.00000    0.06211    0.06502 =
         0.06043    0.01294    0.00415    0.03849
F40A  5    0.812853    0.586591   -0.005191    11.00000    0.09170    0.16470 =
         0.05652    0.00074   -0.01906    0.06972
F40B  5    0.774440    0.582623    0.078770    11.00000    0.04846    0.13148 =
         0.11017    0.06171   -0.00253    0.03379
F40C  5    0.836541    0.677975    0.065427    11.00000    0.07842    0.06779 =
         0.17575    0.01643   -0.02708    0.03975
C41X  2    1.071352    0.528467    0.221606    11.00000    0.02708    0.02986 =
         0.04773    0.00294    0.00015    0.00630
C42X  2    1.117614    0.537057    0.272695    11.00000    0.04054    0.03042 =
         0.04580    0.00200   -0.00088    0.00956
AFIX  43
H42X  3    1.124577    0.578162    0.303842    11.00000   -1.20000
AFIX   0
C43X  2    1.155334    0.486658    0.280531    11.00000    0.03681    0.05007 =
         0.04100    0.01137   -0.00801    0.00703
C44X  2    1.147319    0.426180    0.235122    11.00000    0.05013    0.04368 =
         0.04670    0.01145    0.00687    0.02052
AFIX  43
H44X  3    1.172980    0.392216    0.239928    11.00000   -1.20000
AFIX   0
C45X  2    1.101861    0.417181    0.183886    11.00000    0.03850    0.03385 =
         0.04280    0.00655    0.00079    0.01434
C46X  2    1.065368    0.467985    0.176011    11.00000    0.03579    0.03490 =
         0.03492    0.00841   -0.00026    0.01191
AFIX  43
H46X  3    1.036015    0.461314    0.139074    11.00000   -1.20000
AFIX   0
C47X  2    1.089429    0.351940    0.134635    11.00000    0.05034    0.04826 =
         0.04544    0.01142    0.00435    0.01832
F47A  5    1.150355    0.353797    0.100559    11.00000    0.08377    0.08431 =
         0.10478   -0.03190    0.02798    0.00833
F47B  5    1.084026    0.297162    0.154975    11.00000    0.22908    0.04486 =
         0.05841    0.00285   -0.01243    0.04822
F47C  5    1.025614    0.336787    0.097765    11.00000    0.07380    0.05004 =
         0.10404   -0.01705   -0.03607    0.02304
C48X  2    1.205737    0.499662    0.337300    11.00000    0.06656    0.05923 =
         0.06022    0.01032   -0.01332    0.02529
F48A  5    1.167335    0.516459    0.385060    11.00000    0.09944    0.11935 =
         0.05424    0.02138   -0.01453    0.03241
F48B  5    1.268809    0.554124    0.346189    11.00000    0.08225    0.12610 =
         0.09859    0.03105   -0.05346   -0.02079
F48C  5    1.234558    0.449585    0.341083    11.00000    0.24431    0.11951 =
         0.10223   -0.03880   -0.11154    0.12363
C49X  2    0.931081    0.545619    0.241922    11.00000    0.03131    0.03987 =
         0.04203    0.00705    0.00053    0.01224
C50X  2    0.874516    0.487389    0.205083    11.00000    0.02478    0.03806 =
         0.04503    0.00067   -0.00165    0.00525
AFIX  43
H50X  3    0.883462    0.471756    0.164299    11.00000   -1.20000
AFIX   0
C51X  2    0.806275    0.452600    0.227178    11.00000    0.02707    0.05663 =
         0.04130    0.01373   -0.00164    0.00892
C52X  2    0.789163    0.474280    0.285737    11.00000    0.02501    0.05348 =
         0.04464    0.01770    0.00158    0.00488
AFIX  43
H52X  3    0.741453    0.451078    0.300594    11.00000   -1.20000
AFIX   0
C53X  2    0.845562    0.531985    0.321899    11.00000    0.04123    0.06353 =
         0.04785    0.01615    0.00093    0.02025
C54X  2    0.913503    0.565902    0.300190    11.00000    0.03259    0.04243 =
         0.03529    0.00593    0.00107    0.00827
AFIX  43
H54X  3    0.950089    0.605084    0.326401    11.00000   -1.20000
AFIX   0
C55X  2    0.747197    0.390868    0.185808    11.00000    0.03463    0.04261 =
         0.05397    0.01161    0.00198    0.00031
F55A  5    0.765669    0.331259    0.186937    11.00000    0.05960    0.05159 =
         0.09262    0.00252   -0.00833    0.01829
F55B  5    0.671350    0.382447    0.199883    11.00000    0.02790    0.06371 =
         0.09983   -0.00312    0.00044    0.00265
F55C  5    0.748462    0.391560    0.129143    11.00000    0.06333    0.08418 =
         0.05644    0.01832   -0.01392   -0.02461
C56X  2    0.830535    0.558352    0.386697    11.00000    0.02988    0.08644 =
         0.05910    0.00540   -0.00283    0.00058
PART 1
F56A  5    0.834297    0.629844    0.400099    21.00000    0.07121
F56B  5    0.888751    0.554034    0.423698    21.00000    0.05708
F56C  5    0.760096    0.536931    0.402190    21.00000    0.08774
PART 2
F56D  5    0.781667    0.593862    0.393017   -21.00000    0.08170
F56E  5    0.781601    0.501124    0.406042   -21.00000    0.07105
F56F  5    0.892209    0.583725    0.421831   -21.00000    0.07312
PART 0
C57X  2    1.058101    0.661694    0.250214    11.00000    0.03998    0.03690 =
         0.03482    0.00640    0.00343    0.01191
C58X  2    1.141692    0.691938    0.258937    11.00000    0.02982    0.04620 =
         0.04059    0.00608   -0.00006    0.01466
AFIX  43
H58X  3    1.176804    0.662878    0.249014    11.00000   -1.20000
AFIX   0
C59X  2    1.175988    0.762790    0.281527    11.00000    0.03081    0.03505 =
         0.04129    0.00016   -0.00106    0.00388
C60X  2    1.127079    0.806737    0.296469    11.00000    0.04101    0.03823 =
         0.06350    0.00014   -0.00636    0.01080
AFIX  43
H60X  3    1.150149    0.855117    0.311949    11.00000   -1.20000
AFIX   0
C61X  2    1.042712    0.778612    0.288363    11.00000    0.03222    0.03884 =
         0.06362    0.00079   -0.00905    0.01126
C62X  2    1.010323    0.707485    0.265285    11.00000    0.03178    0.04096 =
         0.05465   -0.00251   -0.00637    0.00647
AFIX  43
H62X  3    0.953001    0.689372    0.259560    11.00000   -1.20000
AFIX   0
C63X  2    1.265414    0.791802    0.290226    11.00000    0.03857    0.04436 =
         0.06195    0.00952   -0.00269    0.00768
F63A  5    1.302827    0.750398    0.308711    11.00000    0.03305    0.08376 =
         0.09843    0.03318   -0.00761    0.00505
F63B  5    1.290190    0.849845    0.332490    11.00000    0.04767    0.07084 =
         0.11535   -0.02825   -0.00907   -0.00314
F63C  5    1.298212    0.799743    0.241325    11.00000    0.04690    0.20396 =
         0.05726    0.06301    0.00576    0.00988
C64X  2    0.988293    0.826236    0.304875    11.00000    0.05504    0.03214 =
         0.10191   -0.00678   -0.02608    0.00124
PART 1
F64A  5    0.926576    0.799276    0.336096    31.00000    0.07909
F64B  5    0.955550    0.835291    0.257776    31.00000    0.06731
F64C  5    1.023333    0.884572    0.337741    31.00000    0.11286
PART 2
F64D  5    1.010410    0.880148    0.278818   -31.00000    0.08525
F64E  5    0.914351    0.795908    0.309838   -31.00000    0.07397
F64F  5    1.011019    0.869397    0.361890   -31.00000    0.05034
PART 0
 
MOLE 4
C1Z   2    0.885785    1.167278    0.089808    11.00000    0.05382    0.05800 =
         0.08373    0.00310   -0.00820    0.01131
AFIX  43
H1Z   3    0.935394    1.181921    0.114146    11.00000   -1.20000
AFIX   0
C2Z   2    0.839444    1.212439    0.090584    11.00000    0.06859    0.06394 =
         0.14778    0.01188    0.01561    0.02513
AFIX  43
H2Z   3    0.857206    1.258384    0.115296    11.00000   -1.20000
AFIX   0
C3Z   2    0.768382    1.191454    0.056095    11.00000    0.06870    0.10201 =
         0.12626    0.04583    0.01597    0.04999
AFIX  43
H3Z   3    0.735869    1.222377    0.057086    11.00000   -1.20000
AFIX   0
C4Z   2    0.742514    1.122335    0.018097    11.00000    0.06249    0.14295 =
         0.06151    0.03796    0.00659    0.02471
AFIX  43
H4Z   3    0.693780    1.107650   -0.007240    11.00000   -1.20000
AFIX   0
C5Z   2    0.787981    1.078612    0.018749    11.00000    0.05146    0.08991 =
         0.06401    0.02762    0.01243    0.02397
AFIX  43
H5Z   3    0.770265    1.032197   -0.005001    11.00000   -1.20000
AFIX   0
C6Z   2    0.860324    1.101006    0.053838    11.00000    0.06154    0.06582 =
         0.07527    0.01013    0.00386    0.02231
AFIX  43
H6Z   3    0.892919    1.070194    0.053103    11.00000   -1.20000
AFIX   0
C7Z   2    1.312718    0.505394    0.126886    11.00000    0.05045    0.03420 =
         0.08826    0.01117    0.00630    0.00577
AFIX  43
H7Z   3    1.298323    0.456542    0.111538    11.00000   -1.20000
AFIX   0
C8Z   2    1.318789    0.533752    0.187050    11.00000    0.04878    0.09087 =
         0.08799    0.04215    0.01177    0.02449
AFIX  43
H8Z   3    1.307763    0.504479    0.213278    11.00000   -1.20000
AFIX   0
C9Z   2    1.340716    0.604270    0.209884    11.00000    0.05839    0.07975 =
         0.06650    0.01886    0.00252    0.02267
AFIX  43
H9Z   3    1.344835    0.623704    0.251776    11.00000   -1.20000
AFIX   0
C10Z  2    1.356334    0.645731    0.172858    11.00000    0.08312    0.04813 =
         0.07844    0.01110    0.01604    0.01226
AFIX  43
H10Z  3    1.371972    0.694481    0.189002    11.00000   -1.20000
AFIX   0
C11Z  2    1.350001    0.618456    0.110908    11.00000    0.10681    0.06338 =
         0.08838    0.02900    0.01360    0.01886
AFIX  43
H11Z  3    1.361029    0.648252    0.085119    11.00000   -1.20000
AFIX   0
C12Z  2    1.327496    0.547650    0.087987    11.00000    0.06570    0.08719 =
         0.06292    0.01271    0.00621    0.01916
AFIX  43
H12Z  3    1.322145    0.527954    0.046095    11.00000   -1.20000
AFIX   0
C13Z  2    0.607625    0.978800    0.155467    11.00000    0.08948    0.14151 =
         0.10387   -0.04123   -0.03350    0.06911
AFIX  43
H13Z  3    0.582171    0.939597    0.123773    11.00000   -1.20000
AFIX   0
C14Z  2    0.662940    1.031958    0.144048    11.00000    0.10426    0.27460 =
         0.10613    0.09468    0.05077    0.13748
AFIX  43
H14Z  3    0.676094    1.031404    0.104339    11.00000   -1.20000
AFIX   0
C15Z  2    0.700081    1.086911    0.190384    11.00000    0.03837    0.15513 =
         0.22352    0.11612    0.03170    0.05034
AFIX  43
H15Z  3    0.739731    1.124945    0.183042    11.00000   -1.20000
AFIX   0
C16Z  2    0.680944    1.087557    0.246251    11.00000    0.04748    0.10184 =
         0.11653    0.03451    0.00372    0.02897
AFIX  43
H16Z  3    0.708089    1.126091    0.277971    11.00000   -1.20000
AFIX   0
C17Z  2    0.627603    1.038229    0.258159    11.00000    0.06040    0.11857 =
         0.07885    0.04117   -0.00479    0.04829
AFIX  43
H17Z  3    0.614925    1.040533    0.298202    11.00000   -1.20000
AFIX   0
C18Z  2    0.587637    0.980619    0.212295    11.00000    0.05243    0.08731 =
         0.18965    0.06971   -0.00241    0.02214
AFIX  43
H18Z  3    0.547429    0.943562    0.220587    11.00000   -1.20000
 
AFIX   0
HKLF 4
 
REM  140125
REM R1 =  0.0853 for   16839 Fo > 4sig(Fo)  and  0.1378 for all   28724 data
REM   1968 parameters refined using      0 restraints
 
END  
     
WGHT      0.1396     11.6644 

REM No hydrogen bonds found for HTAB generation

REM Highest difference peak  4.653,  deepest hole -2.328,  1-sigma level  0.170
Q1    1   0.4956  0.5002 -0.2310  11.00000  0.05    4.65
Q2    1   0.4535  0.4101 -0.3229  11.00000  0.05    2.25
Q3    1   0.7252  0.8145  0.1109  11.00000  0.05    2.18
Q4    1   0.8012  0.9181  0.1965  11.00000  0.05    2.11
Q5    1   0.4164  0.3117 -0.4195  11.00000  0.05    1.70
Q6    1   0.5769  0.6276 -0.0892  11.00000  0.05    1.63
Q7    1   0.5143  0.5350 -0.1943  11.00000  0.05    1.60
Q8    1   0.5422  0.5838 -0.0989  11.00000  0.05    1.56
Q9    1   0.6543  0.7191  0.0102  11.00000  0.05    1.51
Q10   1   0.8635  1.0312  0.2804  11.00000  0.05    1.48
;

loop_
_symmetry_equiv_pos_site_id
_space_group_symop_operation_xyz
1 +X,+Y,+Z
2 -X,-Y,-Z

loop_
_atom_site_label
_atom_site_type_symbol
_atom_site_fract_x
_atom_site_fract_y
_atom_site_fract_z
_atom_site_U_iso_or_equiv
_atom_site_adp_type
_atom_site_occupancy
_atom_site_site_symmetry_multiplicity
_atom_site_calc_flag
_atom_site_refinement_flags
_atom_site_disorder_assembly
_atom_site_disorder_group
Pd1 Pd 0.92002(5) 1.21281(4) 0.41734(3) 0.0428(2) Uani 1 2 d . . .
Pd2 Pd 0.87214(4) 1.09178(3) 0.32932(3) 0.03812(19) Uani 1 2 d . . .
Pd3 Pd 0.82657(4) 0.97527(3) 0.24390(3) 0.03836(19) Uani 1 2 d . . .
Pd4 Pd 0.76638(4) 0.86662(4) 0.15380(3) 0.04010(19) Uani 1 2 d . . .
Pd5 Pd 0.69364(4) 0.76632(4) 0.05952(3) 0.0416(2) Uani 1 2 d . . .
Pd6 Pd 0.61518(5) 0.67664(4) -0.03899(3) 0.0428(2) Uani 1 2 d . . .
Pd7 Pd 0.54342(5) 0.58738(4) -0.14345(4) 0.0501(2) Uani 1 2 d . . .
C1 C 0.9266(6) 1.3129(5) 0.3259(4) 0.044(2) Uani 1 2 d . . .
C1A C 0.8353(6) 1.2800(5) 0.3208(5) 0.051(3) Uani 1 2 d . . .
H1A H 0.82305 1.2315 0.29798 0.0613 Uiso 1 2 calc R . .
H1B H 0.80766 1.30493 0.30044 0.0613 Uiso 1 2 calc R . .
H1C H 0.81656 1.28257 0.36082 0.0613 Uiso 1 2 calc R . .
C1B C 0.9570(7) 1.3113(5) 0.2646(5) 0.052(3) Uani 1 2 d . . .
H1D H 0.94517 1.26327 0.24058 0.0628 Uiso 1 2 calc R . .
H1E H 1.01573 1.3326 0.26866 0.0628 Uiso 1 2 calc R . .
H1F H 0.92979 1.33708 0.24486 0.0628 Uiso 1 2 calc R . .
C2 C 0.9437(8) 1.3914(5) 0.3594(5) 0.064(3) Uani 1 2 d . . .
H2A H 0.99814 1.4165 0.35104 0.0772 Uiso 1 2 calc R . .
H2B H 0.90341 1.41053 0.34362 0.0772 Uiso 1 2 calc R . .
C3 C 0.9400(8) 1.4040(6) 0.4264(5) 0.066(3) Uani 1 2 d . . .
H3A H 0.94604 1.45368 0.44506 0.0791 Uiso 1 2 calc R . .
H3B H 0.88722 1.37693 0.43574 0.0791 Uiso 1 2 calc R . .
C4 C 1.0085(7) 1.3819(5) 0.4501(5) 0.055(3) Uani 1 2 d . . .
H4A H 1.06021 1.41677 0.44927 0.0658 Uiso 1 2 calc R . .
H4B H 1.0011 1.38183 0.49228 0.0658 Uiso 1 2 calc R . .
C5 C 1.0159(6) 1.3119(5) 0.4167(5) 0.051(3) Uani 1 2 d . . .
C5A C 1.0932(7) 1.2983(6) 0.4389(5) 0.057(3) Uani 1 2 d . . .
H5A H 1.08263 1.24923 0.43762 0.0683 Uiso 1 2 calc R . .
H5B H 1.10978 1.32633 0.48003 0.0683 Uiso 1 2 calc R . .
H5C H 1.13664 1.31084 0.41333 0.0683 Uiso 1 2 calc R . .
C6 C 0.9767(5) 1.2788(4) 0.3588(4) 0.039(2) Uani 1 2 d . . .
C7 C 0.9831(6) 1.2101(5) 0.3319(4) 0.041(2) Uani 1 2 d . . .
H7 H 1.02315 1.19648 0.35083 0.0494 Uiso 1 2 calc R . .
C8 C 0.9375(6) 1.1589(4) 0.2802(4) 0.041(2) Uani 1 2 d . . .
H8 H 0.89375 1.16988 0.26288 0.0487 Uiso 1 2 calc R . .
C9 C 0.9507(6) 1.0955(5) 0.2531(4) 0.040(2) Uani 1 2 d . . .
C9A C 1.0251(6) 1.0732(5) 0.2674(4) 0.043(2) Uani 1 2 d . . .
H9A H 1.07391 1.10476 0.25825 0.0518 Uiso 1 2 calc R . .
H9B H 1.02007 1.02604 0.24332 0.0518 Uiso 1 2 calc R . .
H9C H 1.02913 1.07451 0.30983 0.0518 Uiso 1 2 calc R . .
C10 C 0.8955(5) 1.0515(4) 0.2016(4) 0.0347(19) Uani 1 2 d . . .
H10 H 0.8529 1.06879 0.19065 0.0417 Uiso 1 2 calc R . .
C11 C 0.8986(6) 0.9866(4) 0.1665(4) 0.040(2) Uani 1 2 d . . .
H11 H 0.94042 0.96743 0.17549 0.0478 Uiso 1 2 calc R . .
C12 C 0.8395(6) 0.9487(5) 0.1172(4) 0.043(2) Uani 1 2 d . . .
H12 H 0.79765 0.96899 0.11061 0.0510 Uiso 1 2 calc R . .
C13 C 0.8375(5) 0.8840(5) 0.0774(4) 0.040(2) Uani 1 2 d . . .
C13A C 0.9076(6) 0.8531(5) 0.0771(4) 0.046(2) Uani 1 2 d . . .
H13A H 0.95625 0.88442 0.06743 0.0547 Uiso 1 2 calc R . .
H13B H 0.89498 0.80846 0.04709 0.0547 Uiso 1 2 calc R . .
H13C H 0.9174 0.84624 0.11651 0.0547 Uiso 1 2 calc R . .
C14 C 0.7706(5) 0.8534(5) 0.0316(4) 0.039(2) Uani 1 2 d . . .
H14 H 0.72992 0.8771 0.03254 0.0471 Uiso 1 2 calc R . .
C15 C 0.7600(6) 0.7921(4) -0.0143(4) 0.039(2) Uani 1 2 d . . .
H15 H 0.79742 0.76535 -0.01489 0.0468 Uiso 1 2 calc R . .
C16 C 0.6949(6) 0.7689(5) -0.0600(4) 0.043(2) Uani 1 2 d . . .
H16 H 0.65599 0.79452 -0.05793 0.0518 Uiso 1 2 calc R . .
C17 C 0.6854(6) 0.7086(4) -0.1089(4) 0.041(2) Uani 1 2 d . . .
H17 H 0.72433 0.68303 -0.1112 0.0494 Uiso 1 2 calc R . .
C18 C 0.6191(6) 0.6854(4) -0.1547(4) 0.042(2) Uani 1 2 d . . .
C18A C 0.5669(7) 0.7323(5) -0.1581(5) 0.054(3) Uani 1 2 d . . .
H18A H 0.54044 0.74171 -0.12093 0.0652 Uiso 1 2 calc R . .
H18B H 0.52546 0.71006 -0.19166 0.0652 Uiso 1 2 calc R . .
H18C H 0.60057 0.77595 -0.16399 0.0652 Uiso 1 2 calc R . .
C19 C 0.6179(7) 0.6273(5) -0.2039(4) 0.050(3) Uani 1 2 d . . .
H19 H 0.66523 0.61137 -0.20884 0.0602 Uiso 1 2 calc R . .
C20 C 0.5504(7) 0.5929(5) -0.2447(4) 0.046(2) Uani 1 2 d . . .
H20 H 0.50366 0.60969 -0.23981 0.0558 Uiso 1 2 calc R . .
C21 C 0.5471(6) 0.5336(5) -0.2939(4) 0.047(2) Uani 1 2 d . . .
H21 H 0.58342 0.50665 -0.29131 0.0562 Uiso 1 2 calc R . .
C22 C 0.4942(6) 0.5136(5) -0.3447(4) 0.045(2) Uani 1 2 d . . .
C22A C 0.4349(6) 0.5511(5) -0.3550(5) 0.054(3) Uani 1 2 d . . .
H22A H 0.39807 0.55231 -0.32301 0.0647 Uiso 1 2 calc R . .
H22B H 0.4036 0.52737 -0.39345 0.0647 Uiso 1 2 calc R . .
H2C H 0.46388 0.5985 -0.35523 0.0647 Uiso 1 2 calc R . .
C23 C 0.5026(6) 0.4554(5) -0.3921(4) 0.047(2) Uani 1 2 d . . .
H23 H 0.5369 0.42908 -0.38353 0.0567 Uiso 1 2 calc R . .
C24 C 0.4647(6) 0.4364(5) -0.4476(5) 0.053(3) Uani 1 2 d . . .
H24 H 0.43204 0.46423 -0.4558 0.0633 Uiso 1 2 calc R . .
C25 C 0.4689(6) 0.3768(5) -0.4965(4) 0.046(2) Uani 1 2 d . . .
C26 C 0.5373(7) 0.3578(5) -0.5082(4) 0.051(3) Uani 1 2 d . . .
C26A C 0.6205(7) 0.4018(6) -0.4798(5) 0.067(3) Uani 1 2 d . . .
H26A H 0.63224 0.44669 -0.48918 0.0799 Uiso 1 2 calc R . .
H26B H 0.66154 0.37827 -0.49534 0.0799 Uiso 1 2 calc R . .
H26C H 0.62158 0.40884 -0.43642 0.0799 Uiso 1 2 calc R . .
C27 C 0.5384(8) 0.2922(6) -0.5521(5) 0.069(3) Uani 1 2 d . . .
H27A H 0.57174 0.26895 -0.5338 0.0824 Uiso 1 2 calc R . .
H27B H 0.56522 0.30364 -0.58717 0.0824 Uiso 1 2 calc R . .
C28 C 0.4557(8) 0.2416(6) -0.5735(6) 0.075(4) Uani 1 2 d . . .
H28A H 0.45962 0.20568 -0.60957 0.0897 Uiso 1 2 calc R . .
H28B H 0.43429 0.21868 -0.5421 0.0897 Uiso 1 2 calc R . .
C29 C 0.4010(8) 0.2823(6) -0.5873(5) 0.067(3) Uani 1 2 d . . .
H29A H 0.34744 0.25003 -0.60382 0.0805 Uiso 1 2 calc R . .
H29B H 0.42384 0.30495 -0.61858 0.0805 Uiso 1 2 calc R . .
C30 C 0.3888(6) 0.3373(5) -0.5340(5) 0.048(2) Uani 1 2 d . . .
C30A C 0.3534(7) 0.3869(6) -0.5581(5) 0.061(3) Uani 1 2 d . . .
H30A H 0.34277 0.42213 -0.5247 0.0727 Uiso 1 2 calc R . .
H30B H 0.30251 0.36087 -0.58245 0.0727 Uiso 1 2 calc R . .
H30C H 0.3921 0.40931 -0.58262 0.0727 Uiso 1 2 calc R . .
C30B C 0.3264(7) 0.3047(6) -0.4944(5) 0.062(3) Uani 1 2 d . . .
H30D H 0.34721 0.27236 -0.4784 0.0739 Uiso 1 2 calc R . .
H30E H 0.27499 0.27978 -0.51837 0.0739 Uiso 1 2 calc R . .
H30F H 0.31753 0.34124 -0.46137 0.0739 Uiso 1 2 calc R . .
C31 C 0.7560(8) 1.1820(5) 0.4876(5) 0.059(3) Uani 1 2 d . . .
C31A C 0.7180(7) 1.1930(5) 0.4324(5) 0.056(3) Uani 1 2 d . . .
H31A H 0.75242 1.23415 0.4229 0.0670 Uiso 1 2 calc R . .
H31B H 0.66408 1.19931 0.44019 0.0670 Uiso 1 2 calc R . .
H31C H 0.7132 1.15246 0.39874 0.0670 Uiso 1 2 calc R . .
C31B C 0.6981(7) 1.1168(6) 0.5019(5) 0.061(3) Uani 1 2 d . . .
H31D H 0.6446 1.12457 0.50908 0.0733 Uiso 1 2 calc R . .
H31E H 0.72073 1.10869 0.53757 0.0733 Uiso 1 2 calc R . .
H31F H 0.69262 1.07633 0.46807 0.0733 Uiso 1 2 calc R . .
C32 C 0.7549(9) 1.2440(6) 0.5416(6) 0.079(4) Uani 1 2 d . . .
H32A H 0.70413 1.25749 0.53764 0.0953 Uiso 1 2 calc R . .
H32B H 0.7554 1.22934 0.579 0.0953 Uiso 1 2 calc R . .
C33 C 0.8259(11) 1.3050(6) 0.5452(6) 0.093(5) Uani 1 2 d . . .
H33A H 0.82036 1.34498 0.57705 0.1117 Uiso 1 2 calc R . .
H33B H 0.82818 1.31801 0.50691 0.1117 Uiso 1 2 calc R . .
C34 C 0.9016(11) 1.2868(7) 0.5585(6) 0.090(5) Uani 1 2 d . . .
H34A H 0.90284 1.28183 0.59978 0.1076 Uiso 1 2 calc R . .
H34B H 0.94913 1.32509 0.55617 0.1076 Uiso 1 2 calc R . .
C35 C 0.9085(7) 1.2200(5) 0.5157(5) 0.056(3) Uani 1 2 d . . .
C35A C 0.9858(8) 1.2028(7) 0.5322(5) 0.079(4) Uani 1 2 d . . .
H35A H 0.97269 1.16823 0.55517 0.0950 Uiso 1 2 calc R . .
H35B H 1.02463 1.24487 0.5562 0.0950 Uiso 1 2 calc R . .
H35C H 1.00973 1.18436 0.49571 0.0950 Uiso 1 2 calc R . .
C36 C 0.8406(7) 1.1722(6) 0.4819(5) 0.055(3) Uani 1 2 d . . .
C37 C 0.8547(6) 1.1107(5) 0.4424(4) 0.041(2) Uani 1 2 d . . .
H37 H 0.90699 1.10448 0.44796 0.0494 Uiso 1 2 calc R . .
C38 C 0.8022(6) 1.0593(4) 0.3972(4) 0.037(2) Uani 1 2 d . . .
H38 H 0.75168 1.06687 0.38791 0.0439 Uiso 1 2 calc R . .
C39 C 0.8175(6) 0.9967(4) 0.3638(4) 0.037(2) Uani 1 2 d . . .
C39A C 0.8880(6) 0.9737(5) 0.3831(4) 0.045(2) Uani 1 2 d . . .
H39A H 0.86741 0.93199 0.3971 0.0543 Uiso 1 2 calc R . .
H39B H 0.92197 1.01057 0.41549 0.0543 Uiso 1 2 calc R . .
H39C H 0.92043 0.96343 0.34924 0.0543 Uiso 1 2 calc R . .
C40 C 0.7591(6) 0.9519(5) 0.3171(4) 0.040(2) Uani 1 2 d . . .
H40 H 0.7132 0.96727 0.31001 0.0481 Uiso 1 2 calc R . .
C41 C 0.7615(6) 0.8862(5) 0.2796(4) 0.042(2) Uani 1 2 d . . .
H41 H 0.80422 0.86724 0.28705 0.0499 Uiso 1 2 calc R . .
C42 C 0.7008(6) 0.8482(4) 0.2308(4) 0.041(2) Uani 1 2 d . . .
H42 H 0.65931 0.86905 0.2247 0.0492 Uiso 1 2 calc R . .
C43 C 0.6966(6) 0.7838(5) 0.1915(4) 0.042(2) Uani 1 2 d . . .
C43A C 0.7506(6) 0.7394(5) 0.2025(5) 0.050(2) Uani 1 2 d . . .
H43A H 0.80772 0.76507 0.20366 0.0597 Uiso 1 2 calc R . .
H43B H 0.73891 0.6967 0.17018 0.0597 Uiso 1 2 calc R . .
H43C H 0.73999 0.72793 0.2406 0.0597 Uiso 1 2 calc R . .
C44 C 0.6328(6) 0.7559(5) 0.1441(4) 0.043(2) Uani 1 2 d . . .
H44 H 0.59664 0.783 0.14157 0.0514 Uiso 1 2 calc R . .
C45 C 0.6187(6) 0.6909(4) 0.1004(4) 0.040(2) Uani 1 2 d . . .
H45 H 0.6506 0.66071 0.10414 0.0477 Uiso 1 2 calc R . .
C46 C 0.5584(6) 0.6697(4) 0.0513(4) 0.040(2) Uani 1 2 d . . .
H46 H 0.52633 0.70007 0.04861 0.0475 Uiso 1 2 calc R . .
C47 C 0.5435(5) 0.6071(4) 0.0069(4) 0.040(2) Uani 1 2 d . . .
H47 H 0.57403 0.57609 0.01112 0.0479 Uiso 1 2 calc R . .
C48 C 0.4863(6) 0.5858(5) -0.0442(5) 0.042(2) Uani 1 2 d . . .
C48A C 0.4201(6) 0.6208(5) -0.0478(5) 0.051(3) Uani 1 2 d . . .
H48A H 0.38534 0.61591 -0.01503 0.0611 Uiso 1 2 calc R . .
H48B H 0.38745 0.59913 -0.08599 0.0611 Uiso 1 2 calc R . .
H48C H 0.44445 0.66996 -0.04462 0.0611 Uiso 1 2 calc R . .
C49 C 0.4851(6) 0.5226(5) -0.0876(4) 0.044(2) Uani 1 2 d . . .
H49 H 0.51866 0.49615 -0.07828 0.0529 Uiso 1 2 calc R . .
C50 C 0.4385(6) 0.4968(5) -0.1424(4) 0.041(2) Uani 1 2 d . . .
H50 H 0.40204 0.52067 -0.15223 0.0497 Uiso 1 2 calc R . .
C51 C 0.4452(6) 0.4342(4) -0.1843(4) 0.044(2) Uani 1 2 d . . .
H51 H 0.48517 0.41391 -0.17384 0.0529 Uiso 1 2 calc R . .
C52 C 0.3998(6) 0.4015(5) -0.2374(5) 0.044(2) Uani 1 2 d . . .
C52A C 0.3343(7) 0.4257(5) -0.2602(5) 0.059(3) Uani 1 2 d . . .
H52A H 0.29222 0.42605 -0.23202 0.0705 Uiso 1 2 calc R . .
H52B H 0.31049 0.39439 -0.29902 0.0705 Uiso 1 2 calc R . .
H52C H 0.35691 0.4725 -0.26476 0.0705 Uiso 1 2 calc R . .
C53 C 0.4175(5) 0.3392(4) -0.2745(4) 0.042(2) Uani 1 2 d . . .
H53 H 0.46341 0.327 -0.26196 0.0503 Uiso 1 2 calc R . .
C54 C 0.3737(6) 0.2984(5) -0.3247(4) 0.041(2) Uani 1 2 d . . .
H54 H 0.32988 0.31308 -0.33735 0.0492 Uiso 1 2 calc R . .
C55 C 0.3850(6) 0.2332(4) -0.3632(4) 0.037(2) Uani 1 2 d . . .
C56 C 0.3201(6) 0.1894(5) -0.4000(4) 0.040(2) Uani 1 2 d . . .
C56A C 0.2372(6) 0.2019(5) -0.4037(5) 0.048(2) Uani 1 2 d . . .
H56A H 0.21534 0.20638 -0.36456 0.0574 Uiso 1 2 calc R . .
H56B H 0.20065 0.16297 -0.433 0.0574 Uiso 1 2 calc R . .
H56C H 0.24204 0.24463 -0.41599 0.0574 Uiso 1 2 calc R . .
C57 C 0.3221(7) 0.1216(5) -0.4407(5) 0.050(3) Uani 1 2 d . . .
H57A H 0.32037 0.12525 -0.48237 0.0604 Uiso 1 2 calc R . .
H57B H 0.27285 0.08574 -0.43685 0.0604 Uiso 1 2 calc R . .
C58 C 0.3966(6) 0.0987(4) -0.4282(5) 0.047(2) Uani 1 2 d . . .
H58A H 0.39049 0.08043 -0.39253 0.0568 Uiso 1 2 calc R . .
H58B H 0.40281 0.06161 -0.46255 0.0568 Uiso 1 2 calc R . .
C59 C 0.4701(6) 0.1601(5) -0.4179(5) 0.048(2) Uani 1 2 d . . .
H59A H 0.47458 0.17841 -0.4536 0.0573 Uiso 1 2 calc R . .
H59B H 0.51919 0.14466 -0.41297 0.0573 Uiso 1 2 calc R . .
C60 C 0.4678(6) 0.2184(5) -0.3631(4) 0.041(2) Uani 1 2 d . . .
C60A C 0.5345(6) 0.2817(5) -0.3687(5) 0.053(3) Uani 1 2 d . . .
H60A H 0.52438 0.29218 -0.40651 0.0631 Uiso 1 2 calc R . .
H60B H 0.58733 0.27188 -0.36762 0.0631 Uiso 1 2 calc R . .
H60C H 0.53441 0.32148 -0.33547 0.0631 Uiso 1 2 calc R . .
C60B C 0.4862(6) 0.1974(5) -0.3073(4) 0.044(2) Uani 1 2 d . . .
H60D H 0.48601 0.23472 -0.27193 0.0523 Uiso 1 2 calc R . .
H60E H 0.53971 0.1885 -0.30846 0.0523 Uiso 1 2 calc R . .
H60F H 0.44484 0.15529 -0.30554 0.0523 Uiso 1 2 calc R . .
B1 B 0.6860(6) 0.9616(5) -0.2114(5) 0.037(2) Uani 1 2 d . . .
C1X C 0.7093(6) 1.0425(4) -0.1722(4) 0.037(2) Uani 1 2 d . . .
C2X C 0.7897(6) 1.0833(4) -0.1647(4) 0.041(2) Uani 1 2 d . . .
H2X H 0.8311 1.06247 -0.17974 0.0487 Uiso 1 2 calc R . .
C3X C 0.8108(6) 1.1534(5) -0.1357(4) 0.043(2) Uani 1 2 d . . .
C4X C 0.7514(6) 1.1856(5) -0.1136(4) 0.045(2) Uani 1 2 d . . .
H4X H 0.76595 1.23333 -0.09306 0.0539 Uiso 1 2 calc R . .
C5X C 0.6717(6) 1.1475(5) -0.1218(4) 0.046(2) Uani 1 2 d . . .
C6X C 0.6503(6) 1.0756(4) -0.1504(4) 0.039(2) Uani 1 2 d . . .
H6X H 0.59499 1.04967 -0.15479 0.0468 Uiso 1 2 calc R . .
C7X C 0.8965(7) 1.1949(5) -0.1258(5) 0.050(3) Uani 1 2 d . . .
F7A F 0.9080(4) 1.2562(3) -0.1385(3) 0.0725(19) Uani 1 2 d . . .
F7B F 0.9282(4) 1.2091(4) -0.0698(3) 0.077(2) Uani 1 2 d . . .
F7C F 0.9464(4) 1.1633(3) -0.1598(3) 0.0607(16) Uani 1 2 d . . .
C8X C 0.6055(8) 1.1801(6) -0.1011(5) 0.058(3) Uani 1 2 d . . .
F8A F 0.5494(5) 1.1397(3) -0.0766(3) 0.077(2) Uani 1 2 d . . .
F8B F 0.5667(4) 1.1929(3) -0.1447(3) 0.0670(18) Uani 1 2 d . . .
F8C F 0.6330(5) 1.2403(3) -0.0595(4) 0.095(3) Uani 1 2 d . . .
C9X C 0.6857(5) 0.9648(4) -0.2809(4) 0.037(2) Uani 1 2 d . . .
C10X C 0.6192(6) 0.9763(4) -0.3089(4) 0.037(2) Uani 1 2 d . . .
H10X H 0.57333 0.98022 -0.28708 0.0446 Uiso 1 2 calc R . .
C11X C 0.6180(6) 0.9820(4) -0.3670(4) 0.038(2) Uani 1 2 d . . .
C12X C 0.6858(6) 0.9773(4) -0.4002(4) 0.038(2) Uani 1 2 d . . .
H12X H 0.68535 0.98 -0.44045 0.0456 Uiso 1 2 calc R . .
C13X C 0.7524(6) 0.9687(4) -0.3727(4) 0.040(2) Uani 1 2 d . . .
C14X C 0.7522(5) 0.9613(4) -0.3145(4) 0.036(2) Uani 1 2 d . . .
H14X H 0.7985 0.95365 -0.29734 0.0434 Uiso 1 2 calc R . .
C15X C 0.8238(6) 0.9618(6) -0.4074(5) 0.049(2) Uani 1 2 d . . .
F15A F 0.8934(4) 0.9809(4) -0.3736(3) 0.0695(18) Uani 1 2 d . . .
F15B F 0.8340(5) 0.9950(5) -0.4487(3) 0.093(3) Uani 1 2 d . . .
F15C F 0.8172(5) 0.8948(4) -0.4368(4) 0.095(3) Uani 1 2 d . . .
C16X C 0.5449(7) 0.9901(6) -0.3947(5) 0.052(3) Uani 1 2 d . . .
F16A F 0.5083(5) 1.0298(4) -0.3570(3) 0.086(2) Uani 1 2 d . . .
F16B F 0.4901(5) 0.9310(4) -0.4156(5) 0.109(3) Uani 1 2 d . . .
F16C F 0.5582(4) 1.0188(4) -0.4404(3) 0.0660(18) Uani 1 2 d . . .
C17X C 0.7488(5) 0.9195(4) -0.1966(4) 0.035(2) Uani 1 2 d . . .
C18X C 0.7469(5) 0.8548(4) -0.2365(4) 0.036(2) Uani 1 2 d . . .
H18X H 0.71045 0.83842 -0.27139 0.0431 Uiso 1 2 calc R . .
C19X C 0.7953(6) 0.8152(5) -0.2266(4) 0.041(2) Uani 1 2 d . . .
C20X C 0.8467(6) 0.8348(5) -0.1749(4) 0.041(2) Uani 1 2 d . . .
H20X H 0.87936 0.80667 -0.16749 0.0493 Uiso 1 2 calc R . .
C21X C 0.8486(6) 0.8968(5) -0.1348(4) 0.040(2) Uani 1 2 d . . .
C22X C 0.8002(5) 0.9374(4) -0.1452(4) 0.037(2) Uani 1 2 d . . .
H22X H 0.80217 0.97906 -0.11597 0.0440 Uiso 1 2 calc R . .
C23X C 0.7940(7) 0.7502(5) -0.2736(5) 0.051(3) Uani 1 2 d . . .
F23A F 0.7252(5) 0.7022(4) -0.2806(4) 0.116(4) Uani 1 2 d . . .
F23B F 0.8024(4) 0.7616(3) -0.3282(3) 0.0676(18) Uani 1 2 d . . .
F23C F 0.8557(5) 0.7244(4) -0.2673(3) 0.091(3) Uani 1 2 d . . .
C24X C 0.9077(6) 0.9232(5) -0.0799(5) 0.046(2) Uani 1 2 d . . .
F24A F 0.9336(4) 0.8725(3) -0.0662(3) 0.0632(17) Uani 1 2 d . . .
F24B F 0.9727(4) 0.9711(4) -0.0856(3) 0.074(2) Uani 1 2 d . . .
F24C F 0.8750(4) 0.9512(3) -0.0312(2) 0.0540(15) Uani 1 2 d . . .
C25X C 0.5979(6) 0.9179(5) -0.1953(4) 0.039(2) Uani 1 2 d . . .
C26X C 0.5802(6) 0.9223(4) -0.1359(4) 0.041(2) Uani 1 2 d . . .
H26X H 0.61779 0.95453 -0.10502 0.0494 Uiso 1 2 calc R . .
C27X C 0.5098(6) 0.8814(5) -0.1206(4) 0.045(2) Uani 1 2 d . . .
C28X C 0.4536(6) 0.8347(5) -0.1637(5) 0.048(2) Uani 1 2 d . . .
H28X H 0.40498 0.80738 -0.15316 0.0579 Uiso 1 2 calc R . .
C29X C 0.4690(6) 0.8279(5) -0.2226(5) 0.045(2) Uani 1 2 d . . .
C30X C 0.5397(5) 0.8674(4) -0.2378(4) 0.038(2) Uani 1 2 d . . .
H30X H 0.54959 0.8603 -0.27872 0.0455 Uiso 1 2 calc R . .
C31X C 0.4128(6) 0.7740(5) -0.2712(6) 0.055(3) Uani 1 2 d . . .
F31A F 0.3400(4) 0.7507(4) -0.2534(3) 0.086(2) Uani 1 2 d . . .
F31B F 0.4014(4) 0.7950(3) -0.3195(3) 0.0601(16) Uani 1 2 d . . .
F31C F 0.4417(4) 0.7184(3) -0.2910(3) 0.075(2) Uani 1 2 d . . .
C32X C 0.4979(8) 0.8865(6) -0.0564(6) 0.064(3) Uani 1 2 d . . .
F32A F 0.4520(8) 0.8261(4) -0.0488(4) 0.129(4) Uani 1 2 d . . .
F32B F 0.5634(5) 0.9046(7) -0.0219(4) 0.127(4) Uani 1 2 d . . .
F32C F 0.4555(5) 0.9296(5) -0.0330(3) 0.097(3) Uani 1 2 d . . .
B2 B 1.0163(6) 0.5803(5) 0.2149(5) 0.034(2) Uani 1 2 d . . .
C33X C 0.9995(5) 0.5838(4) 0.1460(4) 0.036(2) Uani 1 2 d . . .
C34X C 0.9269(5) 0.5933(4) 0.1267(4) 0.038(2) Uani 1 2 d . . .
H34X H 0.88445 0.59366 0.15258 0.0451 Uiso 1 2 calc R . .
C35X C 0.9156(6) 0.6024(4) 0.0701(4) 0.041(2) Uani 1 2 d . . .
C36X C 0.9758(6) 0.6027(5) 0.0306(4) 0.046(2) Uani 1 2 d . . .
H36X H 0.96806 0.60967 -0.00768 0.0551 Uiso 1 2 calc R . .
C37X C 1.0473(6) 0.5924(4) 0.0491(4) 0.038(2) Uani 1 2 d . . .
C38X C 1.0599(5) 0.5837(4) 0.1047(4) 0.039(2) Uani 1 2 d . . .
H38X H 1.11045 0.57756 0.11587 0.0468 Uiso 1 2 calc R . .
C39X C 1.1145(7) 0.5957(5) 0.0077(5) 0.051(3) Uani 1 2 d . . .
F39A F 1.1612(5) 0.5556(4) 0.0136(3) 0.078(2) Uani 1 2 d . . .
F39B F 1.1637(5) 0.6596(3) 0.0172(3) 0.086(3) Uani 1 2 d . . .
F39C F 1.0877(4) 0.5761(4) -0.0495(3) 0.0701(19) Uani 1 2 d . . .
C40X C 0.8360(8) 0.6122(6) 0.0523(5) 0.059(3) Uani 1 2 d . . .
F40A F 0.8128(5) 0.5866(5) -0.0052(3) 0.103(3) Uani 1 2 d . . .
F40B F 0.7744(5) 0.5826(4) 0.0788(4) 0.089(2) Uani 1 2 d . . .
F40C F 0.8365(5) 0.6780(4) 0.0654(5) 0.107(3) Uani 1 2 d . . .
C41X C 1.0714(5) 0.5285(4) 0.2216(4) 0.037(2) Uani 1 2 d . . .
C42X C 1.1176(6) 0.5371(4) 0.2727(4) 0.040(2) Uani 1 2 d . . .
H42X H 1.12458 0.57816 0.30384 0.0485 Uiso 1 2 calc R . .
C43X C 1.1553(6) 0.4867(5) 0.2805(4) 0.044(2) Uani 1 2 d . . .
C44X C 1.1473(6) 0.4262(5) 0.2351(4) 0.045(2) Uani 1 2 d . . .
H44X H 1.17298 0.39222 0.23993 0.0544 Uiso 1 2 calc R . .
C45X C 1.1019(6) 0.4172(4) 0.1839(4) 0.038(2) Uani 1 2 d . . .
C46X C 1.0654(5) 0.4680(4) 0.1760(4) 0.0349(19) Uani 1 2 d . . .
H46X H 1.03601 0.46131 0.13907 0.0419 Uiso 1 2 calc R . .
C47X C 1.0894(7) 0.3519(5) 0.1346(5) 0.047(2) Uani 1 2 d . . .
F47A F 1.1504(5) 0.3538(4) 0.1006(4) 0.104(3) Uani 1 2 d . . .
F47B F 1.0840(7) 0.2972(3) 0.1550(3) 0.111(3) Uani 1 2 d . . .
F47C F 1.0256(4) 0.3368(3) 0.0978(3) 0.082(2) Uani 1 2 d . . .
C48X C 1.2057(8) 0.4997(6) 0.3373(6) 0.062(3) Uani 1 2 d . . .
F48A F 1.1673(5) 0.5165(4) 0.3851(3) 0.091(2) Uani 1 2 d . . .
F48B F 1.2688(5) 0.5541(5) 0.3462(4) 0.112(3) Uani 1 2 d . . .
F48C F 1.2346(8) 0.4496(5) 0.3411(4) 0.155(5) Uani 1 2 d . . .
C49X C 0.9311(5) 0.5456(4) 0.2419(4) 0.038(2) Uani 1 2 d . . .
C50X C 0.8745(5) 0.4874(4) 0.2051(4) 0.039(2) Uani 1 2 d . . .
H50X H 0.88346 0.47176 0.1643 0.0462 Uiso 1 2 calc R . .
C51X C 0.8063(6) 0.4526(5) 0.2272(4) 0.042(2) Uani 1 2 d . . .
C52X C 0.7892(6) 0.4743(5) 0.2857(4) 0.041(2) Uani 1 2 d . . .
H52X H 0.74145 0.45108 0.30059 0.0495 Uiso 1 2 calc R . .
C53X C 0.8456(6) 0.5320(5) 0.3219(5) 0.049(2) Uani 1 2 d . . .
C54X C 0.9135(5) 0.5659(5) 0.3002(4) 0.038(2) Uani 1 2 d . . .
H54X H 0.95009 0.60508 0.3264 0.0455 Uiso 1 2 calc R . .
C55X C 0.7472(6) 0.3909(5) 0.1858(5) 0.046(2) Uani 1 2 d . . .
F55A F 0.7657(4) 0.3313(3) 0.1869(3) 0.0705(19) Uani 1 2 d . . .
F55B F 0.6714(4) 0.3825(3) 0.1999(3) 0.0703(19) Uani 1 2 d . . .
F55C F 0.7485(4) 0.3916(4) 0.1291(3) 0.077(2) Uani 1 2 d . . .
C56X C 0.8305(7) 0.5584(7) 0.3867(5) 0.064(3) Uani 1 2 d . . .
F56A F 0.8343(10) 0.6298(7) 0.4001(6) 0.071(5) Uiso 0.523(19) 2 d . . .
F56B F 0.8888(8) 0.5540(8) 0.4237(6) 0.057(4) Uiso 0.523(19) 2 d . . .
F56C F 0.7601(11) 0.5369(9) 0.4022(7) 0.088(6) Uiso 0.523(19) 2 d . . .
F56D F 0.7817(12) 0.5939(9) 0.3930(7) 0.082(6) Uiso 0.477(19) 2 d . . .
F56E F 0.7816(10) 0.5011(8) 0.4060(7) 0.071(5) Uiso 0.477(19) 2 d . . .
F56F F 0.8922(11) 0.5837(10) 0.4218(8) 0.073(5) Uiso 0.477(19) 2 d . . .
C57X C 1.0581(6) 0.6617(4) 0.2502(4) 0.038(2) Uani 1 2 d . . .
C58X C 1.1417(5) 0.6919(5) 0.2589(4) 0.039(2) Uani 1 2 d . . .
H58X H 1.1768 0.66288 0.24901 0.0468 Uiso 1 2 calc R . .
C59X C 1.1760(5) 0.7628(4) 0.2815(4) 0.039(2) Uani 1 2 d . . .
C60X C 1.1271(6) 0.8067(5) 0.2965(5) 0.050(3) Uani 1 2 d . . .
H60X H 1.15015 0.85512 0.31195 0.0601 Uiso 1 2 calc R . .
C61X C 1.0427(6) 0.7786(5) 0.2884(5) 0.047(2) Uani 1 2 d . . .
C62X C 1.0103(6) 0.7075(5) 0.2653(4) 0.046(2) Uani 1 2 d . . .
H62X H 0.953 0.68937 0.25956 0.0552 Uiso 1 2 calc R . .
C63X C 1.2654(6) 0.7918(5) 0.2902(5) 0.050(3) Uani 1 2 d . . .
F63A F 1.3028(4) 0.7504(4) 0.3087(3) 0.0722(19) Uani 1 2 d . . .
F63B F 1.2902(4) 0.8498(4) 0.3325(4) 0.092(3) Uani 1 2 d . . .
F63C F 1.2982(4) 0.7997(5) 0.2413(3) 0.102(3) Uani 1 2 d . . .
C64X C 0.9883(8) 0.8262(5) 0.3049(6) 0.070(4) Uani 1 2 d . . .
F64A F 0.9266(10) 0.7993(7) 0.3361(8) 0.079(5) Uiso 0.583(19) 2 d . . .
F64B F 0.9556(8) 0.8353(6) 0.2578(5) 0.067(4) Uiso 0.583(19) 2 d . . .
F64C F 1.0233(12) 0.8846(10) 0.3377(10) 0.113(6) Uiso 0.583(19) 2 d . . .
F64D F 1.0104(13) 0.8801(10) 0.2788(9) 0.085(7) Uiso 0.417(19) 2 d . . .
F64E F 0.9144(13) 0.7959(10) 0.3098(11) 0.074(6) Uiso 0.417(19) 2 d . . .
F64F F 1.0110(9) 0.8694(7) 0.3619(8) 0.050(5) Uiso 0.417(19) 2 d . . .
C1Z C 0.8858(8) 1.1673(6) 0.0898(6) 0.069(3) Uani 1 2 d . . .
H1Z H 0.93539 1.18192 0.11415 0.0827 Uiso 1 2 calc R . .
C2Z C 0.8394(9) 1.2124(7) 0.0906(8) 0.095(5) Uani 1 2 d . . .
H2Z H 0.85721 1.25838 0.1153 0.1139 Uiso 1 2 calc R . .
C3Z C 0.7684(9) 1.1914(8) 0.0561(8) 0.091(5) Uani 1 2 d . . .
H3Z H 0.73587 1.22238 0.05709 0.1089 Uiso 1 2 calc R . .
C4Z C 0.7425(9) 1.1223(9) 0.0181(6) 0.088(4) Uani 1 2 d . . .
H4Z H 0.69378 1.10765 -0.00724 0.1050 Uiso 1 2 calc R . .
C5Z C 0.7880(7) 1.0786(7) 0.0187(6) 0.066(3) Uani 1 2 d . . .
H5Z H 0.77026 1.0322 -0.005 0.0793 Uiso 1 2 calc R . .
C6Z C 0.8603(8) 1.1010(6) 0.0538(6) 0.068(3) Uani 1 2 d . . .
H6Z H 0.89292 1.07019 0.0531 0.0818 Uiso 1 2 calc R . .
C7Z C 1.3127(7) 0.5054(5) 0.1269(6) 0.060(3) Uani 1 2 d . . .
H7Z H 1.29832 0.45654 0.11154 0.0716 Uiso 1 2 calc R . .
C8Z C 1.3188(7) 0.5337(7) 0.1870(6) 0.071(3) Uani 1 2 d . . .
H8Z H 1.30776 0.50448 0.21328 0.0856 Uiso 1 2 calc R . .
C9Z C 1.3407(8) 0.6043(7) 0.2099(6) 0.068(3) Uani 1 2 d . . .
H9Z H 1.34483 0.6237 0.25178 0.0810 Uiso 1 2 calc R . .
C10Z C 1.3563(8) 0.6457(6) 0.1729(6) 0.072(4) Uani 1 2 d . . .
H10Z H 1.37197 0.69448 0.189 0.0863 Uiso 1 2 calc R . .
C11Z C 1.3500(10) 0.6185(7) 0.1109(7) 0.085(4) Uani 1 2 d . . .
H11Z H 1.36103 0.64825 0.08512 0.1024 Uiso 1 2 calc R . .
C12Z C 1.3275(8) 0.5476(7) 0.0880(6) 0.074(4) Uani 1 2 d . . .
H12Z H 1.32215 0.52795 0.0461 0.0882 Uiso 1 2 calc R . .
C13Z C 0.6076(14) 0.9788(12) 0.1555(11) 0.118(8) Uani 1 2 d . . .
H13Z H 0.58217 0.9396 0.12377 0.1418 Uiso 1 2 calc R . .
C14Z C 0.6629(17) 1.0320(19) 0.1441(11) 0.136(10) Uani 1 2 d . . .
H14Z H 0.67609 1.0314 0.10434 0.1636 Uiso 1 2 calc R . .
C15Z C 0.7001(10) 1.0869(12) 0.1904(14) 0.122(8) Uani 1 2 d . . .
H15Z H 0.73973 1.12494 0.18304 0.1462 Uiso 1 2 calc R . .
C16Z C 0.6809(9) 1.0876(9) 0.2463(9) 0.086(4) Uani 1 2 d . . .
H16Z H 0.70809 1.12609 0.27797 0.1030 Uiso 1 2 calc R . .
C17Z C 0.6276(9) 1.0382(9) 0.2582(7) 0.079(4) Uani 1 2 d . . .
H17Z H 0.61493 1.04053 0.2982 0.0943 Uiso 1 2 calc R . .
C18Z C 0.5876(9) 0.9806(9) 0.2123(11) 0.103(6) Uani 1 2 d . . .
H18Z H 0.54743 0.94356 0.22059 0.1237 Uiso 1 2 calc R . .

loop_
_atom_site_aniso_label
_atom_site_aniso_U_11
_atom_site_aniso_U_22
_atom_site_aniso_U_33
_atom_site_aniso_U_12
_atom_site_aniso_U_13
_atom_site_aniso_U_23
Pd1 0.0413(4) 0.0421(4) 0.0383(4) 0.0091(3) -0.0033(3) 0.0013(3)
Pd2 0.0353(4) 0.0389(4) 0.0365(4) 0.0098(3) -0.0002(3) 0.0040(3)
Pd3 0.0339(4) 0.0391(4) 0.0376(4) 0.0094(3) -0.0002(3) 0.0027(3)
Pd4 0.0348(4) 0.0415(4) 0.0393(4) 0.0097(3) -0.0008(3) 0.0032(3)
Pd5 0.0376(4) 0.0409(4) 0.0424(4) 0.0101(3) -0.0017(3) 0.0048(3)
Pd6 0.0410(4) 0.0386(4) 0.0454(4) 0.0110(3) -0.0004(3) 0.0050(3)
Pd7 0.0471(5) 0.0414(4) 0.0567(5) 0.0108(3) 0.0016(4) 0.0050(4)
C1 0.046(6) 0.040(5) 0.042(6) 0.007(4) -0.002(4) 0.010(4)
C1A 0.037(6) 0.056(6) 0.062(7) 0.014(5) -0.011(5) 0.016(5)
C1B 0.053(7) 0.047(5) 0.054(6) 0.009(5) 0.001(5) 0.013(5)
C2 0.066(8) 0.034(5) 0.081(9) 0.006(5) -0.006(6) 0.002(5)
C3 0.073(8) 0.052(6) 0.064(8) 0.023(6) -0.006(6) -0.007(5)
C4 0.049(7) 0.048(6) 0.055(7) 0.001(5) -0.001(5) 0.004(5)
C5 0.045(6) 0.050(6) 0.047(6) 0.011(5) 0.007(5) -0.003(5)
C5A 0.057(7) 0.067(7) 0.038(6) 0.017(6) -0.007(5) 0.001(5)
C6 0.024(5) 0.039(5) 0.045(5) 0.002(4) -0.001(4) 0.004(4)
C7 0.039(5) 0.048(5) 0.036(5) 0.013(4) 0.001(4) 0.009(4)
C8 0.045(6) 0.030(4) 0.042(5) 0.009(4) -0.003(4) 0.003(4)
C9 0.031(5) 0.042(5) 0.041(5) 0.000(4) 0.002(4) 0.009(4)
C9A 0.033(5) 0.049(5) 0.043(5) 0.011(4) -0.004(4) 0.004(4)
C10 0.026(5) 0.041(5) 0.030(5) 0.003(4) -0.001(4) 0.006(4)
C11 0.038(5) 0.030(4) 0.043(5) 0.001(4) 0.000(4) 0.004(4)
C12 0.032(5) 0.048(5) 0.043(5) 0.009(4) 0.000(4) 0.006(4)
C13 0.028(5) 0.041(5) 0.046(5) 0.008(4) -0.003(4) 0.007(4)
C13A 0.036(6) 0.051(5) 0.044(6) 0.009(4) -0.005(4) 0.007(4)
C14 0.027(5) 0.042(5) 0.044(5) 0.005(4) 0.000(4) 0.008(4)
C15 0.038(5) 0.032(4) 0.048(6) 0.016(4) -0.003(4) 0.006(4)
C16 0.033(5) 0.042(5) 0.053(6) 0.009(4) 0.000(4) 0.011(4)
C17 0.040(5) 0.036(5) 0.045(6) 0.014(4) 0.005(4) 0.002(4)
C18 0.052(6) 0.026(4) 0.042(5) 0.006(4) -0.000(4) 0.001(4)
C18A 0.065(7) 0.041(5) 0.052(6) 0.016(5) -0.010(5) 0.003(5)
C19 0.050(6) 0.045(5) 0.046(6) 0.011(5) -0.007(5) -0.003(4)
C20 0.054(6) 0.044(5) 0.039(5) 0.012(5) 0.003(5) 0.008(4)
C21 0.052(6) 0.037(5) 0.049(6) 0.012(4) -0.002(5) 0.007(4)
C22 0.047(6) 0.047(5) 0.036(5) 0.011(4) 0.006(4) 0.002(4)
C22A 0.040(6) 0.055(6) 0.055(6) 0.014(5) -0.004(5) -0.006(5)
C23 0.052(6) 0.043(5) 0.042(6) 0.010(5) -0.002(5) 0.006(4)
C24 0.044(6) 0.054(6) 0.059(7) 0.019(5) -0.003(5) 0.005(5)
C25 0.045(6) 0.045(5) 0.044(6) 0.013(4) -0.004(4) 0.005(4)
C26 0.054(7) 0.061(6) 0.035(5) 0.019(5) 0.002(5) 0.007(5)
C26A 0.068(8) 0.071(7) 0.055(7) 0.027(6) 0.002(6) -0.001(6)
C27 0.068(8) 0.074(8) 0.065(8) 0.040(7) 0.001(6) -0.002(6)
C28 0.074(9) 0.060(7) 0.073(9) 0.019(6) -0.010(7) -0.016(6)
C29 0.064(8) 0.066(7) 0.057(7) 0.017(6) -0.008(6) -0.009(6)
C30 0.048(6) 0.038(5) 0.051(6) 0.010(4) -0.002(5) -0.001(4)
C30A 0.057(7) 0.070(7) 0.051(7) 0.016(6) -0.006(5) 0.012(5)
C30B 0.048(7) 0.067(7) 0.061(7) 0.005(5) -0.005(5) 0.012(6)
C31 0.078(8) 0.036(5) 0.059(7) 0.022(5) 0.017(6) 0.002(5)
C31A 0.056(7) 0.054(6) 0.065(7) 0.023(5) 0.019(6) 0.021(5)
C31B 0.073(8) 0.064(7) 0.050(7) 0.029(6) 0.022(6) 0.011(5)
C32 0.130(12) 0.046(6) 0.060(8) 0.031(7) 0.043(8) 0.000(5)
C33 0.159(16) 0.039(7) 0.070(9) 0.026(8) 0.039(10) -0.005(6)
C34 0.133(14) 0.068(8) 0.041(7) 0.005(9) 0.007(8) -0.011(6)
C35 0.066(8) 0.038(5) 0.050(6) -0.002(5) -0.013(5) 0.003(5)
C35A 0.083(10) 0.084(9) 0.047(7) -0.007(7) -0.019(6) 0.009(6)
C36 0.064(7) 0.058(6) 0.041(6) 0.018(5) 0.004(5) 0.008(5)
C37 0.040(6) 0.042(5) 0.036(5) 0.010(4) 0.002(4) 0.003(4)
C38 0.036(5) 0.045(5) 0.034(5) 0.017(4) 0.009(4) 0.011(4)
C39 0.035(5) 0.034(4) 0.039(5) 0.004(4) 0.003(4) 0.008(4)
C39A 0.042(6) 0.051(5) 0.039(5) 0.014(4) -0.005(4) 0.004(4)
C40 0.035(5) 0.049(5) 0.035(5) 0.016(4) 0.004(4) 0.006(4)
C41 0.032(5) 0.043(5) 0.046(6) 0.008(4) 0.014(4) 0.007(4)
C42 0.035(5) 0.035(5) 0.050(6) 0.016(4) -0.004(4) -0.003(4)
C43 0.029(5) 0.046(5) 0.043(5) 0.001(4) 0.005(4) 0.005(4)
C43A 0.052(6) 0.050(6) 0.045(6) 0.018(5) 0.004(5) 0.003(5)
C44 0.032(5) 0.045(5) 0.051(6) 0.013(4) -0.002(4) 0.010(4)
C45 0.034(5) 0.037(5) 0.043(5) 0.009(4) -0.003(4) 0.002(4)
C46 0.043(6) 0.022(4) 0.052(6) 0.010(4) 0.004(4) 0.004(4)
C47 0.026(5) 0.034(5) 0.054(6) 0.003(4) 0.000(4) 0.007(4)
C48 0.027(5) 0.039(5) 0.057(6) 0.003(4) 0.005(4) 0.012(4)
C48A 0.033(6) 0.058(6) 0.052(6) 0.015(5) 0.002(4) -0.006(5)
C49 0.050(6) 0.035(5) 0.045(6) 0.019(4) 0.005(4) -0.002(4)
C50 0.028(5) 0.042(5) 0.047(6) -0.000(4) 0.001(4) 0.009(4)
C51 0.039(5) 0.021(4) 0.062(6) 0.013(4) -0.007(4) -0.011(4)
C52 0.034(5) 0.036(5) 0.056(6) 0.005(4) 0.002(4) 0.009(4)
C52A 0.063(7) 0.042(5) 0.066(7) 0.029(5) -0.012(6) -0.009(5)
C53 0.025(5) 0.035(5) 0.056(6) 0.009(4) 0.003(4) -0.005(4)
C54 0.039(5) 0.042(5) 0.041(5) 0.016(4) 0.004(4) 0.003(4)
C55 0.036(5) 0.037(5) 0.041(5) 0.012(4) 0.005(4) 0.010(4)
C56 0.034(5) 0.042(5) 0.040(5) 0.008(4) -0.002(4) 0.007(4)
C56A 0.049(6) 0.044(5) 0.050(6) 0.022(5) 0.002(5) 0.002(4)
C57 0.052(7) 0.048(6) 0.048(6) 0.020(5) -0.004(5) 0.001(5)
C58 0.056(6) 0.030(5) 0.056(6) 0.021(4) -0.001(5) 0.002(4)
C59 0.044(6) 0.050(6) 0.052(6) 0.026(5) 0.006(5) 0.004(5)
C60 0.031(5) 0.046(5) 0.047(6) 0.013(4) 0.003(4) 0.011(4)
C60A 0.041(6) 0.051(6) 0.062(7) 0.017(5) 0.004(5) 0.004(5)
C60B 0.040(6) 0.043(5) 0.048(6) 0.018(4) 0.000(4) 0.006(4)
B1 0.037(6) 0.032(5) 0.042(6) 0.017(4) 0.003(4) 0.001(4)
C1X 0.047(6) 0.034(4) 0.027(5) 0.011(4) 0.002(4) 0.005(4)
C2X 0.047(6) 0.037(5) 0.038(5) 0.017(4) -0.003(4) 0.005(4)
C3X 0.028(5) 0.054(6) 0.044(6) 0.005(4) -0.008(4) 0.014(4)
C4X 0.059(7) 0.039(5) 0.036(5) 0.013(5) -0.006(4) 0.007(4)
C5X 0.053(7) 0.050(6) 0.034(5) 0.021(5) 0.005(4) 0.005(4)
C6X 0.040(5) 0.032(4) 0.041(5) 0.009(4) -0.003(4) 0.004(4)
C7X 0.063(7) 0.028(5) 0.056(7) 0.010(4) -0.002(5) 0.008(4)
F7A 0.068(5) 0.041(3) 0.096(5) -0.005(3) -0.011(4) 0.018(3)
F7B 0.074(5) 0.087(5) 0.055(4) -0.001(4) -0.024(3) 0.016(3)
F7C 0.044(4) 0.047(3) 0.081(4) 0.006(3) -0.003(3) 0.008(3)
C8X 0.074(8) 0.048(6) 0.055(7) 0.029(6) 0.008(6) 0.004(5)
F8A 0.108(6) 0.060(4) 0.071(5) 0.040(4) 0.043(4) 0.016(3)
F8B 0.062(4) 0.075(4) 0.083(5) 0.043(4) 0.020(4) 0.031(4)
F8C 0.106(6) 0.048(4) 0.111(6) 0.035(4) 0.011(5) -0.028(4)
C9X 0.031(5) 0.036(4) 0.044(5) 0.014(4) -0.003(4) 0.002(4)
C10X 0.041(5) 0.026(4) 0.044(5) 0.011(4) 0.008(4) 0.008(4)
C11X 0.038(5) 0.031(4) 0.044(5) 0.012(4) -0.003(4) 0.006(4)
C12X 0.045(6) 0.038(5) 0.028(5) 0.009(4) -0.003(4) 0.006(4)
C13X 0.035(5) 0.030(4) 0.049(6) 0.005(4) 0.002(4) 0.001(4)
C14X 0.027(5) 0.043(5) 0.035(5) 0.008(4) -0.005(4) 0.004(4)
C15X 0.036(6) 0.063(6) 0.044(6) 0.013(5) -0.001(4) 0.008(5)
F15A 0.038(4) 0.112(5) 0.055(4) 0.015(3) 0.001(3) 0.022(4)
F15B 0.060(5) 0.181(8) 0.073(5) 0.051(5) 0.032(4) 0.076(5)
F15C 0.068(5) 0.092(6) 0.101(6) 0.029(4) 0.018(4) -0.027(5)
C16X 0.044(6) 0.065(7) 0.050(6) 0.017(5) -0.005(5) 0.021(5)
F16A 0.091(5) 0.150(7) 0.061(4) 0.095(5) 0.022(4) 0.041(4)
F16B 0.063(5) 0.083(5) 0.174(9) -0.005(4) -0.063(5) 0.048(5)
F16C 0.070(5) 0.101(5) 0.052(4) 0.051(4) 0.011(3) 0.035(3)
C17X 0.027(5) 0.028(4) 0.044(5) 0.003(3) 0.004(4) 0.004(4)
C18X 0.028(5) 0.037(5) 0.039(5) 0.007(4) -0.003(4) 0.005(4)
C19X 0.038(5) 0.042(5) 0.040(5) 0.006(4) 0.002(4) 0.010(4)
C20X 0.044(6) 0.042(5) 0.045(6) 0.019(4) 0.008(4) 0.018(4)
C21X 0.034(5) 0.042(5) 0.045(5) 0.011(4) 0.003(4) 0.011(4)
C22X 0.036(5) 0.033(4) 0.042(5) 0.014(4) -0.000(4) 0.007(4)
C23X 0.052(7) 0.039(5) 0.060(7) 0.020(5) 0.009(5) 0.002(5)
F23A 0.113(7) 0.049(4) 0.130(7) -0.029(4) 0.072(6) -0.027(4)
F23B 0.084(5) 0.064(4) 0.052(4) 0.030(3) 0.011(3) -0.001(3)
F23C 0.123(7) 0.075(5) 0.081(5) 0.067(5) -0.016(5) -0.010(4)
C24X 0.037(6) 0.056(6) 0.049(6) 0.014(5) -0.006(4) 0.018(5)
F24A 0.062(4) 0.077(4) 0.059(4) 0.036(3) -0.011(3) 0.016(3)
F24B 0.044(4) 0.102(5) 0.067(4) -0.011(4) -0.016(3) 0.041(4)
F24C 0.057(4) 0.065(4) 0.040(3) 0.022(3) -0.001(3) 0.008(3)
C25X 0.043(6) 0.042(5) 0.036(5) 0.020(4) 0.006(4) 0.011(4)
C26X 0.049(6) 0.030(4) 0.044(5) 0.013(4) 0.003(4) 0.006(4)
C27X 0.049(6) 0.053(6) 0.045(6) 0.024(5) 0.015(5) 0.021(5)
C28X 0.038(6) 0.055(6) 0.058(7) 0.014(5) 0.015(5) 0.024(5)
C29X 0.044(6) 0.039(5) 0.054(6) 0.020(4) -0.001(5) 0.009(4)
C30X 0.035(5) 0.039(5) 0.042(5) 0.014(4) 0.005(4) 0.010(4)
C31X 0.029(6) 0.048(6) 0.079(8) 0.001(4) 0.002(5) 0.012(5)
F31A 0.051(5) 0.104(5) 0.088(5) -0.012(4) -0.008(4) 0.035(4)
F31B 0.051(4) 0.071(4) 0.056(4) 0.010(3) -0.013(3) 0.021(3)
F31C 0.072(5) 0.050(4) 0.092(5) 0.011(3) -0.028(4) 0.005(3)
C32X 0.073(9) 0.063(7) 0.065(8) 0.026(6) 0.024(7) 0.021(6)
F32A 0.232(12) 0.076(5) 0.062(5) 0.009(6) 0.060(6) 0.022(4)
F32B 0.072(6) 0.270(13) 0.055(5) 0.056(7) 0.018(4) 0.063(6)
F32C 0.116(7) 0.129(7) 0.061(5) 0.067(6) 0.036(5) 0.015(4)
B2 0.025(5) 0.032(5) 0.045(6) 0.010(4) 0.003(4) 0.008(4)
C33X 0.034(5) 0.028(4) 0.039(5) 0.006(4) 0.001(4) 0.001(4)
C34X 0.031(5) 0.032(4) 0.046(6) 0.007(4) 0.004(4) 0.005(4)
C35X 0.041(6) 0.036(5) 0.045(6) 0.015(4) -0.006(4) 0.004(4)
C36X 0.064(7) 0.043(5) 0.030(5) 0.017(5) 0.006(4) 0.004(4)
C37X 0.045(6) 0.021(4) 0.038(5) 0.009(4) -0.000(4) -0.007(3)
C38X 0.030(5) 0.029(4) 0.046(6) 0.001(4) 0.001(4) -0.005(4)
C39X 0.056(7) 0.048(6) 0.042(6) 0.009(5) 0.015(5) 0.006(5)
F39A 0.073(5) 0.100(5) 0.083(5) 0.043(4) 0.036(4) 0.037(4)
F39B 0.095(6) 0.046(4) 0.081(5) -0.019(3) 0.045(4) -0.012(3)
F39C 0.067(4) 0.087(5) 0.044(4) 0.015(4) 0.013(3) 0.001(3)
C40X 0.062(8) 0.065(7) 0.060(7) 0.038(6) 0.004(6) 0.013(6)
F40A 0.092(6) 0.165(8) 0.057(5) 0.070(6) -0.019(4) 0.001(5)
F40B 0.048(5) 0.131(7) 0.110(6) 0.034(4) -0.003(4) 0.062(5)
F40C 0.078(6) 0.068(5) 0.176(9) 0.040(4) -0.027(5) 0.016(5)
C41X 0.027(5) 0.030(4) 0.048(5) 0.006(3) 0.000(4) 0.003(4)
C42X 0.041(6) 0.030(4) 0.046(6) 0.010(4) -0.001(4) 0.002(4)
C43X 0.037(5) 0.050(5) 0.041(5) 0.007(4) -0.008(4) 0.011(4)
C44X 0.050(6) 0.044(5) 0.047(6) 0.021(5) 0.007(5) 0.011(4)
C45X 0.039(5) 0.034(4) 0.043(5) 0.014(4) 0.001(4) 0.007(4)
C46X 0.036(5) 0.035(4) 0.035(5) 0.012(4) -0.000(4) 0.008(4)
C47X 0.050(6) 0.048(6) 0.045(6) 0.018(5) 0.004(5) 0.011(5)
F47A 0.084(6) 0.084(5) 0.105(6) 0.008(4) 0.028(5) -0.032(5)
F47B 0.229(11) 0.045(4) 0.058(5) 0.048(5) -0.012(5) 0.003(3)
F47C 0.074(5) 0.050(4) 0.104(6) 0.023(3) -0.036(4) -0.017(4)
C48X 0.067(8) 0.059(7) 0.060(8) 0.025(6) -0.013(6) 0.010(6)
F48A 0.099(6) 0.119(6) 0.054(4) 0.032(5) -0.015(4) 0.021(4)
F48B 0.082(6) 0.126(7) 0.099(6) -0.021(5) -0.053(5) 0.031(5)
F48C 0.244(13) 0.120(7) 0.102(7) 0.124(8) -0.112(8) -0.039(6)
C49X 0.031(5) 0.040(5) 0.042(5) 0.012(4) 0.001(4) 0.007(4)
C50X 0.025(5) 0.038(5) 0.045(5) 0.005(4) -0.002(4) 0.001(4)
C51X 0.027(5) 0.057(6) 0.041(5) 0.009(4) -0.002(4) 0.014(4)
C52X 0.025(5) 0.053(5) 0.045(6) 0.005(4) 0.002(4) 0.018(4)
C53X 0.041(6) 0.064(6) 0.048(6) 0.020(5) 0.001(5) 0.016(5)
C54X 0.033(5) 0.042(5) 0.035(5) 0.008(4) 0.001(4) 0.006(4)
C55X 0.035(6) 0.043(5) 0.054(7) 0.000(4) 0.002(4) 0.012(5)
F55A 0.060(4) 0.052(4) 0.093(5) 0.018(3) -0.008(4) 0.003(3)
F55B 0.028(3) 0.064(4) 0.100(5) 0.003(3) 0.000(3) -0.003(4)
F55C 0.063(5) 0.084(5) 0.056(4) -0.025(4) -0.014(3) 0.018(3)
C56X 0.030(6) 0.086(8) 0.059(7) 0.001(6) -0.003(5) 0.005(6)
C57X 0.040(5) 0.037(5) 0.035(5) 0.012(4) 0.003(4) 0.006(4)
C58X 0.030(5) 0.046(5) 0.041(5) 0.015(4) -0.000(4) 0.006(4)
C59X 0.031(5) 0.035(4) 0.041(5) 0.004(4) -0.001(4) 0.000(4)
C60X 0.041(6) 0.038(5) 0.064(7) 0.011(4) -0.006(5) 0.000(5)
C61X 0.032(5) 0.039(5) 0.064(7) 0.011(4) -0.009(5) 0.001(5)
C62X 0.032(5) 0.041(5) 0.055(6) 0.006(4) -0.006(4) -0.003(4)
C63X 0.039(6) 0.044(5) 0.062(7) 0.008(4) -0.003(5) 0.010(5)
F63A 0.033(4) 0.084(4) 0.098(5) 0.005(3) -0.008(3) 0.033(4)
F63B 0.048(4) 0.071(4) 0.115(6) -0.003(3) -0.009(4) -0.028(4)
F63C 0.047(4) 0.204(9) 0.057(5) 0.010(5) 0.006(3) 0.063(5)
C64X 0.055(8) 0.032(5) 0.102(10) 0.001(5) -0.026(7) -0.007(6)
C1Z 0.054(8) 0.058(7) 0.084(9) 0.011(6) -0.008(6) 0.003(6)
C2Z 0.069(10) 0.064(8) 0.148(15) 0.025(7) 0.016(10) 0.012(9)
C3Z 0.069(10) 0.102(11) 0.126(13) 0.050(9) 0.016(9) 0.046(10)
C4Z 0.062(9) 0.143(14) 0.062(8) 0.025(9) 0.007(7) 0.038(9)
C5Z 0.051(7) 0.090(9) 0.064(8) 0.024(7) 0.012(6) 0.028(7)
C6Z 0.062(8) 0.066(7) 0.075(8) 0.022(6) 0.004(6) 0.010(6)
C7Z 0.050(7) 0.034(5) 0.088(9) 0.006(5) 0.006(6) 0.011(6)
C8Z 0.049(7) 0.091(9) 0.088(10) 0.024(7) 0.012(6) 0.042(8)
C9Z 0.058(8) 0.080(8) 0.067(8) 0.023(6) 0.003(6) 0.019(7)
C10Z 0.083(10) 0.048(6) 0.078(9) 0.012(6) 0.016(7) 0.011(6)
C11Z 0.107(12) 0.063(8) 0.088(11) 0.019(8) 0.014(9) 0.029(7)
C12Z 0.066(9) 0.087(9) 0.063(8) 0.019(7) 0.006(6) 0.013(7)
C13Z 0.089(15) 0.142(18) 0.104(15) 0.069(13) -0.034(11) -0.041(13)
C14Z 0.104(18) 0.27(3) 0.106(16) 0.14(2) 0.051(14) 0.09(2)
C15Z 0.038(9) 0.155(18) 0.22(3) 0.050(11) 0.032(13) 0.116(19)
C16Z 0.047(9) 0.102(11) 0.117(14) 0.029(8) 0.004(8) 0.035(10)
C17Z 0.060(9) 0.119(12) 0.079(9) 0.048(9) -0.005(7) 0.041(9)
C18Z 0.052(9) 0.087(11) 0.19(2) 0.022(8) -0.002(12) 0.070(13)

loop_
_atom_type_symbol
_atom_type_description
_atom_type_scat_dispersion_real
_atom_type_scat_dispersion_imag
_atom_type_scat_source
Pd Pd -0.9988 1.0072
;
International Tables for Crystallography
(Vol. C, Tables 4.2.6.8 and 6.1.1.4)
;
C C 0.0033 0.0016
;
International Tables for Crystallography
(Vol. C, Tables 4.2.6.8 and 6.1.1.4)
;
H H 0.0000 0.0000
;
International Tables for Crystallography
(Vol. C, Table 6.1.1.4)
;
B B 0.0013 0.0007
;
International Tables for Crystallography
(Vol. C, Tables 4.2.6.8 and 6.1.1.4)
;
F F 0.0171 0.0103
;
International Tables for Crystallography
(Vol. C, Tables 4.2.6.8 and 6.1.1.4)
;

loop_
_geom_angle_atom_site_label_1
_geom_angle_atom_site_label_2
_geom_angle_atom_site_label_3
_geom_angle
_geom_angle_publ_flag
_geom_angle_site_symmetry_1
_geom_angle_site_symmetry_2
_geom_angle_site_symmetry_3
Pd2 Pd1 C5 128.6(3) yes . . .
Pd2 Pd1 C6 96.3(2) yes . . .
Pd2 Pd1 C7 63.7(2) yes . . .
Pd2 Pd1 C35 123.9(2) yes . . .
Pd2 Pd1 C36 93.9(2) yes . . .
Pd2 Pd1 C37 60.8(2) yes . . .
C5 Pd1 C6 36.7(3) yes . . .
C5 Pd1 C7 64.9(3) yes . . .
C5 Pd1 C35 103.7(3) yes . . .
C5 Pd1 C36 137.3(3) yes . . .
C5 Pd1 C37 160.3(4) yes . . .
C6 Pd1 C7 37.4(3) yes . . .
C6 Pd1 C35 139.3(3) yes . . .
C6 Pd1 C36 161.3(4) yes . . .
C6 Pd1 C37 157.0(3) yes . . .
C7 Pd1 C35 157.0(4) yes . . .
C7 Pd1 C36 157.4(3) yes . . .
C7 Pd1 C37 121.1(3) yes . . .
C35 Pd1 C36 36.2(4) yes . . .
C35 Pd1 C37 63.3(3) yes . . .
C36 Pd1 C37 37.1(4) yes . . .
Pd1 Pd2 Pd3 179.64(4) yes . . .
Pd1 Pd2 C8 79.7(2) yes . . .
Pd1 Pd2 C9 110.7(2) yes . . .
Pd1 Pd2 C38 81.6(2) yes . . .
Pd1 Pd2 C39 113.8(2) yes . . .
Pd3 Pd2 C8 100.0(2) yes . . .
Pd3 Pd2 C9 68.9(2) yes . . .
Pd3 Pd2 C38 98.8(2) yes . . .
Pd3 Pd2 C39 66.5(2) yes . . .
C8 Pd2 C9 37.0(3) yes . . .
C8 Pd2 C38 159.2(3) yes . . .
C8 Pd2 C39 163.2(3) yes . . .
C9 Pd2 C38 163.5(4) yes . . .
C9 Pd2 C39 126.2(3) yes . . .
C38 Pd2 C39 37.5(3) yes . . .
Pd2 Pd3 Pd4 172.14(4) yes . . .
Pd2 Pd3 C10 74.6(2) yes . . .
Pd2 Pd3 C11 109.04(19) yes . . .
Pd2 Pd3 C40 76.2(2) yes . . .
Pd2 Pd3 C41 111.5(2) yes . . .
Pd4 Pd3 C10 103.4(2) yes . . .
Pd4 Pd3 C11 71.25(19) yes . . .
Pd4 Pd3 C40 104.3(2) yes . . .
Pd4 Pd3 C41 71.2(2) yes . . .
C10 Pd3 C11 37.4(3) yes . . .
C10 Pd3 C40 149.2(3) yes . . .
C10 Pd3 C41 172.6(3) yes . . .
C11 Pd3 C40 173.0(4) yes . . .
C11 Pd3 C41 135.3(3) yes . . .
C40 Pd3 C41 38.0(3) yes . . .
Pd3 Pd4 Pd5 172.69(5) yes . . .
Pd3 Pd4 C12 72.6(2) yes . . .
Pd3 Pd4 C13 106.6(2) yes . . .
Pd3 Pd4 C42 72.9(2) yes . . .
Pd3 Pd4 C43 106.9(2) yes . . .
Pd5 Pd4 C12 105.0(2) yes . . .
Pd5 Pd4 C13 73.3(2) yes . . .
Pd5 Pd4 C42 107.6(2) yes . . .
Pd5 Pd4 C43 75.7(2) yes . . .
C12 Pd4 C13 37.6(3) yes . . .
C12 Pd4 C42 143.0(3) yes . . .
C12 Pd4 C43 178.2(4) yes . . .
C13 Pd4 C42 177.4(4) yes . . .
C13 Pd4 C43 142.1(3) yes . . .
C42 Pd4 C43 37.3(3) yes . . .
Pd4 Pd5 Pd6 173.51(5) yes . . .
Pd4 Pd5 C14 69.7(2) yes . . .
Pd4 Pd5 C15 104.4(2) yes . . .
Pd4 Pd5 C44 67.5(2) yes . . .
Pd4 Pd5 C45 101.9(2) yes . . .
Pd6 Pd5 C14 106.2(2) yes . . .
Pd6 Pd5 C15 73.2(2) yes . . .
Pd6 Pd5 C44 114.5(2) yes . . .
Pd6 Pd5 C45 81.8(2) yes . . .
C14 Pd5 C15 37.7(3) yes . . .
C14 Pd5 C44 133.8(3) yes . . .
C14 Pd5 C45 171.3(3) yes . . .
C15 Pd5 C44 171.5(3) yes . . .
C15 Pd5 C45 150.8(3) yes . . .
C44 Pd5 C45 37.6(3) yes . . .
Pd5 Pd6 Pd7 176.35(4) yes . . .
Pd5 Pd6 C16 69.5(2) yes . . .
Pd5 Pd6 C17 103.3(2) yes . . .
Pd5 Pd6 C46 62.62(18) yes . . .
Pd5 Pd6 C47 94.5(2) yes . . .
Pd7 Pd6 C16 107.5(2) yes . . .
Pd7 Pd6 C17 73.2(2) yes . . .
Pd7 Pd6 C46 120.95(18) yes . . .
Pd7 Pd6 C47 88.6(2) yes . . .
C16 Pd6 C17 38.3(3) yes . . .
C16 Pd6 C46 127.4(3) yes . . .
C16 Pd6 C47 163.3(3) yes . . .
C17 Pd6 C46 165.4(3) yes . . .
C17 Pd6 C47 157.7(3) yes . . .
C46 Pd6 C47 36.1(3) yes . . .
Pd6 Pd7 C18 67.1(2) yes . . .
Pd6 Pd7 C19 100.8(2) yes . . .
Pd6 Pd7 C20 132.9(2) yes . . .
Pd6 Pd7 C49 84.4(2) yes . . .
Pd6 Pd7 C50 119.4(2) yes . . .
C18 Pd7 C19 39.2(3) yes . . .
C18 Pd7 C20 65.8(3) yes . . .
C18 Pd7 C49 151.2(3) yes . . .
C18 Pd7 C50 163.9(4) yes . . .
C19 Pd7 C20 35.6(4) yes . . .
C19 Pd7 C49 163.0(4) yes . . .
C19 Pd7 C50 139.6(3) yes . . .
C20 Pd7 C49 142.7(3) yes . . .
C20 Pd7 C50 106.6(3) yes . . .
C49 Pd7 C50 37.0(3) yes . . .
C1A C1 C1B 110.6(8) yes . . .
C1A C1 C2 108.1(9) yes . . .
C1A C1 C6 114.1(8) yes . . .
C1B C1 C2 105.7(8) yes . . .
C1B C1 C6 108.7(9) yes . . .
C2 C1 C6 109.2(8) yes . . .
C1 C2 C3 113.3(10) yes . . .
C2 C3 C4 107.6(11) yes . . .
C3 C4 C5 115.3(8) yes . . .
Pd1 C5 C4 121.8(7) yes . . .
Pd1 C5 C5A 102.0(7) yes . . .
Pd1 C5 C6 69.5(5) yes . . .
C4 C5 C5A 111.2(8) yes . . .
C4 C5 C6 121.0(10) yes . . .
C5A C5 C6 123.0(9) yes . . .
Pd1 C6 C1 121.5(6) yes . . .
Pd1 C6 C5 73.8(6) yes . . .
Pd1 C6 C7 73.1(6) yes . . .
C1 C6 C5 122.5(8) yes . . .
C1 C6 C7 120.4(8) yes . . .
C5 C6 C7 117.1(10) yes . . .
Pd1 C7 C6 69.5(5) yes . . .
Pd1 C7 C8 114.2(6) yes . . .
C6 C7 C8 129.5(10) yes . . .
Pd2 C8 C7 95.1(6) yes . . .
Pd2 C8 C9 76.1(6) yes . . .
C7 C8 C9 127.0(10) yes . . .
Pd2 C9 C8 66.9(5) yes . . .
Pd2 C9 C9A 107.8(7) yes . . .
Pd2 C9 C10 103.0(6) yes . . .
C8 C9 C9A 124.5(7) yes . . .
C8 C9 C10 117.2(9) yes . . .
C9A C9 C10 117.6(8) yes . . .
Pd3 C10 C9 98.3(6) yes . . .
Pd3 C10 C11 73.4(5) yes . . .
C9 C10 C11 127.0(9) yes . . .
Pd3 C11 C10 69.2(5) yes . . .
Pd3 C11 C12 101.8(6) yes . . .
C10 C11 C12 121.0(9) yes . . .
Pd4 C12 C11 101.0(7) yes . . .
Pd4 C12 C13 71.9(6) yes . . .
C11 C12 C13 126.4(10) yes . . .
Pd4 C13 C12 70.6(6) yes . . .
Pd4 C13 C13A 109.0(7) yes . . .
Pd4 C13 C14 96.9(6) yes . . .
C12 C13 C13A 121.2(8) yes . . .
C12 C13 C14 117.6(9) yes . . .
C13A C13 C14 120.6(8) yes . . .
Pd5 C14 C13 105.0(7) yes . . .
Pd5 C14 C15 70.4(5) yes . . .
C13 C14 C15 126.6(9) yes . . .
Pd5 C15 C14 71.8(6) yes . . .
Pd5 C15 C16 99.7(6) yes . . .
C14 C15 C16 122.2(9) yes . . .
Pd6 C16 C15 103.6(7) yes . . .
Pd6 C16 C17 69.2(5) yes . . .
C15 C16 C17 123.1(10) yes . . .
Pd6 C17 C16 72.5(6) yes . . .
Pd6 C17 C18 96.7(6) yes . . .
C16 C17 C18 122.7(9) yes . . .
Pd7 C18 C17 106.3(7) yes . . .
Pd7 C18 C18A 109.4(6) yes . . .
Pd7 C18 C19 66.6(5) yes . . .
C17 C18 C18A 118.8(7) yes . . .
C17 C18 C19 118.4(10) yes . . .
C18A C18 C19 120.8(9) yes . . .
Pd7 C19 C18 74.2(6) yes . . .
Pd7 C19 C20 84.0(6) yes . . .
C18 C19 C20 123.0(10) yes . . .
Pd7 C20 C19 60.4(6) yes . . .
Pd7 C20 C21 123.3(7) yes . . .
C19 C20 C21 124.2(11) yes . . .
C20 C21 C22 124.1(11) yes . . .
C21 C22 C22A 123.7(9) yes . . .
C21 C22 C23 117.2(10) yes . . .
C22A C22 C23 119.0(9) yes . . .
C22 C23 C24 124.2(11) yes . . .
C23 C24 C25 126.4(11) yes . . .
C24 C25 C26 123.4(8) yes . . .
C24 C25 C30 115.0(9) yes . . .
C26 C25 C30 121.6(8) yes . . .
C25 C26 C26A 123.5(9) yes . . .
C25 C26 C27 122.5(9) yes . . .
C26A C26 C27 113.9(10) yes . . .
C26 C27 C28 115.1(11) yes . . .
C27 C28 C29 107.1(10) yes . . .
C28 C29 C30 114.1(10) yes . . .
C25 C30 C29 111.3(9) yes . . .
C25 C30 C30A 110.3(8) yes . . .
C25 C30 C30B 109.6(9) yes . . .
C29 C30 C30A 107.3(9) yes . . .
C29 C30 C30B 110.8(8) yes . . .
C30A C30 C30B 107.4(10) yes . . .
C31A C31 C31B 107.6(9) yes . . .
C31A C31 C32 108.0(10) yes . . .
C31A C31 C36 115.0(10) yes . . .
C31B C31 C32 105.3(9) yes . . .
C31B C31 C36 109.2(10) yes . . .
C32 C31 C36 111.3(9) yes . . .
C31 C32 C33 111.8(12) yes . . .
C32 C33 C34 108.9(12) yes . . .
C33 C34 C35 112.7(10) yes . . .
Pd1 C35 C34 120.6(9) yes . . .
Pd1 C35 C35A 100.7(8) yes . . .
Pd1 C35 C36 69.7(6) yes . . .
C34 C35 C35A 110.6(10) yes . . .
C34 C35 C36 121.1(12) yes . . .
C35A C35 C36 124.7(10) yes . . .
Pd1 C36 C31 121.1(9) yes . . .
Pd1 C36 C35 74.1(7) yes . . .
Pd1 C36 C37 76.2(6) yes . . .
C31 C36 C35 122.2(10) yes . . .
C31 C36 C37 121.6(8) yes . . .
C35 C36 C37 116.1(11) yes . . .
Pd1 C37 C36 66.7(6) yes . . .
Pd1 C37 C38 116.0(7) yes . . .
C36 C37 C38 129.2(10) yes . . .
Pd2 C38 C37 92.0(6) yes . . .
Pd2 C38 C39 77.4(5) yes . . .
C37 C38 C39 126.1(9) yes . . .
Pd2 C39 C38 65.0(5) yes . . .
Pd2 C39 C39A 106.6(6) yes . . .
Pd2 C39 C40 104.4(7) yes . . .
C38 C39 C39A 120.6(7) yes . . .
C38 C39 C40 118.6(9) yes . . .
C39A C39 C40 120.3(8) yes . . .
Pd3 C40 C39 97.0(6) yes . . .
Pd3 C40 C41 74.6(6) yes . . .
C39 C40 C41 127.6(10) yes . . .
Pd3 C41 C40 67.4(5) yes . . .
Pd3 C41 C42 100.3(7) yes . . .
C40 C41 C42 121.8(9) yes . . .
Pd4 C42 C41 101.8(6) yes . . .
Pd4 C42 C43 72.1(6) yes . . .
C41 C42 C43 127.0(10) yes . . .
Pd4 C43 C42 70.7(6) yes . . .
Pd4 C43 C43A 109.7(6) yes . . .
Pd4 C43 C44 95.8(7) yes . . .
C42 C43 C43A 121.7(8) yes . . .
C42 C43 C44 118.3(10) yes . . .
C43A C43 C44 119.6(8) yes . . .
Pd5 C44 C43 105.7(6) yes . . .
Pd5 C44 C45 67.6(5) yes . . .
C43 C44 C45 126.0(10) yes . . .
Pd5 C45 C44 74.8(5) yes . . .
Pd5 C45 C46 90.3(6) yes . . .
C44 C45 C46 122.4(9) yes . . .
Pd6 C46 C45 112.3(6) yes . . .
Pd6 C46 C47 64.2(5) yes . . .
C45 C46 C47 124.3(9) yes . . .
Pd6 C47 C46 79.7(6) yes . . .
Pd6 C47 C48 85.3(6) yes . . .
C46 C47 C48 125.7(9) yes . . .
C47 C48 C48A 121.6(8) yes . . .
C47 C48 C49 117.4(9) yes . . .
C48A C48 C49 120.1(8) yes . . .
Pd7 C49 C48 86.3(6) yes . . .
Pd7 C49 C50 74.5(6) yes . . .
C48 C49 C50 125.4(10) yes . . .
Pd7 C50 C49 68.6(5) yes . . .
Pd7 C50 C51 111.5(6) yes . . .
C49 C50 C51 120.9(10) yes . . .
C50 C51 C52 126.5(10) yes . . .
C51 C52 C52A 123.9(9) yes . . .
C51 C52 C53 118.2(10) yes . . .
C52A C52 C53 117.9(8) yes . . .
C52 C53 C54 124.8(10) yes . . .
C53 C54 C55 128.3(10) yes . . .
C54 C55 C56 117.5(9) yes . . .
C54 C55 C60 120.5(7) yes . . .
C56 C55 C60 121.9(8) yes . . .
C55 C56 C56A 124.7(8) yes . . .
C55 C56 C57 123.5(9) yes . . .
C56A C56 C57 111.8(7) yes . . .
C56 C57 C58 113.7(8) yes . . .
C57 C58 C59 108.6(8) yes . . .
C58 C59 C60 113.4(8) yes . . .
C55 C60 C59 110.1(7) yes . . .
C55 C60 C60A 110.3(9) yes . . .
C55 C60 C60B 111.4(8) yes . . .
C59 C60 C60A 105.7(8) yes . . .
C59 C60 C60B 108.7(9) yes . . .
C60A C60 C60B 110.3(8) yes . . .
C1X B1 C9X 105.1(8) yes . . .
C1X B1 C17X 113.4(7) yes . . .
C1X B1 C25X 110.9(8) yes . . .
C9X B1 C17X 111.4(8) yes . . .
C9X B1 C25X 112.6(7) yes . . .
C17X B1 C25X 103.6(8) yes . . .
B1 C1X C2X 120.3(8) yes . . .
B1 C1X C6X 122.4(8) yes . . .
C2X C1X C6X 117.0(7) yes . . .
C1X C2X C3X 121.9(9) yes . . .
C2X C3X C4X 120.4(8) yes . . .
C2X C3X C7X 121.0(9) yes . . .
C4X C3X C7X 118.5(8) yes . . .
C3X C4X C5X 119.1(8) yes . . .
C4X C5X C6X 120.5(10) yes . . .
C4X C5X C8X 121.2(9) yes . . .
C6X C5X C8X 118.3(9) yes . . .
C1X C6X C5X 121.1(8) yes . . .
C3X C7X F7A 113.2(10) yes . . .
C3X C7X F7B 113.8(9) yes . . .
C3X C7X F7C 113.1(7) yes . . .
F7A C7X F7B 105.7(7) yes . . .
F7A C7X F7C 105.3(9) yes . . .
F7B C7X F7C 104.8(9) yes . . .
C5X C8X F8A 111.7(10) yes . . .
C5X C8X F8B 113.0(10) yes . . .
C5X C8X F8C 112.3(10) yes . . .
F8A C8X F8B 106.3(10) yes . . .
F8A C8X F8C 106.3(9) yes . . .
F8B C8X F8C 106.8(10) yes . . .
B1 C9X C10X 120.8(8) yes . . .
B1 C9X C14X 122.8(9) yes . . .
C10X C9X C14X 116.3(9) yes . . .
C9X C10X C11X 122.4(9) yes . . .
C10X C11X C12X 120.1(9) yes . . .
C10X C11X C16X 119.7(9) yes . . .
C12X C11X C16X 120.2(9) yes . . .
C11X C12X C13X 118.1(9) yes . . .
C12X C13X C14X 121.3(9) yes . . .
C12X C13X C15X 119.0(9) yes . . .
C14X C13X C15X 119.5(9) yes . . .
C9X C14X C13X 121.7(9) yes . . .
C13X C15X F15A 113.5(8) yes . . .
C13X C15X F15B 114.1(10) yes . . .
C13X C15X F15C 111.8(8) yes . . .
F15A C15X F15B 108.0(8) yes . . .
F15A C15X F15C 103.6(10) yes . . .
F15B C15X F15C 104.9(9) yes . . .
C11X C16X F16A 113.0(8) yes . . .
C11X C16X F16B 112.4(10) yes . . .
C11X C16X F16C 114.4(9) yes . . .
F16A C16X F16B 105.8(9) yes . . .
F16A C16X F16C 104.8(10) yes . . .
F16B C16X F16C 105.7(9) yes . . .
B1 C17X C18X 118.7(7) yes . . .
B1 C17X C22X 126.2(7) yes . . .
C18X C17X C22X 114.7(9) yes . . .
C17X C18X C19X 122.6(8) yes . . .
C18X C19X C20X 121.2(8) yes . . .
C18X C19X C23X 118.9(9) yes . . .
C20X C19X C23X 119.9(10) yes . . .
C19X C20X C21X 117.4(10) yes . . .
C20X C21X C22X 121.4(9) yes . . .
C20X C21X C24X 119.6(10) yes . . .
C22X C21X C24X 118.9(8) yes . . .
C17X C22X C21X 122.6(8) yes . . .
C19X C23X F23A 113.6(9) yes . . .
C19X C23X F23B 111.9(9) yes . . .
C19X C23X F23C 114.5(8) yes . . .
F23A C23X F23B 103.5(9) yes . . .
F23A C23X F23C 110.4(9) yes . . .
F23B C23X F23C 101.8(9) yes . . .
C21X C24X F24A 112.4(8) yes . . .
C21X C24X F24B 112.7(9) yes . . .
C21X C24X F24C 112.5(9) yes . . .
F24A C24X F24B 107.0(9) yes . . .
F24A C24X F24C 105.3(9) yes . . .
F24B C24X F24C 106.3(7) yes . . .
B1 C25X C26X 120.9(7) yes . . .
B1 C25X C30X 124.1(8) yes . . .
C26X C25X C30X 114.5(8) yes . . .
C25X C26X C27X 122.5(8) yes . . .
C26X C27X C28X 120.8(9) yes . . .
C26X C27X C32X 119.0(8) yes . . .
C28X C27X C32X 120.1(9) yes . . .
C27X C28X C29X 118.7(9) yes . . .
C28X C29X C30X 120.5(8) yes . . .
C28X C29X C31X 120.9(9) yes . . .
C30X C29X C31X 118.4(9) yes . . .
C25X C30X C29X 122.9(9) yes . . .
C29X C31X F31A 112.4(10) yes . . .
C29X C31X F31B 114.2(9) yes . . .
C29X C31X F31C 111.4(9) yes . . .
F31A C31X F31B 106.8(9) yes . . .
F31A C31X F31C 106.5(8) yes . . .
F31B C31X F31C 105.0(9) yes . . .
C27X C32X F32A 111.0(8) yes . . .
C27X C32X F32B 115.3(11) yes . . .
C27X C32X F32C 113.8(12) yes . . .
F32A C32X F32B 107.8(13) yes . . .
F32A C32X F32C 102.0(11) yes . . .
F32B C32X F32C 105.9(10) yes . . .
C33X B2 C41X 114.4(8) yes . . .
C33X B2 C49X 111.2(7) yes . . .
C33X B2 C57X 103.0(7) yes . . .
C41X B2 C49X 101.7(8) yes . . .
C41X B2 C57X 113.8(7) yes . . .
C49X B2 C57X 113.2(7) yes . . .
B2 C33X C34X 121.3(8) yes . . .
B2 C33X C38X 122.4(8) yes . . .
C34X C33X C38X 116.0(9) yes . . .
C33X C34X C35X 121.2(9) yes . . .
C34X C35X C36X 121.6(10) yes . . .
C34X C35X C40X 118.2(9) yes . . .
C36X C35X C40X 120.2(10) yes . . .
C35X C36X C37X 117.6(10) yes . . .
C36X C37X C38X 121.8(9) yes . . .
C36X C37X C39X 118.0(9) yes . . .
C38X C37X C39X 120.0(9) yes . . .
C33X C38X C37X 121.7(9) yes . . .
C37X C39X F39A 112.9(9) yes . . .
C37X C39X F39B 112.1(8) yes . . .
C37X C39X F39C 113.2(9) yes . . .
F39A C39X F39B 106.3(9) yes . . .
F39A C39X F39C 105.6(8) yes . . .
F39B C39X F39C 106.1(9) yes . . .
C35X C40X F40A 113.9(10) yes . . .
C35X C40X F40B 114.2(11) yes . . .
C35X C40X F40C 112.5(9) yes . . .
F40A C40X F40B 104.0(9) yes . . .
F40A C40X F40C 106.6(12) yes . . .
F40B C40X F40C 104.7(11) yes . . .
B2 C41X C42X 122.9(8) yes . . .
B2 C41X C46X 119.9(8) yes . . .
C42X C41X C46X 116.9(9) yes . . .
C41X C42X C43X 121.9(8) yes . . .
C42X C43X C44X 120.4(9) yes . . .
C42X C43X C48X 119.1(8) yes . . .
C44X C43X C48X 120.5(10) yes . . .
C43X C44X C45X 118.3(10) yes . . .
C44X C45X C46X 121.1(8) yes . . .
C44X C45X C47X 120.1(10) yes . . .
C46X C45X C47X 118.8(9) yes . . .
C41X C46X C45X 121.4(8) yes . . .
C45X C47X F47A 112.6(8) yes . . .
C45X C47X F47B 112.5(9) yes . . .
C45X C47X F47C 115.4(10) yes . . .
F47A C47X F47B 104.6(10) yes . . .
F47A C47X F47C 104.6(9) yes . . .
F47B C47X F47C 106.2(8) yes . . .
C43X C48X F48A 112.9(11) yes . . .
C43X C48X F48B 113.3(11) yes . . .
C43X C48X F48C 114.3(9) yes . . .
F48A C48X F48B 101.2(9) yes . . .
F48A C48X F48C 108.7(12) yes . . .
F48B C48X F48C 105.4(12) yes . . .
B2 C49X C50X 119.0(8) yes . . .
B2 C49X C54X 124.6(7) yes . . .
C50X C49X C54X 116.2(8) yes . . .
C49X C50X C51X 121.2(8) yes . . .
C50X C51X C52X 121.8(7) yes . . .
C50X C51X C55X 119.2(8) yes . . .
C52X C51X C55X 119.0(8) yes . . .
C51X C52X C53X 116.6(9) yes . . .
C52X C53X C54X 121.6(9) yes . . .
C52X C53X C56X 119.2(9) yes . . .
C54X C53X C56X 119.2(8) yes . . .
C49X C54X C53X 122.7(7) yes . . .
C51X C55X F55A 110.9(9) yes . . .
C51X C55X F55B 113.5(8) yes . . .
C51X C55X F55C 113.8(8) yes . . .
F55A C55X F55B 105.9(8) yes . . .
F55A C55X F55C 104.2(8) yes . . .
F55B C55X F55C 107.8(9) yes . . .
C53X C56X F56A 110.5(12) yes . . .
C53X C56X F56B 111.3(11) yes . . .
C53X C56X F56C 117.8(10) yes . . .
C53X C56X F56D 112.8(13) yes . . .
C53X C56X F56E 108.2(10) yes . . .
C53X C56X F56F 115.3(12) yes . . .
F56A C56X F56B 105.2(11) yes . . .
F56A C56X F56C 97.8(14) yes . . .
F56B C56X F56C 112.8(15) yes . . .
F56D C56X F56E 97.7(13) yes . . .
F56D C56X F56F 114.1(15) yes . . .
F56E C56X F56F 106.8(15) yes . . .
B2 C57X C58X 123.7(8) yes . . .
B2 C57X C62X 120.2(8) yes . . .
C58X C57X C62X 115.4(8) yes . . .
C57X C58X C59X 123.0(9) yes . . .
C58X C59X C60X 120.3(8) yes . . .
C58X C59X C63X 120.4(9) yes . . .
C60X C59X C63X 119.3(8) yes . . .
C59X C60X C61X 118.7(8) yes . . .
C60X C61X C62X 119.6(10) yes . . .
C60X C61X C64X 119.2(8) yes . . .
C62X C61X C64X 121.2(8) yes . . .
C57X C62X C61X 123.1(9) yes . . .
C59X C63X F63A 112.6(8) yes . . .
C59X C63X F63B 114.2(9) yes . . .
C59X C63X F63C 113.1(9) yes . . .
F63A C63X F63B 102.3(9) yes . . .
F63A C63X F63C 104.1(10) yes . . .
F63B C63X F63C 109.6(9) yes . . .
C61X C64X F64A 110.8(12) yes . . .
C61X C64X F64B 111.5(12) yes . . .
C61X C64X F64C 114.1(14) yes . . .
C61X C64X F64D 110.5(14) yes . . .
C61X C64X F64E 114.9(12) yes . . .
C61X C64X F64F 110.9(12) yes . . .
F64A C64X F64B 107.4(13) yes . . .
F64A C64X F64C 105.1(15) yes . . .
F64B C64X F64C 107.6(15) yes . . .
F64D C64X F64E 123.0(18) yes . . .
F64D C64X F64F 92.8(12) yes . . .
F64E C64X F64F 101.1(15) yes . . .
C2Z C1Z C6Z 119.9(12) yes . . .
C1Z C2Z C3Z 120.1(13) yes . . .
C2Z C3Z C4Z 119.7(16) yes . . .
C3Z C4Z C5Z 119.3(13) yes . . .
C4Z C5Z C6Z 120.1(12) yes . . .
C1Z C6Z C5Z 120.8(14) yes . . .
C8Z C7Z C12Z 120.3(11) yes . . .
C7Z C8Z C9Z 120.4(14) yes . . .
C8Z C9Z C10Z 119.9(12) yes . . .
C9Z C10Z C11Z 121.3(11) yes . . .
C10Z C11Z C12Z 118.9(14) yes . . .
C7Z C12Z C11Z 119.2(12) yes . . .
C14Z C13Z C18Z 120.3(19) yes . . .
C13Z C14Z C15Z 119(2) yes . . .
C14Z C15Z C16Z 120(2) yes . . .
C15Z C16Z C17Z 122.1(16) yes . . .
C16Z C17Z C18Z 119.9(17) yes . . .
C13Z C18Z C17Z 118.5(17) yes . . .
C1 C1A H1A 109.462 no . . .
C1 C1A H1B 109.470 no . . .
C1 C1A H1C 109.474 no . . .
H1A C1A H1B 109.475 no . . .
H1A C1A H1C 109.460 no . . .
H1B C1A H1C 109.485 no . . .
C1 C1B H1D 109.465 no . . .
C1 C1B H1E 109.466 no . . .
C1 C1B H1F 109.477 no . . .
H1D C1B H1E 109.462 no . . .
H1D C1B H1F 109.477 no . . .
H1E C1B H1F 109.480 no . . .
C1 C2 H2A 108.908 no . . .
C1 C2 H2B 108.912 no . . .
H2A C2 H2B 107.737 no . . .
H2A C2 C3 108.904 no . . .
H2B C2 C3 108.898 no . . .
C2 C3 H3A 110.193 no . . .
C2 C3 H3B 110.203 no . . .
H3A C3 H3B 108.496 no . . .
H3A C3 C4 110.198 no . . .
H3B C3 C4 110.191 no . . .
C3 C4 H4A 108.468 no . . .
C3 C4 H4B 108.447 no . . .
H4A C4 H4B 107.485 no . . .
H4A C4 C5 108.438 no . . .
H4B C4 C5 108.438 no . . .
C5 C5A H5A 109.479 no . . .
C5 C5A H5B 109.470 no . . .
C5 C5A H5C 109.461 no . . .
H5A C5A H5B 109.479 no . . .
H5A C5A H5C 109.466 no . . .
H5B C5A H5C 109.472 no . . .
Pd1 C7 H7 86.000 no . . .
C6 C7 H7 115.245 no . . .
H7 C7 C8 115.238 no . . .
Pd2 C8 H8 99.773 no . . .
C7 C8 H8 116.485 no . . .
H8 C8 C9 116.498 no . . .
C9 C9A H9A 109.468 no . . .
C9 C9A H9B 109.475 no . . .
C9 C9A H9C 109.469 no . . .
H9A C9A H9B 109.461 no . . .
H9A C9A H9C 109.488 no . . .
H9B C9A H9C 109.467 no . . .
Pd3 C10 H10 99.200 no . . .
C9 C10 H10 116.467 no . . .
H10 C10 C11 116.491 no . . .
Pd3 C11 H11 98.776 no . . .
C10 C11 H11 119.495 no . . .
H11 C11 C12 119.494 no . . .
Pd4 C12 H12 97.686 no . . .
C11 C12 H12 116.780 no . . .
H12 C12 C13 116.783 no . . .
C13 C13A H13A 109.462 no . . .
C13 C13A H13B 109.473 no . . .
C13 C13A H13C 109.478 no . . .
H13A C13A H13B 109.465 no . . .
H13A C13A H13C 109.479 no . . .
H13B C13A H13C 109.470 no . . .
Pd5 C14 H14 94.876 no . . .
C13 C14 H14 116.727 no . . .
H14 C14 C15 116.718 no . . .
Pd5 C15 H15 98.585 no . . .
C14 C15 H15 118.903 no . . .
H15 C15 C16 118.896 no . . .
Pd6 C16 H16 97.259 no . . .
C15 C16 H16 118.456 no . . .
H16 C16 C17 118.445 no . . .
Pd6 C17 H17 101.098 no . . .
C16 C17 H17 118.671 no . . .
H17 C17 C18 118.674 no . . .
C18 C18A H18A 109.471 no . . .
C18 C18A H18B 109.470 no . . .
C18 C18A H18C 109.475 no . . .
H18A C18A H18B 109.466 no . . .
H18A C18A H18C 109.485 no . . .
H18B C18A H18C 109.460 no . . .
Pd7 C19 H19 113.283 no . . .
C18 C19 H19 118.485 no . . .
H19 C19 C20 118.473 no . . .
Pd7 C20 H20 86.654 no . . .
C19 C20 H20 117.904 no . . .
H20 C20 C21 117.908 no . . .
C20 C21 H21 117.958 no . . .
H21 C21 C22 117.964 no . . .
C22 C22A H22A 109.470 no . . .
C22 C22A H22B 109.463 no . . .
C22 C22A H2C 109.474 no . . .
H22A C22A H22B 109.467 no . . .
H22A C22A H2C 109.482 no . . .
H22B C22A H2C 109.471 no . . .
C22 C23 H23 117.923 no . . .
H23 C23 C24 117.906 no . . .
C23 C24 H24 116.800 no . . .
H24 C24 C25 116.808 no . . .
C26 C26A H26A 109.468 no . . .
C26 C26A H26B 109.471 no . . .
C26 C26A H26C 109.462 no . . .
H26A C26A H26B 109.481 no . . .
H26A C26A H26C 109.468 no . . .
H26B C26A H26C 109.479 no . . .
C26 C27 H27A 108.483 no . . .
C26 C27 H27B 108.494 no . . .
H27A C27 H27B 107.506 no . . .
H27A C27 C28 108.491 no . . .
H27B C27 C28 108.493 no . . .
C27 C28 H28A 110.293 no . . .
C27 C28 H28B 110.298 no . . .
H28A C28 H28B 108.537 no . . .
H28A C28 C29 110.302 no . . .
H28B C28 C29 110.291 no . . .
C28 C29 H29A 108.712 no . . .
C28 C29 H29B 108.718 no . . .
H29A C29 H29B 107.622 no . . .
H29A C29 C30 108.728 no . . .
H29B C29 C30 108.724 no . . .
C30 C30A H30A 109.476 no . . .
C30 C30A H30B 109.465 no . . .
C30 C30A H30C 109.472 no . . .
H30A C30A H30B 109.475 no . . .
H30A C30A H30C 109.465 no . . .
H30B C30A H30C 109.473 no . . .
C30 C30B H30D 109.469 no . . .
C30 C30B H30E 109.476 no . . .
C30 C30B H30F 109.480 no . . .
H30D C30B H30E 109.456 no . . .
H30D C30B H30F 109.469 no . . .
H30E C30B H30F 109.478 no . . .
C31 C31A H31A 109.475 no . . .
C31 C31A H31B 109.461 no . . .
C31 C31A H31C 109.471 no . . .
H31A C31A H31B 109.466 no . . .
H31A C31A H31C 109.480 no . . .
H31B C31A H31C 109.474 no . . .
C31 C31B H31D 109.482 no . . .
C31 C31B H31E 109.479 no . . .
C31 C31B H31F 109.477 no . . .
H31D C31B H31E 109.464 no . . .
H31D C31B H31F 109.463 no . . .
H31E C31B H31F 109.462 no . . .
C31 C32 H32A 109.246 no . . .
C31 C32 H32B 109.245 no . . .
H32A C32 H32B 107.929 no . . .
H32A C32 C33 109.261 no . . .
H32B C32 C33 109.255 no . . .
C32 C33 H33A 109.907 no . . .
C32 C33 H33B 109.900 no . . .
H33A C33 H33B 108.293 no . . .
H33A C33 C34 109.909 no . . .
H33B C33 C34 109.904 no . . .
C33 C34 H34A 109.045 no . . .
C33 C34 H34B 109.042 no . . .
H34A C34 H34B 107.812 no . . .
H34A C34 C35 109.041 no . . .
H34B C34 C35 109.042 no . . .
C35 C35A H35A 109.470 no . . .
C35 C35A H35B 109.467 no . . .
C35 C35A H35C 109.468 no . . .
H35A C35A H35B 109.463 no . . .
H35A C35A H35C 109.486 no . . .
H35B C35A H35C 109.473 no . . .
Pd1 C37 H37 87.150 no . . .
C36 C37 H37 115.379 no . . .
H37 C37 C38 115.389 no . . .
Pd2 C38 H38 101.560 no . . .
C37 C38 H38 116.966 no . . .
H38 C38 C39 116.963 no . . .
C39 C39A H39A 109.473 no . . .
C39 C39A H39B 109.469 no . . .
C39 C39A H39C 109.480 no . . .
H39A C39A H39B 109.454 no . . .
H39A C39A H39C 109.472 no . . .
H39B C39A H39C 109.480 no . . .
Pd3 C40 H40 99.258 no . . .
C39 C40 H40 116.220 no . . .
H40 C40 C41 116.222 no . . .
Pd3 C41 H41 102.187 no . . .
C40 C41 H41 119.087 no . . .
H41 C41 C42 119.089 no . . .
Pd4 C42 H42 96.713 no . . .
C41 C42 H42 116.519 no . . .
H42 C42 C43 116.503 no . . .
C43 C43A H43A 109.473 no . . .
C43 C43A H43B 109.475 no . . .
C43 C43A H43C 109.470 no . . .
H43A C43A H43B 109.473 no . . .
H43A C43A H43C 109.480 no . . .
H43B C43A H43C 109.457 no . . .
Pd5 C44 H44 96.945 no . . .
C43 C44 H44 117.022 no . . .
H44 C44 C45 117.005 no . . .
Pd5 C45 H45 105.495 no . . .
C44 C45 H45 118.797 no . . .
H45 C45 C46 118.807 no . . .
Pd6 C46 H46 93.435 no . . .
C45 C46 H46 117.836 no . . .
H46 C46 C47 117.836 no . . .
Pd6 C47 H47 106.605 no . . .
C46 C47 H47 117.148 no . . .
H47 C47 C48 117.161 no . . .
C48 C48A H48A 109.470 no . . .
C48 C48A H48B 109.468 no . . .
C48 C48A H48C 109.476 no . . .
H48A C48A H48B 109.471 no . . .
H48A C48A H48C 109.480 no . . .
H48B C48A H48C 109.463 no . . .
Pd7 C49 H49 111.258 no . . .
C48 C49 H49 117.282 no . . .
H49 C49 C50 117.276 no . . .
Pd7 C50 H50 89.983 no . . .
C49 C50 H50 119.573 no . . .
H50 C50 C51 119.573 no . . .
C50 C51 H51 116.746 no . . .
H51 C51 C52 116.747 no . . .
C52 C52A H52A 109.472 no . . .
C52 C52A H52B 109.475 no . . .
C52 C52A H52C 109.474 no . . .
H52A C52A H52B 109.470 no . . .
H52A C52A H52C 109.472 no . . .
H52B C52A H52C 109.464 no . . .
C52 C53 H53 117.593 no . . .
H53 C53 C54 117.576 no . . .
C53 C54 H54 115.831 no . . .
H54 C54 C55 115.824 no . . .
C56 C56A H56A 109.473 no . . .
C56 C56A H56B 109.477 no . . .
C56 C56A H56C 109.473 no . . .
H56A C56A H56B 109.463 no . . .
H56A C56A H56C 109.470 no . . .
H56B C56A H56C 109.472 no . . .
C56 C57 H57A 108.824 no . . .
C56 C57 H57B 108.820 no . . .
H57A C57 H57B 107.678 no . . .
H57A C57 C58 108.837 no . . .
H57B C57 C58 108.838 no . . .
C57 C58 H58A 109.962 no . . .
C57 C58 H58B 109.960 no . . .
H58A C58 H58B 108.346 no . . .
H58A C58 C59 109.968 no . . .
H58B C58 C59 109.958 no . . .
C58 C59 H59A 108.902 no . . .
C58 C59 H59B 108.899 no . . .
H59A C59 H59B 107.738 no . . .
H59A C59 C60 108.901 no . . .
H59B C59 C60 108.896 no . . .
C60 C60A H60A 109.473 no . . .
C60 C60A H60B 109.475 no . . .
C60 C60A H60C 109.469 no . . .
H60A C60A H60B 109.479 no . . .
H60A C60A H60C 109.470 no . . .
H60B C60A H60C 109.462 no . . .
C60 C60B H60D 109.471 no . . .
C60 C60B H60E 109.463 no . . .
C60 C60B H60F 109.467 no . . .
H60D C60B H60E 109.471 no . . .
H60D C60B H60F 109.482 no . . .
H60E C60B H60F 109.474 no . . .
C1X C2X H2X 119.041 no . . .
H2X C2X C3X 119.062 no . . .
C3X C4X H4X 120.460 no . . .
H4X C4X C5X 120.463 no . . .
C1X C6X H6X 119.461 no . . .
C5X C6X H6X 119.458 no . . .
C9X C10X H10X 118.773 no . . .
H10X C10X C11X 118.783 no . . .
C11X C12X H12X 120.940 no . . .
H12X C12X C13X 120.935 no . . .
C9X C14X H14X 119.151 no . . .
C13X C14X H14X 119.152 no . . .
C17X C18X H18X 118.678 no . . .
H18X C18X C19X 118.688 no . . .
C19X C20X H20X 121.316 no . . .
H20X C20X C21X 121.311 no . . .
C17X C22X H22X 118.704 no . . .
C21X C22X H22X 118.703 no . . .
C25X C26X H26X 118.773 no . . .
H26X C26X C27X 118.771 no . . .
C27X C28X H28X 120.651 no . . .
H28X C28X C29X 120.656 no . . .
C25X C30X H30X 118.534 no . . .
C29X C30X H30X 118.538 no . . .
C33X C34X H34X 119.401 no . . .
H34X C34X C35X 119.386 no . . .
C35X C36X H36X 121.223 no . . .
H36X C36X C37X 121.226 no . . .
C33X C38X H38X 119.140 no . . .
C37X C38X H38X 119.147 no . . .
C41X C42X H42X 119.049 no . . .
H42X C42X C43X 119.050 no . . .
C43X C44X H44X 120.836 no . . .
H44X C44X C45X 120.845 no . . .
C41X C46X H46X 119.284 no . . .
C45X C46X H46X 119.301 no . . .
C49X C50X H50X 119.401 no . . .
H50X C50X C51X 119.398 no . . .
C51X C52X H52X 121.697 no . . .
H52X C52X C53X 121.714 no . . .
C49X C54X H54X 118.662 no . . .
C53X C54X H54X 118.669 no . . .
C57X C58X H58X 118.510 no . . .
H58X C58X C59X 118.515 no . . .
C59X C60X H60X 120.653 no . . .
H60X C60X C61X 120.656 no . . .
C57X C62X H62X 118.462 no . . .
C61X C62X H62X 118.453 no . . .
H1Z C1Z C2Z 120.029 no . . .
H1Z C1Z C6Z 120.028 no . . .
C1Z C2Z H2Z 119.951 no . . .
H2Z C2Z C3Z 119.989 no . . .
C2Z C3Z H3Z 120.121 no . . .
H3Z C3Z C4Z 120.146 no . . .
C3Z C4Z H4Z 120.366 no . . .
H4Z C4Z C5Z 120.349 no . . .
C4Z C5Z H5Z 119.932 no . . .
H5Z C5Z C6Z 119.949 no . . .
C1Z C6Z H6Z 119.598 no . . .
C5Z C6Z H6Z 119.590 no . . .
H7Z C7Z C8Z 119.838 no . . .
H7Z C7Z C12Z 119.830 no . . .
C7Z C8Z H8Z 119.776 no . . .
H8Z C8Z C9Z 119.778 no . . .
C8Z C9Z H9Z 120.062 no . . .
H9Z C9Z C10Z 120.082 no . . .
C9Z C10Z H10Z 119.383 no . . .
H10Z C10Z C11Z 119.363 no . . .
C10Z C11Z H11Z 120.573 no . . .
H11Z C11Z C12Z 120.559 no . . .
C7Z C12Z H12Z 120.381 no . . .
C11Z C12Z H12Z 120.390 no . . .
H13Z C13Z C14Z 119.834 no . . .
H13Z C13Z C18Z 119.857 no . . .
C13Z C14Z H14Z 120.584 no . . .
H14Z C14Z C15Z 120.594 no . . .
C14Z C15Z H15Z 119.849 no . . .
H15Z C15Z C16Z 119.843 no . . .
C15Z C16Z H16Z 118.959 no . . .
H16Z C16Z C17Z 118.956 no . . .
C16Z C17Z H17Z 120.027 no . . .
H17Z C17Z C18Z 120.025 no . . .
C13Z C18Z H18Z 120.743 no . . .
C17Z C18Z H18Z 120.752 no . . .

loop_
_geom_bond_atom_site_label_1
_geom_bond_atom_site_label_2
_geom_bond_distance
_geom_bond_publ_flag
_geom_bond_site_symmetry_1
_geom_bond_site_symmetry_2
Pd1 Pd2 2.7359(9) yes . .
Pd1 C5 2.275(10) yes . .
Pd1 C6 2.220(10) yes . .
Pd1 C7 2.267(10) yes . .
Pd1 C35 2.266(11) yes . .
Pd1 C36 2.210(11) yes . .
Pd1 C37 2.337(9) yes . .
Pd2 Pd3 2.6416(8) yes . .
Pd2 C8 2.122(10) yes . .
Pd2 C9 2.240(10) yes . .
Pd2 C38 2.127(9) yes . .
Pd2 C39 2.290(9) yes . .
Pd3 Pd4 2.6285(8) yes . .
Pd3 C10 2.165(9) yes . .
Pd3 C11 2.218(10) yes . .
Pd3 C40 2.151(9) yes . .
Pd3 C41 2.247(10) yes . .
Pd4 Pd5 2.6437(9) yes . .
Pd4 C12 2.196(10) yes . .
Pd4 C13 2.213(10) yes . .
Pd4 C42 2.184(10) yes . .
Pd4 C43 2.202(10) yes . .
Pd5 Pd6 2.6465(9) yes . .
Pd5 C14 2.187(9) yes . .
Pd5 C15 2.169(10) yes . .
Pd5 C44 2.267(10) yes . .
Pd5 C45 2.172(9) yes . .
Pd6 Pd7 2.7074(10) yes . .
Pd6 C16 2.209(9) yes . .
Pd6 C17 2.165(10) yes . .
Pd6 C46 2.343(10) yes . .
Pd6 C47 2.144(10) yes . .
Pd7 C18 2.186(9) yes . .
Pd7 C19 2.086(11) yes . .
Pd7 C20 2.386(10) yes . .
Pd7 C49 2.164(10) yes . .
Pd7 C50 2.240(8) yes . .
C1 C1A 1.525(13) yes . .
C1 C1B 1.518(15) yes . .
C1 C2 1.568(13) yes . .
C1 C6 1.547(16) yes . .
C2 C3 1.518(17) yes . .
C3 C4 1.512(19) yes . .
C4 C5 1.504(14) yes . .
C5 C5A 1.533(17) yes . .
C5 C6 1.417(13) yes . .
C6 C7 1.440(13) yes . .
C7 C8 1.445(11) yes . .
C8 C9 1.388(13) yes . .
C9 C9A 1.524(15) yes . .
C9 C10 1.462(11) yes . .
C10 C11 1.406(12) yes . .
C11 C12 1.435(12) yes . .
C12 C13 1.420(12) yes . .
C13 C13A 1.502(15) yes . .
C13 C14 1.451(12) yes . .
C14 C15 1.409(11) yes . .
C15 C16 1.428(13) yes . .
C16 C17 1.436(12) yes . .
C17 C18 1.444(13) yes . .
C18 C18A 1.499(17) yes . .
C18 C19 1.436(12) yes . .
C19 C20 1.398(13) yes . .
C20 C21 1.445(12) yes . .
C21 C22 1.385(14) yes . .
C22 C22A 1.482(17) yes . .
C22 C23 1.457(13) yes . .
C23 C24 1.353(14) yes . .
C24 C25 1.476(14) yes . .
C25 C26 1.341(16) yes . .
C25 C30 1.530(13) yes . .
C26 C26A 1.515(14) yes . .
C26 C27 1.489(15) yes . .
C27 C28 1.516(16) yes . .
C28 C29 1.50(2) yes . .
C29 C30 1.519(15) yes . .
C30 C30A 1.532(18) yes . .
C30 C30B 1.550(16) yes . .
C31 C31A 1.522(18) yes . .
C31 C31B 1.567(16) yes . .
C31 C32 1.562(15) yes . .
C31 C36 1.519(18) yes . .
C32 C33 1.493(18) yes . .
C33 C34 1.49(3) yes . .
C34 C35 1.526(17) yes . .
C35 C35A 1.53(2) yes . .
C35 C36 1.393(14) yes . .
C36 C37 1.452(14) yes . .
C37 C38 1.403(11) yes . .
C38 C39 1.428(13) yes . .
C39 C39A 1.512(15) yes . .
C39 C40 1.424(11) yes . .
C40 C41 1.434(13) yes . .
C41 C42 1.445(12) yes . .
C42 C43 1.401(12) yes . .
C43 C43A 1.526(17) yes . .
C43 C44 1.437(13) yes . .
C44 C45 1.432(12) yes . .
C45 C46 1.430(13) yes . .
C46 C47 1.404(11) yes . .
C47 C48 1.433(13) yes . .
C48 C48A 1.509(16) yes . .
C48 C49 1.435(12) yes . .
C49 C50 1.398(13) yes . .
C50 C51 1.449(12) yes . .
C51 C52 1.369(13) yes . .
C52 C52A 1.486(17) yes . .
C52 C53 1.470(13) yes . .
C53 C54 1.340(12) yes . .
C54 C55 1.484(13) yes . .
C55 C56 1.362(11) yes . .
C55 C60 1.528(14) yes . .
C56 C56A 1.515(15) yes . .
C56 C57 1.495(13) yes . .
C57 C58 1.523(17) yes . .
C58 C59 1.506(12) yes . .
C59 C60 1.530(13) yes . .
C60 C60A 1.533(13) yes . .
C60 C60B 1.523(15) yes . .
B1 C1X 1.638(12) yes . .
B1 C9X 1.631(15) yes . .
B1 C17X 1.635(16) yes . .
B1 C25X 1.646(14) yes . .
C1X C2X 1.400(12) yes . .
C1X C6X 1.398(14) yes . .
C2X C3X 1.390(12) yes . .
C3X C4X 1.395(15) yes . .
C3X C7X 1.476(13) yes . .
C4X C5X 1.371(14) yes . .
C5X C6X 1.418(12) yes . .
C5X C8X 1.495(18) yes . .
C7X F7A 1.340(12) yes . .
C7X F7B 1.335(13) yes . .
C7X F7C 1.354(13) yes . .
C8X F8A 1.332(14) yes . .
C8X F8B 1.321(16) yes . .
C8X F8C 1.340(11) yes . .
C9X C10X 1.407(14) yes . .
C9X C14X 1.396(13) yes . .
C10X C11X 1.384(14) yes . .
C11X C12X 1.413(14) yes . .
C11X C16X 1.470(16) yes . .
C12X C13X 1.374(14) yes . .
C13X C14X 1.399(14) yes . .
C13X C15X 1.492(14) yes . .
C15X F15A 1.331(12) yes . .
C15X F15B 1.301(15) yes . .
C15X F15C 1.361(13) yes . .
C16X F16A 1.327(14) yes . .
C16X F16B 1.308(12) yes . .
C16X F16C 1.335(14) yes . .
C17X C18X 1.421(11) yes . .
C17X C22X 1.387(13) yes . .
C18X C19X 1.364(15) yes . .
C19X C20X 1.388(13) yes . .
C19X C23X 1.502(13) yes . .
C20X C21X 1.381(12) yes . .
C21X C22X 1.384(15) yes . .
C21X C24X 1.511(13) yes . .
C23X F23A 1.307(12) yes . .
C23X F23B 1.350(14) yes . .
C23X F23C 1.326(15) yes . .
C24X F24A 1.346(14) yes . .
C24X F24B 1.317(11) yes . .
C24X F24C 1.339(12) yes . .
C25X C26X 1.401(14) yes . .
C25X C30X 1.407(11) yes . .
C26X C27X 1.387(14) yes . .
C27X C28X 1.370(12) yes . .
C27X C32X 1.489(17) yes . .
C28X C29X 1.375(15) yes . .
C29X C30X 1.377(13) yes . .
C29X C31X 1.495(13) yes . .
C31X F31A 1.327(13) yes . .
C31X F31B 1.330(15) yes . .
C31X F31C 1.352(13) yes . .
C32X F32A 1.349(15) yes . .
C32X F32B 1.284(16) yes . .
C32X F32C 1.315(17) yes . .
B2 C33X 1.645(15) yes . .
B2 C41X 1.637(15) yes . .
B2 C49X 1.655(13) yes . .
B2 C57X 1.644(11) yes . .
C33X C34X 1.396(14) yes . .
C33X C38X 1.421(13) yes . .
C34X C35X 1.392(14) yes . .
C35X C36X 1.388(14) yes . .
C35X C40X 1.498(17) yes . .
C36X C37X 1.378(15) yes . .
C37X C38X 1.369(14) yes . .
C37X C39X 1.508(15) yes . .
C39X F39A 1.325(16) yes . .
C39X F39B 1.335(11) yes . .
C39X F39C 1.328(12) yes . .
C40X F40A 1.322(14) yes . .
C40X F40B 1.316(15) yes . .
C40X F40C 1.319(15) yes . .
C41X C42X 1.366(14) yes . .
C41X C46X 1.406(11) yes . .
C42X C43X 1.411(16) yes . .
C43X C44X 1.398(12) yes . .
C43X C48X 1.494(16) yes . .
C44X C45X 1.360(14) yes . .
C45X C46X 1.405(15) yes . .
C45X C47X 1.503(12) yes . .
C47X F47A 1.316(14) yes . .
C47X F47B 1.318(14) yes . .
C47X F47C 1.301(13) yes . .
C48X F48A 1.315(15) yes . .
C48X F48B 1.314(14) yes . .
C48X F48C 1.282(19) yes . .
C49X C50X 1.409(10) yes . .
C49X C54X 1.375(13) yes . .
C50X C51X 1.382(13) yes . .
C51X C52X 1.383(13) yes . .
C51X C55X 1.508(11) yes . .
C52X C53X 1.396(12) yes . .
C53X C54X 1.366(14) yes . .
C53X C56X 1.518(16) yes . .
C55X F55A 1.361(13) yes . .
C55X F55B 1.321(12) yes . .
C55X F55C 1.320(13) yes . .
C56X F56A 1.42(2) yes . .
C56X F56B 1.34(2) yes . .
C56X F56C 1.26(2) yes . .
C56X F56D 1.24(3) yes . .
C56X F56E 1.44(2) yes . .
C56X F56F 1.239(19) yes . .
C57X C58X 1.395(12) yes . .
C57X C62X 1.394(15) yes . .
C58X C59X 1.392(11) yes . .
C59X C60X 1.380(15) yes . .
C59X C63X 1.483(13) yes . .
C60X C61X 1.401(13) yes . .
C61X C62X 1.394(12) yes . .
C61X C64X 1.515(17) yes . .
C63X F63A 1.341(15) yes . .
C63X F63B 1.315(11) yes . .
C63X F63C 1.301(14) yes . .
C64X F64A 1.37(2) yes . .
C64X F64B 1.30(2) yes . .
C64X F64C 1.248(19) yes . .
C64X F64D 1.37(3) yes . .
C64X F64E 1.28(2) yes . .
C64X F64F 1.386(19) yes . .
C1Z C2Z 1.37(2) yes . .
C1Z C6Z 1.373(15) yes . .
C2Z C3Z 1.36(2) yes . .
C3Z C4Z 1.44(2) yes . .
C4Z C5Z 1.34(3) yes . .
C5Z C6Z 1.379(17) yes . .
C7Z C8Z 1.366(19) yes . .
C7Z C12Z 1.39(2) yes . .
C8Z C9Z 1.373(18) yes . .
C9Z C10Z 1.34(2) yes . .
C10Z C11Z 1.40(2) yes . .
C11Z C12Z 1.378(18) yes . .
C13Z C14Z 1.34(4) yes . .
C13Z C18Z 1.36(4) yes . .
C14Z C15Z 1.36(3) yes . .
C15Z C16Z 1.34(4) yes . .
C16Z C17Z 1.27(2) yes . .
C17Z C18Z 1.40(2) yes . .
C1A H1A 0.980 no . .
C1A H1B 0.980 no . .
C1A H1C 0.980 no . .
C1B H1D 0.980 no . .
C1B H1E 0.980 no . .
C1B H1F 0.980 no . .
C2 H2A 0.990 no . .
C2 H2B 0.990 no . .
C3 H3A 0.990 no . .
C3 H3B 0.990 no . .
C4 H4A 0.990 no . .
C4 H4B 0.990 no . .
C5A H5A 0.980 no . .
C5A H5B 0.980 no . .
C5A H5C 0.980 no . .
C7 H7 0.950 no . .
C8 H8 0.950 no . .
C9A H9A 0.980 no . .
C9A H9B 0.980 no . .
C9A H9C 0.980 no . .
C10 H10 0.950 no . .
C11 H11 0.950 no . .
C12 H12 0.950 no . .
C13A H13A 0.980 no . .
C13A H13B 0.980 no . .
C13A H13C 0.980 no . .
C14 H14 0.950 no . .
C15 H15 0.950 no . .
C16 H16 0.950 no . .
C17 H17 0.950 no . .
C18A H18A 0.980 no . .
C18A H18B 0.980 no . .
C18A H18C 0.980 no . .
C19 H19 0.950 no . .
C20 H20 0.950 no . .
C21 H21 0.950 no . .
C22A H22A 0.980 no . .
C22A H22B 0.980 no . .
C22A H2C 0.980 no . .
C23 H23 0.950 no . .
C24 H24 0.950 no . .
C26A H26A 0.980 no . .
C26A H26B 0.980 no . .
C26A H26C 0.980 no . .
C27 H27A 0.990 no . .
C27 H27B 0.990 no . .
C28 H28A 0.990 no . .
C28 H28B 0.990 no . .
C29 H29A 0.990 no . .
C29 H29B 0.990 no . .
C30A H30A 0.980 no . .
C30A H30B 0.980 no . .
C30A H30C 0.980 no . .
C30B H30D 0.980 no . .
C30B H30E 0.980 no . .
C30B H30F 0.980 no . .
C31A H31A 0.980 no . .
C31A H31B 0.980 no . .
C31A H31C 0.980 no . .
C31B H31D 0.980 no . .
C31B H31E 0.980 no . .
C31B H31F 0.980 no . .
C32 H32A 0.990 no . .
C32 H32B 0.990 no . .
C33 H33A 0.990 no . .
C33 H33B 0.990 no . .
C34 H34A 0.990 no . .
C34 H34B 0.990 no . .
C35A H35A 0.980 no . .
C35A H35B 0.980 no . .
C35A H35C 0.980 no . .
C37 H37 0.950 no . .
C38 H38 0.950 no . .
C39A H39A 0.980 no . .
C39A H39B 0.980 no . .
C39A H39C 0.980 no . .
C40 H40 0.950 no . .
C41 H41 0.950 no . .
C42 H42 0.950 no . .
C43A H43A 0.980 no . .
C43A H43B 0.980 no . .
C43A H43C 0.980 no . .
C44 H44 0.950 no . .
C45 H45 0.950 no . .
C46 H46 0.950 no . .
C47 H47 0.950 no . .
C48A H48A 0.980 no . .
C48A H48B 0.980 no . .
C48A H48C 0.980 no . .
C49 H49 0.950 no . .
C50 H50 0.950 no . .
C51 H51 0.950 no . .
C52A H52A 0.980 no . .
C52A H52B 0.980 no . .
C52A H52C 0.980 no . .
C53 H53 0.950 no . .
C54 H54 0.950 no . .
C56A H56A 0.980 no . .
C56A H56B 0.980 no . .
C56A H56C 0.980 no . .
C57 H57A 0.990 no . .
C57 H57B 0.990 no . .
C58 H58A 0.990 no . .
C58 H58B 0.990 no . .
C59 H59A 0.990 no . .
C59 H59B 0.990 no . .
C60A H60A 0.980 no . .
C60A H60B 0.980 no . .
C60A H60C 0.980 no . .
C60B H60D 0.980 no . .
C60B H60E 0.980 no . .
C60B H60F 0.980 no . .
C2X H2X 0.950 no . .
C4X H4X 0.950 no . .
C6X H6X 0.950 no . .
C10X H10X 0.950 no . .
C12X H12X 0.950 no . .
C14X H14X 0.950 no . .
C18X H18X 0.950 no . .
C20X H20X 0.950 no . .
C22X H22X 0.950 no . .
C26X H26X 0.950 no . .
C28X H28X 0.950 no . .
C30X H30X 0.950 no . .
C34X H34X 0.950 no . .
C36X H36X 0.950 no . .
C38X H38X 0.950 no . .
C42X H42X 0.950 no . .
C44X H44X 0.950 no . .
C46X H46X 0.950 no . .
C50X H50X 0.950 no . .
C52X H52X 0.950 no . .
C54X H54X 0.950 no . .
C58X H58X 0.950 no . .
C60X H60X 0.950 no . .
C62X H62X 0.950 no . .
C1Z H1Z 0.950 no . .
C2Z H2Z 0.950 no . .
C3Z H3Z 0.950 no . .
C4Z H4Z 0.950 no . .
C5Z H5Z 0.950 no . .
C6Z H6Z 0.950 no . .
C7Z H7Z 0.950 no . .
C8Z H8Z 0.950 no . .
C9Z H9Z 0.950 no . .
C10Z H10Z 0.950 no . .
C11Z H11Z 0.950 no . .
C12Z H12Z 0.950 no . .
C13Z H13Z 0.950 no . .
C14Z H14Z 0.950 no . .
C15Z H15Z 0.950 no . .
C16Z H16Z 0.950 no . .
C17Z H17Z 0.950 no . .
C18Z H18Z 0.950 no . .

loop_
_geom_contact_atom_site_label_1
_geom_contact_atom_site_label_2
_geom_contact_distance
_geom_contact_publ_flag
_geom_contact_site_symmetry_1
_geom_contact_site_symmetry_2
Pd1 C1A 3.408(12) no . .
Pd1 C31A 3.409(12) no . .
Pd3 C9A 3.433(9) no . .
Pd3 C39A 3.399(10) no . .
Pd6 C18A 3.423(12) no . .
Pd6 C48A 3.225(9) no . .
Pd7 C48A 3.161(10) no . .
C1 C4 3.023(14) no . .
C1 C8 3.160(13) no . .
C1A C3 3.193(13) no . .
C1A C7 3.267(16) no . .
C1A C8 3.381(15) no . .
C1B C7 3.026(16) no . .
C1B C8 3.203(15) no . .
C2 C5 2.854(18) no . .
C3 C6 2.908(15) no . .
C5A C7 2.985(12) no . .
C5A C35A 3.511(18) no . .
C7 C9A 3.132(14) no . .
C9A C11 3.028(12) no . .
C11 C13A 3.062(13) no . .
C13A C15 3.061(13) no . .
C16 C18A 2.955(15) no . .
C18A C20 3.026(13) no . .
C20 C22A 3.017(14) no . .
C22A C24 2.943(15) no . .
C23 C26 3.110(14) no . .
C23 C26A 3.100(17) no . .
C24 C26A 2.999(18) no . .
C24 C30A 2.972(15) no . .
C24 C30B 3.056(13) no . .
C25 C28 2.876(15) no . .
C26 C29 2.801(14) no . .
C26 C30A 3.592(18) no . .
C26 C30B 3.536(16) no . .
C27 C30 2.950(18) no . .
C28 C30B 3.226(18) no . .
C30B C56A 3.453(17) no . .
C31 C34 2.991(17) no . .
C31 C38 3.154(14) no . .
C31A C33 3.207(16) no . .
C31A C37 3.274(17) no . .
C31A C38 3.380(16) no . .
C31B C37 3.051(16) no . .
C31B C38 3.208(15) no . .
C32 C35 2.85(2) no . .
C33 C36 2.860(17) no . .
C35A C37 2.950(14) no . .
C37 C39A 3.038(14) no . .
C39A C41 3.069(12) no . .
C41 C43A 3.083(13) no . .
C43A C45 3.039(14) no . .
C46 C48A 3.066(13) no . .
C48A C50 3.028(13) no . .
C50 C52A 3.059(14) no . .
C52A C54 2.943(14) no . .
C53 C60 3.141(13) no . .
C53 C60A 3.206(14) no . .
C53 C60B 3.368(14) no . .
C54 C56A 2.909(12) no . .
C54 C60A 3.023(15) no . .
C54 C60B 3.285(16) no . .
C55 C58 2.882(13) no . .
C56 C59 2.805(15) no . .
C56 C60B 3.492(14) no . .
C57 C60 2.996(12) no . .
C58 C60B 3.135(12) no . .
C1X C4X 2.836(12) no . .
C1X C10X 3.309(12) no . .
C1X C14X 3.497(12) no . .
C1X C22X 3.164(15) no . .
C1X C26X 3.165(13) no . .
C2X C5X 2.765(15) no . .
C2X F7A 3.525(10) no . .
C2X F7B 3.327(10) no . .
C2X F7C 2.746(10) no . .
C2X C9X 3.286(11) no . .
C2X C17X 3.174(12) no . .
C2X C22X 3.219(14) no . .
C3X C6X 2.769(12) no . .
C4X F7A 2.843(12) no . .
C4X F7B 3.058(13) no . .
C4X F8A 3.518(13) no . .
C4X F8B 3.288(14) no . .
C4X F8C 2.746(14) no . .
C6X F8A 2.798(13) no . .
C6X F8B 3.106(13) no . .
C6X C9X 3.484(12) no . .
C6X C25X 3.058(12) no . .
C6X C26X 3.196(13) no . .
C9X C12X 2.847(14) no . .
C9X C18X 3.127(15) no . .
C9X C30X 3.125(12) no . .
C10X C13X 2.755(14) no . .
C10X F16A 2.786(14) no . .
C10X F16B 3.089(13) no . .
C10X F16C 3.599(13) no . .
C10X C25X 3.153(14) no . .
C10X C30X 3.159(13) no . .
C11X C14X 2.768(14) no . .
C12X F15A 3.581(12) no . .
C12X F15B 2.763(12) no . .
C12X F15C 3.170(13) no . .
C12X F16A 3.565(13) no . .
C12X F16B 3.227(12) no . .
C12X F16C 2.781(13) no . .
C14X F15A 2.783(11) no . .
C14X F15B 3.585(12) no . .
C14X F15C 3.184(12) no . .
C14X C17X 3.066(14) no . .
C14X C18X 3.172(14) no . .
C17X C20X 2.850(15) no . .
C17X C26X 3.237(14) no . .
C17X C30X 3.507(12) no . .
C18X C21X 2.730(13) no . .
C18X F23A 2.995(11) no . .
C18X F23B 2.854(11) no . .
C18X C25X 3.215(14) no . .
C19X C22X 2.740(12) no . .
C20X F23A 3.383(10) no . .
C20X F23B 3.493(11) no . .
C20X F23C 2.760(11) no . .
C20X F24A 2.744(11) no . .
C20X F24B 3.277(10) no . .
C20X F24C 3.543(10) no . .
C22X F24B 3.080(11) no . .
C22X F24C 2.844(11) no . .
C22X C25X 3.531(14) no . .
C25X C28X 2.840(14) no . .
C26X C29X 2.740(12) no . .
C26X F32A 3.567(14) no . .
C26X F32B 2.771(14) no . .
C26X F32C 3.227(13) no . .
C27X C30X 2.732(14) no . .
C28X F31A 2.736(11) no . .
C28X F31B 3.553(12) no . .
C28X F31C 3.283(12) no . .
C28X F32A 2.718(14) no . .
C28X F32B 3.541(13) no . .
C28X F32C 3.176(12) no . .
C30X F31A 3.592(10) no . .
C30X F31B 2.844(10) no . .
C30X F31C 3.040(9) no . .
C33X C36X 2.843(14) no . .
C33X C46X 3.125(14) no . .
C33X C50X 3.108(13) no . .
C33X C58X 3.451(11) no . .
C33X C62X 3.239(12) no . .
C34X C37X 2.755(13) no . .
C34X F40A 3.567(13) no . .
C34X F40B 2.760(13) no . .
C34X F40C 3.181(15) no . .
C34X C49X 3.083(14) no . .
C34X C50X 3.155(14) no . .
C34X C57X 3.384(12) no . .
C34X C62X 3.513(12) no . .
C35X C38X 2.743(15) no . .
C36X F39A 3.559(14) no . .
C36X F39B 3.175(13) no . .
C36X F39C 2.751(13) no . .
C36X F40A 2.814(14) no . .
C36X F40B 3.592(13) no . .
C36X F40C 3.187(15) no . .
C38X F39A 2.798(12) no . .
C38X F39B 3.160(12) no . .
C38X F39C 3.588(12) no . .
C38X C41X 3.223(14) no . .
C38X C46X 3.258(14) no . .
C38X C57X 3.369(12) no . .
C41X C44X 2.840(15) no . .
C41X C50X 3.248(12) no . .
C41X C54X 3.429(13) no . .
C41X C58X 3.175(12) no . .
C42X C45X 2.756(11) no . .
C42X F48A 2.900(14) no . .
C42X F48B 2.978(14) no . .
C42X C49X 3.326(14) no . .
C42X C57X 3.168(15) no . .
C42X C58X 3.228(14) no . .
C43X C46X 2.748(13) no . .
C44X F47A 3.120(12) no . .
C44X F47B 2.786(10) no . .
C44X F47C 3.584(11) no . .
C44X F48A 3.485(11) no . .
C44X F48B 3.407(11) no . .
C44X F48C 2.732(15) no . .
C46X F47A 3.256(12) no . .
C46X F47B 3.555(12) no . .
C46X F47C 2.777(9) no . .
C46X C49X 3.321(13) no . .
C46X C50X 3.452(13) no . .
C49X C52X 2.840(13) no . .
C49X C62X 3.179(12) no . .
C50X C53X 2.736(14) no . .
C50X F55A 3.208(10) no . .
C50X F55B 3.573(10) no . .
C50X F55C 2.765(9) no . .
C51X C54X 2.731(11) no . .
C52X F55A 3.193(10) no . .
C52X F55B 2.772(10) no . .
C52X F55C 3.587(11) no . .
C52X F56A 3.528(15) no . .
C52X F56B 3.416(15) no . .
C52X F56C 2.806(18) no . .
C52X F56D 3.079(19) no . .
C52X F56E 2.721(18) no . .
C52X F56F 3.530(17) no . .
C54X F56A 2.910(17) no . .
C54X F56B 2.966(17) no . .
C54X F56C 3.59(2) no . .
C54X F56D 3.20(2) no . .
C54X F56F 2.80(2) no . .
C54X C57X 3.174(13) no . .
C54X C62X 3.272(13) no . .
C57X C60X 2.847(12) no . .
C58X C61X 2.755(15) no . .
C58X F63A 2.812(10) no . .
C58X F63B 3.588(10) no . .
C58X F63C 3.115(12) no . .
C59X C62X 2.752(13) no . .
C60X F63A 3.536(14) no . .
C60X F63B 2.752(12) no . .
C60X F63C 3.237(13) no . .
C60X F64A 3.54(2) no . .
C60X F64B 3.303(18) no . .
C60X F64C 2.73(2) no . .
C60X F64D 2.89(3) no . .
C60X F64F 2.90(2) no . .
C62X F64A 2.88(2) no . .
C62X F64B 3.078(18) no . .
C62X F64C 3.59(2) no . .
C62X F64D 3.52(2) no . .
C62X F64E 2.80(3) no . .
C62X F64F 3.542(17) no . .
C1Z C4Z 2.757(19) no . .
C2Z C5Z 2.766(18) no . .
C3Z C6Z 2.74(2) no . .
C7Z C10Z 2.733(15) no . .
C8Z C11Z 2.75(2) no . .
C9Z C12Z 2.763(18) no . .
C13Z C16Z 2.68(3) no . .
C14Z C17Z 2.70(3) no . .
C15Z C18Z 2.68(3) no . .
Pd5 F40C 3.441(9) no . .
Pd7 C7Z 3.572(13) no . 2_765
C1A F31A 3.206(13) no . 2_675
C1B F23C 3.481(15) no . 2_775
C1B F47B 3.375(15) no . 1_565
C3 F56B 3.46(2) no . 1_565
C4 F56B 3.190(16) no . 2_776
C4 F56F 3.23(2) no . 2_776
C5A F23B 3.322(13) no . 2_775
C5A F56F 3.497(19) no . 2_776
C6 F23C 3.598(13) no . 2_775
C7 F23B 3.573(12) no . 2_775
C7 F23C 3.298(12) no . 2_775
C9A F15A 3.378(14) no . 2_775
C10 F24B 3.556(11) no . 2_775
C11 F24B 3.012(12) no . 2_775
C12 F24B 3.395(11) no . 2_775
C12 F24C 3.518(12) no . .
C13 F24C 3.170(12) no . .
C13A F7B 3.378(14) no . 2_775
C13A F7C 3.274(13) no . 2_775
C13A F24A 3.471(13) no . .
C13A F40C 3.456(12) no . .
C14 F24C 3.012(11) no . .
C15 F24A 3.402(11) no . .
C15 F24C 3.492(10) no . .
C17 F47A 3.414(14) no . 2_765
C18 F23A 3.504(14) no . .
C18A C27X 3.398(16) no . .
C18A C28X 3.252(17) no . .
C18A C29X 3.486(17) no . .
C19 F23A 2.989(14) no . .
C20 F23A 3.500(13) no . .
C22A F31C 3.389(12) no . .
C22A F56C 3.381(19) no . 2_665
C26A F48B 3.406(15) no . 2_765
C27 F31B 3.405(14) no . 2_664
C28 F31B 3.595(15) no . 2_664
C31A F31B 3.406(14) no . 2_675
C31B F16B 3.547(15) no . 2_675
C31B F16C 3.249(13) no . 1_556
C35A F64A 3.41(2) no . 2_776
C35A F64F 3.19(2) no . 2_776
C39A F64C 3.35(2) no . .
C39A F64F 3.35(2) no . .
C43A C53 3.574(14) no . 2_665
C43A F64B 3.592(15) no . .
C43A F64E 3.48(2) no . .
C45 C51 3.579(14) no . 2_665
C47 C49 3.583(15) no . 2_665
C48A F55C 3.350(13) no . 2_665
C49 C47 3.583(15) no . 2_665
C51 C45 3.579(14) no . 2_665
C52A C52X 3.466(17) no . 2_665
C52A F56D 3.53(2) no . 2_665
C53 C43A 3.574(14) no . 2_665
C56A F64A 3.23(2) no . 2_665
C56A F64E 3.41(3) no . 2_665
C57 F15C 3.583(14) no . 2_664
C58 F16A 3.314(15) no . 1_545
C58 F16C 3.561(14) no . 1_545
C59 F16A 3.542(15) no . 1_545
C59 F16C 3.566(14) no . 1_545
C60A F63A 3.391(14) no . 2_765
C60B F16A 3.502(13) no . 1_545
C60B F63A 3.494(11) no . 2_765
C3X F63C 3.533(15) no . 2_775
C4X F39B 3.367(10) no . 2_775
C4X F63C 3.185(13) no . 2_775
C5X F63C 3.229(14) no . 2_775
F7A C33X 3.333(10) no . 2_775
F7A C34X 3.572(10) no . 2_775
F7A C36X 3.463(10) no . 2_775
F7A C37X 3.198(9) no . 2_775
F7A C38X 3.112(10) no . 2_775
F7A F39B 3.355(10) no . 2_775
F7A C57X 3.420(13) no . 2_775
F7A C58X 3.411(13) no . 2_775
F7A C59X 3.494(12) no . 2_775
F7A C60X 3.562(13) no . 2_775
F7A C61X 3.534(13) no . 2_775
F7A C62X 3.442(13) no . 2_775
F7B C13A 3.378(14) no . 2_775
F7B F39B 3.468(11) no . 2_775
F7C C13A 3.274(13) no . 2_775
F7C C61X 3.478(14) no . 2_775
F7C F64B 2.847(14) no . 2_775
F7C F64D 2.86(2) no . 2_775
F8A C32X 3.342(16) no . 2_675
F8A F32A 2.825(11) no . 2_675
F8A F32B 3.169(12) no . 2_675
F8A F32C 3.213(12) no . 2_675
F8A C13Z 3.29(2) no . 2_675
F8B F63C 3.245(10) no . 2_775
F8B C10Z 3.491(15) no . 2_775
F8C F32A 3.333(13) no . 2_675
F8C F39B 3.540(10) no . 2_775
F8C C11Z 3.377(18) no . 2_775
C11X F63B 3.316(10) no . 2_775
C12X F63B 3.452(11) no . 2_775
C15X F64C 3.550(19) no . 2_775
F15A C9A 3.378(14) no . 2_775
F15A F64C 2.694(19) no . 2_775
F15A F64D 3.185(18) no . 2_775
F15A F64F 3.052(16) no . 2_775
F15B F64C 3.509(19) no . 2_775
F15B F64F 3.489(15) no . 2_775
F15C C57 3.583(14) no . 2_664
F16A C58 3.314(15) no . 1_565
F16A C59 3.542(15) no . 1_565
F16A C60B 3.502(13) no . 1_565
F16A C17Z 3.564(18) no . 2_675
F16B C31B 3.547(15) no . 2_675
F16C C31B 3.249(13) no . 1_554
F16C C58 3.561(14) no . 1_565
F16C C59 3.566(14) no . 1_565
F16C F16C 3.199(9) no . 2_674
C20X F47B 3.382(15) no . 2_765
F23A C18 3.504(14) no . .
F23A C19 2.989(14) no . .
F23A C20 3.500(13) no . .
F23A F48C 3.365(13) no . 2_765
F23B C5A 3.322(13) no . 2_775
F23B C7 3.573(12) no . 2_775
F23C C1B 3.481(15) no . 2_775
F23C C6 3.598(13) no . 2_775
F23C C7 3.298(12) no . 2_775
F23C C44X 3.377(14) no . 2_765
F23C F47B 2.972(12) no . 2_765
F23C F48C 3.507(11) no . 2_765
F24A C13A 3.471(13) no . .
F24A C15 3.402(11) no . .
F24A F47B 3.543(9) no . 2_765
F24A C1Z 3.422(15) no . 2_775
F24A C6Z 3.426(15) no . 2_775
F24B C10 3.556(11) no . 2_775
F24B C11 3.012(12) no . 2_775
F24B C12 3.395(11) no . 2_775
F24B F24C 3.496(8) no . 2_775
F24C C12 3.518(12) no . .
F24C C13 3.170(12) no . .
F24C C14 3.012(11) no . .
F24C C15 3.492(10) no . .
F24C F24B 3.496(8) no . 2_775
F24C C5Z 3.336(16) no . .
F24C C6Z 3.315(14) no . .
C27X C18A 3.398(16) no . .
C28X C18A 3.252(17) no . .
C28X C15Z 3.56(3) no . 2_675
C29X C18A 3.486(17) no . .
C29X C16Z 3.57(2) no . 2_675
C31X C16Z 3.57(2) no . 2_675
F31A C1A 3.206(13) no . 2_675
F31A F55A 2.882(11) no . 2_665
F31A F55B 3.262(12) no . 2_665
F31A C15Z 3.57(3) no . 2_675
F31A C16Z 3.43(2) no . 2_675
F31B C27 3.405(14) no . 2_664
F31B C28 3.595(15) no . 2_664
F31B C31A 3.406(14) no . 2_675
F31B C16Z 3.258(19) no . 2_675
F31B C17Z 3.566(19) no . 2_675
F31C C22A 3.389(12) no . .
F31C F55B 3.577(10) no . 2_665
C32X F8A 3.342(16) no . 2_675
F32A F8A 2.825(11) no . 2_675
F32A F8C 3.333(13) no . 2_675
F32B F8A 3.169(12) no . 2_675
F32B F32C 3.461(16) no . 2_675
F32C F8A 3.213(12) no . 2_675
F32C F32B 3.461(16) no . 2_675
F32C F32C 2.932(11) no . 2_675
F32C C4Z 3.331(17) no . 2_675
C33X F7A 3.333(10) no . 2_775
C33X F39C 3.448(9) no . 2_765
C34X F7A 3.572(10) no . 2_775
C34X F39C 3.468(11) no . 2_765
C35X F39A 3.280(10) no . 2_765
C35X F39C 3.599(12) no . 2_765
C36X F7A 3.463(10) no . 2_775
C36X F39A 3.402(11) no . 2_765
C36X F47C 3.514(14) no . 2_765
C37X F7A 3.198(9) no . 2_775
C38X F7A 3.112(10) no . 2_775
C38X F39C 3.530(9) no . 2_765
F39A C35X 3.280(10) no . 2_765
F39A C36X 3.402(11) no . 2_765
F39A C40X 3.450(14) no . 2_765
F39A F40A 3.055(14) no . 2_765
F39A F40B 3.562(12) no . 2_765
F39A C12Z 3.376(17) no . .
F39B C4X 3.367(10) no . 2_775
F39B F7A 3.355(10) no . 2_775
F39B F7B 3.468(11) no . 2_775
F39B F8C 3.540(10) no . 2_775
F39C C33X 3.448(9) no . 2_765
F39C C34X 3.468(11) no . 2_765
F39C C35X 3.599(12) no . 2_765
F39C C38X 3.530(9) no . 2_765
F39C F47C 3.329(12) no . 2_765
F39C F55C 3.392(10) no . 2_765
C40X F39A 3.450(14) no . 2_765
F40A F39A 3.055(14) no . 2_765
F40A F47A 2.797(13) no . 2_765
F40A C7Z 3.359(13) no . 2_765
F40A C12Z 3.310(13) no . 2_765
F40B F39A 3.562(12) no . 2_765
F40C Pd5 3.441(9) no . .
F40C C13A 3.456(12) no . .
C44X F23C 3.377(14) no . 2_765
C44X C8Z 3.570(16) no . .
F47A C17 3.414(14) no . 2_765
F47A F40A 2.797(13) no . 2_765
F47A C7Z 3.526(12) no . .
F47B C1B 3.375(15) no . 1_545
F47B C20X 3.382(15) no . 2_765
F47B F23C 2.972(12) no . 2_765
F47B F24A 3.543(9) no . 2_765
F47C C36X 3.514(14) no . 2_765
F47C F39C 3.329(12) no . 2_765
F47C C2Z 3.511(15) no . 1_545
F48B C26A 3.406(15) no . 2_765
F48C F23A 3.365(13) no . 2_765
F48C F23C 3.507(11) no . 2_765
C52X C52A 3.466(17) no . 2_665
F55A F31A 2.882(11) no . 2_665
F55A C2Z 3.411(17) no . 1_545
F55B F31A 3.262(12) no . 2_665
F55B F31C 3.577(10) no . 2_665
F55C C48A 3.350(13) no . 2_665
F55C F39C 3.392(10) no . 2_765
F56B C3 3.46(2) no . 1_545
F56B C4 3.190(16) no . 2_776
F56C C22A 3.381(19) no . 2_665
F56D C52A 3.53(2) no . 2_665
F56F C4 3.23(2) no . 2_776
F56F C5A 3.497(19) no . 2_776
C57X F7A 3.420(13) no . 2_775
C58X F7A 3.411(13) no . 2_775
C59X F7A 3.494(12) no . 2_775
C60X F7A 3.562(13) no . 2_775
C61X F7A 3.534(13) no . 2_775
C61X F7C 3.478(14) no . 2_775
C62X F7A 3.442(13) no . 2_775
F63A C60A 3.391(14) no . 2_765
F63A C60B 3.494(11) no . 2_765
F63A C9Z 3.533(15) no . .
F63B C11X 3.316(10) no . 2_775
F63B C12X 3.452(11) no . 2_775
F63C C3X 3.533(15) no . 2_775
F63C C4X 3.185(13) no . 2_775
F63C C5X 3.229(14) no . 2_775
F63C F8B 3.245(10) no . 2_775
F63C C10Z 3.592(17) no . .
F64A C35A 3.41(2) no . 2_776
F64A C56A 3.23(2) no . 2_665
F64B C43A 3.592(15) no . .
F64B F7C 2.847(14) no . 2_775
F64C C39A 3.35(2) no . .
F64C C15X 3.550(19) no . 2_775
F64C F15A 2.694(19) no . 2_775
F64C F15B 3.509(19) no . 2_775
F64D F7C 2.86(2) no . 2_775
F64D F15A 3.185(18) no . 2_775
F64E C43A 3.48(2) no . .
F64E C56A 3.41(3) no . 2_665
F64F C35A 3.19(2) no . 2_776
F64F C39A 3.35(2) no . .
F64F F15A 3.052(16) no . 2_775
F64F F15B 3.489(15) no . 2_775
C1Z F24A 3.422(15) no . 2_775
C2Z F47C 3.511(15) no . 1_565
C2Z F55A 3.411(17) no . 1_565
C4Z F32C 3.331(17) no . 2_675
C5Z F24C 3.336(16) no . .
C6Z F24A 3.426(15) no . 2_775
C6Z F24C 3.315(14) no . .
C7Z Pd7 3.572(13) no . 2_765
C7Z F40A 3.359(13) no . 2_765
C7Z F47A 3.526(12) no . .
C8Z C44X 3.570(16) no . .
C9Z F63A 3.533(15) no . .
C10Z F8B 3.491(15) no . 2_775
C10Z F63C 3.592(17) no . .
C11Z F8C 3.377(18) no . 2_775
C12Z F39A 3.376(17) no . .
C12Z F40A 3.310(13) no . 2_765
C13Z F8A 3.29(2) no . 2_675
C15Z C28X 3.56(3) no . 2_675
C15Z F31A 3.57(3) no . 2_675
C16Z C29X 3.57(2) no . 2_675
C16Z C31X 3.57(2) no . 2_675
C16Z F31A 3.43(2) no . 2_675
C16Z F31B 3.258(19) no . 2_675
C17Z F16A 3.564(18) no . 2_675
C17Z F31B 3.566(19) no . 2_675
Pd1 H1A 3.3706 no . .
Pd1 H1C 3.0323 no . .
Pd1 H3B 3.5180 no . .
Pd1 H4B 3.4077 no . .
Pd1 H5A 2.6919 no . .
Pd1 H5B 3.5233 no . .
Pd1 H8 3.4682 no . .
Pd1 H31A 3.0175 no . .
Pd1 H31C 3.4184 no . .
Pd1 H33B 3.3440 no . .
Pd1 H34B 3.4188 no . .
Pd1 H35B 3.4971 no . .
Pd1 H35C 2.6398 no . .
Pd1 H38 3.5084 no . .
Pd2 H1A 3.4573 no . .
Pd2 H7 2.8551 no . .
Pd2 H9B 3.5842 no . .
Pd2 H9C 2.8322 no . .
Pd2 H10 3.1365 no . .
Pd2 H31C 3.5339 no . .
Pd2 H37 2.7453 no . .
Pd2 H39B 3.1567 no . .
Pd2 H39C 3.1221 no . .
Pd2 H40 3.1630 no . .
Pd3 H9B 3.2067 no . .
Pd3 H12 3.0945 no . .
Pd3 H39C 3.0077 no . .
Pd3 H42 3.0733 no . .
Pd4 H11 3.1141 no . .
Pd4 H13B 3.5334 no . .
Pd4 H13C 2.8404 no . .
Pd4 H14 2.9503 no . .
Pd4 H41 3.1508 no . .
Pd4 H43A 2.8737 no . .
Pd4 H43B 3.5495 no . .
Pd4 H44 2.9401 no . .
Pd5 H13B 3.3645 no . .
Pd5 H16 3.0250 no . .
Pd5 H43B 3.4179 no . .
Pd5 H46 2.8142 no . .
Pd6 H15 3.1449 no . .
Pd6 H18A 3.0350 no . .
Pd6 H45 3.4834 no . .
Pd6 H48C 2.8920 no . .
Pd6 H49 3.5516 no . .
Pd7 H17 3.1772 no . .
Pd7 H18A 3.1275 no . .
Pd7 H18B 3.1061 no . .
Pd7 H21 3.5863 no . .
Pd7 H48B 3.0406 no . .
Pd7 H48C 3.2763 no . .
Pd7 H51 3.3596 no . .
C1 H3A 3.4283 no . .
C1 H3B 2.7488 no . .
C1 H4A 3.5054 no . .
C1 H7 3.4153 no . .
C1 H8 2.8643 no . .
C1A H1D 2.6908 no . .
C1A H1E 3.3459 no . .
C1A H1F 2.6904 no . .
C1A H2A 3.3352 no . .
C1A H2B 2.5672 no . .
C1A H3B 2.8798 no . .
C1A H8 2.7813 no . .
C1A H31A 3.0066 no . .
H1A C1B 2.7031 no . .
H1A H1D 2.5242 no . .
H1A H1E 3.5921 no . .
H1A H1F 2.9946 no . .
H1A C2 3.3612 no . .
H1A H2B 3.4852 no . .
H1A C6 2.7866 no . .
H1A C7 3.0157 no . .
H1A C8 2.7454 no . .
H1A H8 2.0202 no . .
H1A H31A 3.1502 no . .
H1A H31C 3.4796 no . .
H1B C1B 2.6813 no . .
H1B H1D 2.9624 no . .
H1B H1E 3.5758 no . .
H1B H1F 2.5004 no . .
H1B C2 2.6534 no . .
H1B H2A 3.4633 no . .
H1B H2B 2.3419 no . .
H1B C3 3.5134 no . .
H1B H3B 3.2346 no . .
H1B C6 3.4088 no . .
H1B H8 3.4299 no . .
H1B H31A 3.5437 no . .
H1C C1B 3.3445 no . .
H1C H1D 3.5868 no . .
H1C H1F 3.5760 no . .
H1C C2 2.7031 no . .
H1C H2B 2.8102 no . .
H1C C3 2.8933 no . .
H1C H3B 2.3111 no . .
H1C C5 3.4845 no . .
H1C C6 2.7663 no . .
H1C C7 3.5550 no . .
H1C H8 3.3811 no . .
H1C C31A 3.0060 no . .
H1C H31A 2.1158 no . .
H1C H31B 3.5419 no . .
H1C H31C 3.1493 no . .
H1C H33B 3.2801 no . .
C1B H2A 2.5047 no . .
C1B H2B 2.7568 no . .
C1B H8 2.8400 no . .
H1D C2 3.3267 no . .
H1D H2A 3.4479 no . .
H1D C6 2.7154 no . .
H1D C7 2.7639 no . .
H1D H7 3.5941 no . .
H1D C8 2.5290 no . .
H1D H8 2.1014 no . .
H1D C9 3.5908 no . .
H1E C2 2.6500 no . .
H1E H2A 2.3264 no . .
H1E H2B 3.1073 no . .
H1E C5 3.5702 no . .
H1E C6 2.6238 no . .
H1E C7 3.1712 no . .
H1E C8 3.5797 no . .
H1E H8 3.4438 no . .
H1F C2 2.5996 no . .
H1F H2A 2.6586 no . .
H1F H2B 2.5363 no . .
H1F C6 3.3418 no . .
H1F H8 3.4926 no . .
C2 H4A 2.7244 no . .
C2 H4B 3.2959 no . .
H2A H3A 2.3934 no . .
H2A H3B 2.8691 no . .
H2A C4 2.5921 no . .
H2A H4A 2.5040 no . .
H2A H4B 3.5315 no . .
H2A C5 3.0189 no . .
H2A C6 2.8350 no . .
H2B H3A 2.3353 no . .
H2B H3B 2.4075 no . .
H2B C4 3.3015 no . .
H2B H4A 3.5723 no . .
H2B C6 3.3818 no . .
C3 H33B 3.2103 no . .
H3A H4A 2.2890 no . .
H3A H4B 2.4168 no . .
H3A C5 3.3792 no . .
H3B H4A 2.8521 no . .
H3B H4B 2.3048 no . .
H3B C5 2.8572 no . .
H3B C6 3.0941 no . .
H3B H31A 3.1880 no . .
H3B C33 3.3056 no . .
H3B H33B 2.3766 no . .
H3B H34B 3.4830 no . .
C4 H5A 3.2727 no . .
C4 H5B 2.4977 no . .
C4 H5C 2.9714 no . .
C4 H33B 3.4456 no . .
C4 H34B 3.0615 no . .
H4A C5A 2.6173 no . .
H4A H5A 3.5408 no . .
H4A H5B 2.4980 no . .
H4A H5C 2.8037 no . .
H4A C6 3.0730 no . .
H4B C5A 2.7266 no . .
H4B H5A 3.3832 no . .
H4B H5B 2.4179 no . .
H4B H5C 3.3869 no . .
H4B C6 3.2485 no . .
H4B C33 3.4096 no . .
H4B H33B 2.9736 no . .
H4B C34 2.9949 no . .
H4B H34B 2.1755 no . .
H4B C35 3.4971 no . .
C5 H7 2.5351 no . .
C5 H34B 3.4184 no . .
C5 H35C 3.5572 no . .
C5A H7 2.5607 no . .
C5A H35B 3.3058 no . .
C5A H35C 3.0340 no . .
H5A C6 2.8430 no . .
H5A C7 2.7903 no . .
H5A H7 2.1377 no . .
H5A C35 3.5044 no . .
H5A C35A 2.9670 no . .
H5A H35B 2.9534 no . .
H5A H35C 2.2926 no . .
H5B C6 3.3741 no . .
H5B H7 3.4993 no . .
H5B H34B 3.2871 no . .
H5B C35A 3.3618 no . .
H5B H35B 2.8938 no . .
H5B H35C 3.1071 no . .
H5C C6 2.8457 no . .
H5C C7 3.1474 no . .
H5C H7 2.7062 no . .
C6 H8 2.7991 no . .
C7 H9A 3.1792 no . .
C7 H9C 3.0426 no . .
H7 H8 2.8435 no . .
H7 C9 2.6995 no . .
H7 C9A 2.8063 no . .
H7 H9A 2.8062 no . .
H7 H9C 2.5019 no . .
H7 H35C 3.4422 no . .
H7 H37 3.5994 no . .
C8 H9A 2.8468 no . .
C8 H9B 3.3514 no . .
C8 H9C 2.8321 no . .
C8 H10 2.5493 no . .
H8 C9A 3.4000 no . .
H8 C10 2.5209 no . .
H8 H10 2.2707 no . .
C9 H11 2.7753 no . .
C9A H10 3.3978 no . .
C9A H11 2.7218 no . .
C9A H39C 3.4805 no . .
H9A C10 3.1167 no . .
H9A H11 3.2871 no . .
H9B C10 2.5640 no . .
H9B H10 3.5036 no . .
H9B C11 2.5461 no . .
H9B H11 1.9876 no . .
H9B H39C 3.3442 no . .
H9C C10 3.2387 no . .
H9C H11 3.4136 no . .
H9C C39A 3.5131 no . .
H9C H39B 3.4067 no . .
H9C H39C 2.9090 no . .
C10 H12 2.6118 no . .
H10 H11 2.8442 no . .
H10 C12 2.5966 no . .
H10 H12 2.3783 no . .
C11 H13A 3.0794 no . .
C11 H13C 2.9574 no . .
H11 H12 2.8697 no . .
H11 C13 2.7640 no . .
H11 C13A 2.7821 no . .
H11 H13A 2.7291 no . .
H11 H13C 2.4715 no . .
C12 H13A 2.7931 no . .
C12 H13B 3.3392 no . .
C12 H13C 2.7875 no . .
C12 H14 2.5696 no . .
H12 C13A 3.3782 no . .
H12 C14 2.5578 no . .
H12 H14 2.3112 no . .
C13 H15 2.7538 no . .
C13A H14 3.4009 no . .
C13A H15 2.7593 no . .
H13A C14 3.1343 no . .
H13A H15 3.3427 no . .
H13B C14 2.5941 no . .
H13B H14 3.5307 no . .
H13B C15 2.6019 no . .
H13B H15 2.0462 no . .
H13C C14 3.2350 no . .
H13C H15 3.4431 no . .
H13C H43A 3.2551 no . .
C14 H16 2.6563 no . .
H14 H15 2.8441 no . .
H14 C16 2.6233 no . .
H14 H16 2.4424 no . .
C15 H17 2.6960 no . .
H15 H16 2.8723 no . .
H15 C17 2.6975 no . .
H15 H17 2.5303 no . .
C16 H18A 2.8386 no . .
C16 H18C 2.9454 no . .
H16 H17 2.8774 no . .
H16 C18 2.6945 no . .
H16 C18A 2.6080 no . .
H16 H18A 2.2935 no . .
H16 H18B 3.5773 no . .
H16 H18C 2.5298 no . .
C17 H18A 2.7730 no . .
C17 H18B 3.3397 no . .
C17 H18C 2.7585 no . .
C17 H19 2.6202 no . .
H17 C18A 3.3829 no . .
H17 C19 2.6189 no . .
H17 H19 2.4205 no . .
C18 H20 2.6504 no . .
C18A H19 3.3641 no . .
C18A H20 2.7122 no . .
H18A C19 3.2471 no . .
H18A H20 3.2886 no . .
H18A C48A 3.5962 no . .
H18A H48C 2.8572 no . .
H18B C19 2.5950 no . .
H18B H19 3.5027 no . .
H18B C20 2.5829 no . .
H18B H20 2.0373 no . .
H18C C19 3.0866 no . .
H18C H20 3.4158 no . .
C19 H21 2.7212 no . .
H19 H20 2.8413 no . .
H19 C21 2.6867 no . .
H19 H21 2.5741 no . .
C20 H22A 2.9669 no . .
C20 H2C 2.9910 no . .
C20 H52C 3.5355 no . .
H20 H21 2.8571 no . .
H20 C22 2.7103 no . .
H20 C22A 2.7527 no . .
H20 H22A 2.4638 no . .
H20 H2C 2.6962 no . .
H20 H50 3.2942 no . .
H20 H52C 3.1875 no . .
C21 H22A 2.7809 no . .
C21 H22B 3.3096 no . .
C21 H2C 2.7897 no . .
C21 H23 2.5711 no . .
C21 H52C 3.3168 no . .
H21 C22A 3.3662 no . .
H21 C23 2.5385 no . .
H21 H23 2.3208 no . .
H21 H60C 3.5843 no . .
C22 H24 2.6243 no . .
C22 H52C 3.0906 no . .
C22A H23 3.3780 no . .
C22A H24 2.5663 no . .
C22A H52C 3.0763 no . .
H22A C23 3.1895 no . .
H22A H24 3.3142 no . .
H22A C52A 3.2660 no . .
H22A H52B 3.4137 no . .
H22A H52C 2.3657 no . .
H22B C23 2.5409 no . .
H22B H23 3.4767 no . .
H22B C24 2.4733 no . .
H22B H24 1.8593 no . .
H22B H30A 3.2509 no . .
H22B H52C 3.4848 no . .
H2C C23 3.1254 no . .
H2C C24 3.5130 no . .
H2C H24 3.0741 no . .
C23 H26A 3.1898 no . .
C23 H26C 2.5948 no . .
C23 H30F 3.5080 no . .
C23 H60A 3.4378 no . .
C23 H60C 3.5131 no . .
H23 H24 2.7932 no . .
H23 C25 2.6965 no . .
H23 C26 2.9055 no . .
H23 C26A 2.6908 no . .
H23 H26A 3.0086 no . .
H23 H26B 3.5159 no . .
H23 H26C 1.9735 no . .
H23 C60A 3.1513 no . .
H23 H60A 2.7060 no . .
H23 H60C 2.7246 no . .
C24 H26A 3.0121 no . .
C24 H26C 2.9134 no . .
C24 H30A 2.6423 no . .
C24 H30C 3.2194 no . .
C24 H30D 3.3642 no . .
C24 H30F 2.7237 no . .
H24 C26 3.2262 no . .
H24 C30 2.7105 no . .
H24 C30A 2.6333 no . .
H24 H30A 2.0521 no . .
H24 H30B 3.5205 no . .
H24 H30C 2.8839 no . .
H24 C30B 3.2230 no . .
H24 H30F 2.7546 no . .
C25 H26A 2.7754 no . .
C25 H26B 3.2918 no . .
C25 H26C 2.7880 no . .
C25 H27A 3.1609 no . .
C25 H27B 3.0426 no . .
C25 H28B 3.0776 no . .
C25 H29A 3.3484 no . .
C25 H29B 2.8456 no . .
C25 H30A 2.7064 no . .
C25 H30B 3.3571 no . .
C25 H30C 2.6948 no . .
C25 H30D 2.7079 no . .
C25 H30E 3.3623 no . .
C25 H30F 2.7001 no . .
C25 H60A 3.3179 no . .
C26 H28A 3.3632 no . .
C26 H28B 2.8708 no . .
C26 H29B 2.9881 no . .
C26 H30C 3.5404 no . .
C26 H30D 3.4463 no . .
C26 H60A 2.9891 no . .
C26A H27A 2.6302 no . .
C26A H27B 2.7701 no . .
C26A H60A 3.2883 no . .
H26A C27 3.1488 no . .
H26A H27A 3.4380 no . .
H26A H27B 3.1781 no . .
H26B C27 2.4845 no . .
H26B H27A 2.3330 no . .
H26B H27B 2.5703 no . .
H26B H60A 3.5668 no . .
H26C C27 3.1587 no . .
H26C H27A 3.1078 no . .
H26C C60A 3.4237 no . .
H26C H60A 2.8053 no . .
H26C H60B 3.5189 no . .
H26C H60C 3.4344 no . .
C27 H29A 3.2860 no . .
C27 H29B 2.5905 no . .
C27 H60A 3.3925 no . .
H27A H28A 2.4417 no . .
H27A H28B 2.2969 no . .
H27A C29 3.2700 no . .
H27A H29B 3.5303 no . .
H27A H59A 3.1541 no . .
H27A H60A 3.0304 no . .
H27B H28A 2.2809 no . .
H27B H28B 2.8531 no . .
H27B C29 2.7315 no . .
H27B H29A 3.5904 no . .
H27B H29B 2.5306 no . .
H27B C30 3.4511 no . .
C28 H30D 2.9587 no . .
C28 H30E 3.5668 no . .
C28 H59A 3.4056 no . .
H28A H29A 2.3301 no . .
H28A H29B 2.3525 no . .
H28A C30 3.3776 no . .
H28B H29A 2.3692 no . .
H28B H29B 2.8521 no . .
H28B C30 2.7342 no . .
H28B C30B 2.9358 no . .
H28B H30D 2.3993 no . .
H28B H30E 3.2953 no . .
H28B H57A 2.9858 no . .
H28B C59 3.5025 no . .
H28B H59A 2.5541 no . .
H28B H60A 3.2999 no . .
C29 H30A 3.3125 no . .
C29 H30B 2.6206 no . .
C29 H30C 2.6539 no . .
C29 H30D 2.7402 no . .
C29 H30E 2.7007 no . .
C29 H30F 3.3662 no . .
H29A C30A 2.7467 no . .
H29A H30B 2.5485 no . .
H29A H30C 3.0995 no . .
H29A C30B 2.5839 no . .
H29A H30D 2.8337 no . .
H29A H30E 2.3896 no . .
H29A H30F 3.4959 no . .
H29B C30A 2.4991 no . .
H29B H30A 3.4343 no . .
H29B H30B 2.6815 no . .
H29B H30C 2.3256 no . .
H29B C30B 3.3502 no . .
H29B H30E 3.4989 no . .
C30A H30D 3.3386 no . .
C30A H30E 2.6610 no . .
C30A H30F 2.6663 no . .
H30A C30B 2.6483 no . .
H30A H30D 3.5501 no . .
H30A H30E 2.9187 no . .
H30A H30F 2.4559 no . .
H30B C30B 2.6697 no . .
H30B H30D 3.5639 no . .
H30B H30E 2.4731 no . .
H30B H30F 2.9579 no . .
H30C C30B 3.3420 no . .
H30C H30E 3.5666 no . .
H30C H30F 3.5607 no . .
C30B H56C 2.6845 no . .
H30D C54 3.4801 no . .
H30D H54 3.2111 no . .
H30D C55 3.0914 no . .
H30D C56 2.7678 no . .
H30D C56A 2.9314 no . .
H30D H56B 3.2925 no . .
H30D H56C 2.3693 no . .
H30D C57 3.3760 no . .
H30D H57A 2.9429 no . .
H30D H59A 3.4132 no . .
H30D H60A 3.3255 no . .
H30E C56A 3.4283 no . .
H30E H56B 3.5020 no . .
H30E H56C 2.6804 no . .
H30F H54 3.0938 no . .
H30F C56A 3.4537 no . .
H30F H56C 2.5552 no . .
C31 H33A 3.3855 no . .
C31 H33B 2.6873 no . .
C31 H34A 3.4411 no . .
C31 H37 3.4098 no . .
C31 H38 2.8679 no . .
C31A H31D 2.6723 no . .
C31A H31E 3.3446 no . .
C31A H31F 2.6803 no . .
C31A H32A 2.5243 no . .
C31A H32B 3.3142 no . .
C31A H33B 2.9003 no . .
C31A H38 2.7752 no . .
H31A C31B 3.3529 no . .
H31A H31D 3.5697 no . .
H31A H31F 3.5850 no . .
H31A C32 2.7125 no . .
H31A H32A 2.7641 no . .
H31A C33 2.9471 no . .
H31A H33B 2.3640 no . .
H31A C35 3.5322 no . .
H31A C36 2.7668 no . .
H31A C37 3.5691 no . .
H31A H38 3.3584 no . .
H31B C31B 2.6550 no . .
H31B H31D 2.4603 no . .
H31B H31E 3.5515 no . .
H31B H31F 2.9389 no . .
H31B C32 2.6268 no . .
H31B H32A 2.2850 no . .
H31B H32B 3.4063 no . .
H31B C33 3.5274 no . .
H31B H33B 3.2783 no . .
H31B C36 3.3903 no . .
H31B H38 3.4377 no . .
H31C C31B 2.6748 no . .
H31C H31D 2.9559 no . .
H31C H31E 3.5705 no . .
H31C H31F 2.4900 no . .
H31C C32 3.3507 no . .
H31C H32A 3.4453 no . .
H31C C36 2.7749 no . .
H31C C37 3.0221 no . .
H31C C38 2.7507 no . .
H31C H38 2.0114 no . .
C31B H32A 2.8024 no . .
C31B H32B 2.5099 no . .
C31B H38 2.8494 no . .
H31D C32 2.6205 no . .
H31D H32A 2.5860 no . .
H31D H32B 2.6415 no . .
H31D C36 3.3584 no . .
H31D H38 3.5090 no . .
H31E C32 2.6915 no . .
H31E H32A 3.1732 no . .
H31E H32B 2.3568 no . .
H31E C35 3.5608 no . .
H31E C36 2.6690 no . .
H31E C37 3.2056 no . .
H31E C38 3.5807 no . .
H31E H38 3.4496 no . .
H31F C32 3.3494 no . .
H31F H32B 3.4569 no . .
H31F C36 2.7409 no . .
H31F C37 2.7917 no . .
H31F C38 2.5474 no . .
H31F H38 2.1202 no . .
C32 H34A 2.6872 no . .
C32 H34B 3.2839 no . .
H32A H33A 2.3103 no . .
H32A H33B 2.3852 no . .
H32A C34 3.2856 no . .
H32A H34A 3.5430 no . .
H32A C36 3.3725 no . .
H32B H33A 2.3781 no . .
H32B H33B 2.8505 no . .
H32B C34 2.5835 no . .
H32B H34A 2.4640 no . .
H32B H34B 3.5159 no . .
H32B C35 3.0497 no . .
H32B C36 2.8773 no . .
H33A H34A 2.2997 no . .
H33A H34B 2.3824 no . .
H33A C35 3.3619 no . .
H33B H34A 2.8454 no . .
H33B H34B 2.3080 no . .
H33B C35 2.7820 no . .
H33B C36 3.0001 no . .
C34 H35A 3.0028 no . .
C34 H35B 2.4780 no . .
C34 H35C 3.2645 no . .
H34A C35A 2.6768 no . .
H34A H35A 2.8898 no . .
H34A H35B 2.5432 no . .
H34A H35C 3.5910 no . .
H34A C36 3.0617 no . .
H34B C35A 2.6981 no . .
H34B H35A 3.3772 no . .
H34B H35B 2.3603 no . .
H34B H35C 3.3399 no . .
H34B C36 3.2577 no . .
C35 H37 2.5111 no . .
C35A H37 2.5142 no . .
H35A C36 2.8469 no . .
H35A C37 3.0708 no . .
H35A H37 2.5948 no . .
H35B C36 3.3595 no . .
H35B H37 3.4686 no . .
H35C C36 2.8496 no . .
H35C C37 2.7892 no . .
H35C H37 2.1420 no . .
H35C H39B 3.5337 no . .
C36 H38 2.7684 no . .
C37 H39B 2.5811 no . .
H37 H38 2.8143 no . .
H37 C39 2.6701 no . .
H37 C39A 2.6897 no . .
H37 H39A 3.3570 no . .
H37 H39B 1.9914 no . .
H37 H39C 3.3014 no . .
C38 H39A 3.1263 no . .
C38 H39B 2.5881 no . .
C38 H39C 3.2194 no . .
C38 H40 2.5595 no . .
H38 C39A 3.3876 no . .
H38 H39B 3.5215 no . .
H38 C40 2.5733 no . .
H38 H40 2.3187 no . .
C39 H41 2.7809 no . .
C39A H40 3.3816 no . .
C39A H41 2.7799 no . .
H39A C40 2.7869 no . .
H39A C41 3.0550 no . .
H39A H41 2.6410 no . .
H39B C40 3.3432 no . .
H39C C40 2.7876 no . .
H39C C41 2.9866 no . .
H39C H41 2.5401 no . .
C40 H42 2.6505 no . .
H40 H41 2.8612 no . .
H40 C42 2.6433 no . .
H40 H42 2.4277 no . .
C41 H43A 2.9875 no . .
C41 H43C 3.1020 no . .
H41 H42 2.8732 no . .
H41 C43 2.7644 no . .
H41 C43A 2.7975 no . .
H41 H43A 2.5048 no . .
H41 H43C 2.7358 no . .
C42 H43A 2.8045 no . .
C42 H43B 3.3436 no . .
C42 H43C 2.8077 no . .
C42 H44 2.5625 no . .
H42 C43A 3.3883 no . .
H42 C44 2.5410 no . .
H42 H44 2.3023 no . .
C43 H45 2.7554 no . .
C43A H44 3.4029 no . .
C43A H45 2.7217 no . .
H43A C44 3.2255 no . .
H43A H45 3.4046 no . .
H43B C44 2.5868 no . .
H43B H44 3.5254 no . .
H43B C45 2.5643 no . .
H43B H45 1.9960 no . .
H43C C44 3.1365 no . .
H43C H45 3.3022 no . .
C44 H46 2.6667 no . .
H44 H45 2.8630 no . .
H44 C46 2.6562 no . .
H44 H46 2.4655 no . .
C45 H47 2.6663 no . .
H45 H46 2.8695 no . .
H45 C47 2.7001 no . .
H45 H47 2.5123 no . .
C46 H48A 3.1178 no . .
C46 H48C 2.9476 no . .
H46 H47 2.8363 no . .
H46 C48 2.7038 no . .
H46 C48A 2.7453 no . .
H46 H48A 2.7375 no . .
H46 H48C 2.4175 no . .
C47 H48A 2.8128 no . .
C47 H48B 3.3598 no . .
C47 H48C 2.8111 no . .
C47 H49 2.5676 no . .
H47 C48A 3.3934 no . .
H47 C49 2.5647 no . .
H47 H49 2.3192 no . .
C48 H50 2.7216 no . .
C48A H49 3.3826 no . .
C48A H50 2.7263 no . .
H48A C49 3.1111 no . .
H48A H50 3.3651 no . .
H48B C49 2.5842 no . .
H48B H49 3.5137 no . .
H48B C50 2.5690 no . .
H48B H50 2.0136 no . .
H48C C49 3.2301 no . .
H48C H50 3.3608 no . .
C49 H51 2.6182 no . .
H49 H50 2.8440 no . .
H49 C51 2.6078 no . .
H49 H51 2.3957 no . .
C50 H52A 3.0343 no . .
C50 H52C 3.0192 no . .
H50 H51 2.8812 no . .
H50 C52 2.7466 no . .
H50 C52A 2.7928 no . .
H50 H52A 2.6464 no . .
H50 H52C 2.5838 no . .
C51 H52A 2.7817 no . .
C51 H52B 3.2981 no . .
C51 H52C 2.7779 no . .
C51 H53 2.5847 no . .
H51 C52A 3.3500 no . .
H51 C53 2.5306 no . .
H51 H53 2.3179 no . .
C52 H54 2.6182 no . .
C52A H53 3.3791 no . .
C52A H54 2.5478 no . .
H52A C53 3.1653 no . .
H52A C54 3.5736 no . .
H52A H54 3.1415 no . .
H52B C53 2.5294 no . .
H52B H53 3.4676 no . .
H52B C54 2.4599 no . .
H52B H54 1.8170 no . .
H52B H56C 3.4967 no . .
H52C C53 3.1583 no . .
H52C H54 3.2251 no . .
C53 H60C 2.5188 no . .
C53 H60D 2.7339 no . .
H53 H54 2.7736 no . .
H53 C55 2.7202 no . .
H53 C60 2.8396 no . .
H53 C60A 2.8323 no . .
H53 H60A 3.4864 no . .
H53 H60B 3.4402 no . .
H53 H60C 2.1054 no . .
H53 C60B 2.7653 no . .
H53 H60D 2.0096 no . .
H53 H60E 3.4040 no . .
H53 H60F 3.3797 no . .
C54 H56A 2.8666 no . .
C54 H56C 2.8676 no . .
C54 H60A 3.2333 no . .
C54 H60C 2.6937 no . .
C54 H60D 3.0051 no . .
H54 C56 2.5771 no . .
H54 C56A 2.5437 no . .
H54 H56A 2.4805 no . .
H54 H56B 3.5171 no . .
H54 H56C 2.2681 no . .
H54 C60 3.4170 no . .
H54 H60C 3.4622 no . .
C55 H56A 2.8105 no . .
C55 H56B 3.3199 no . .
C55 H56C 2.8168 no . .
C55 H57A 3.0743 no . .
C55 H57B 3.1971 no . .
C55 H58A 3.0994 no . .
C55 H59A 2.8043 no . .
C55 H59B 3.3497 no . .
C55 H60A 2.7125 no . .
C55 H60B 3.3575 no . .
C55 H60C 2.6919 no . .
C55 H60D 2.7098 no . .
C55 H60E 3.3619 no . .
C55 H60F 2.7152 no . .
C56 H58A 2.8655 no . .
C56 H58B 3.3534 no . .
C56 H59A 2.9769 no . .
C56 H60F 3.3665 no . .
C56A H57A 2.7750 no . .
C56A H57B 2.5760 no . .
H56A C57 3.1258 no . .
H56A H57B 3.0484 no . .
H56B C57 2.4412 no . .
H56B H57A 2.5659 no . .
H56B H57B 2.2527 no . .
H56C C57 3.1368 no . .
H56C H57A 3.1938 no . .
H56C H57B 3.3916 no . .
C57 H59A 2.6250 no . .
C57 H59B 3.3173 no . .
C57 H60F 3.5712 no . .
H57A H58A 2.8555 no . .
H57A H58B 2.2834 no . .
H57A C59 2.7835 no . .
H57A H59A 2.5907 no . .
H57A C60 3.5210 no . .
H57B H58A 2.2932 no . .
H57B H58B 2.4559 no . .
H57B C59 3.3012 no . .
H57B H59A 3.5668 no . .
C58 H60E 3.4770 no . .
C58 H60F 2.8197 no . .
H58A H59A 2.8585 no . .
H58A H59B 2.3803 no . .
H58A C60 2.7265 no . .
H58A C60B 2.8188 no . .
H58A H60E 3.1751 no . .
H58A H60F 2.2358 no . .
H58B H59A 2.3689 no . .
H58B H59B 2.3307 no . .
H58B C60 3.3846 no . .
C59 H60A 2.5967 no . .
C59 H60B 2.6334 no . .
C59 H60C 3.3043 no . .
C59 H60D 3.3334 no . .
C59 H60E 2.6546 no . .
C59 H60F 2.6727 no . .
H59A C60A 2.4965 no . .
H59A H60A 2.2661 no . .
H59A H60B 2.7390 no . .
H59A H60C 3.4173 no . .
H59A C60B 3.3197 no . .
H59A H60E 3.4773 no . .
H59B C60A 2.7125 no . .
H59B H60A 3.0045 no . .
H59B H60B 2.5326 no . .
H59B C60B 2.5611 no . .
H59B H60D 3.4783 no . .
H59B H60E 2.3573 no . .
H59B H60F 2.8010 no . .
C60A H60D 2.7205 no . .
C60A H60E 2.6716 no . .
C60A H60F 3.3539 no . .
H60A C60B 3.3509 no . .
H60A H60E 3.5501 no . .
H60B C60B 2.6627 no . .
H60B H60D 2.9650 no . .
H60B H60E 2.4531 no . .
H60B H60F 3.5525 no . .
H60C C60B 2.7353 no . .
H60C H60D 2.5838 no . .
H60C H60E 3.0009 no . .
B1 H2X 2.7517 no . .
B1 H6X 2.8005 no . .
B1 H10X 2.7586 no . .
B1 H14X 2.7960 no . .
B1 H18X 2.7293 no . .
B1 H22X 2.8515 no . .
B1 H26X 2.7667 no . .
B1 H30X 2.8337 no . .
C1X H10X 3.2823 no . .
C1X H22X 2.8061 no . .
C1X H26X 2.8635 no . .
C2X H4X 3.2749 no . .
C2X H6X 3.2485 no . .
C2X H14X 3.5847 no . .
C2X H22X 2.7302 no . .
H2X C4X 3.2671 no . .
H2X C6X 3.2456 no . .
H2X C7X 2.6490 no . .
H2X F7B 3.4539 no . .
H2X F7C 2.4136 no . .
H2X C9X 3.2682 no . .
H2X C14X 3.3428 no . .
H2X H14X 3.0174 no . .
H2X C17X 2.8566 no . .
H2X C22X 2.8263 no . .
H2X H22X 2.5057 no . .
C4X H6X 3.2706 no . .
H4X C6X 3.2833 no . .
H4X C7X 2.6243 no . .
H4X F7A 2.6399 no . .
H4X F7B 3.0172 no . .
H4X C8X 2.6671 no . .
H4X F8B 3.4201 no . .
H4X F8C 2.4452 no . .
C6X H10X 3.3383 no . .
C6X H26X 2.8870 no . .
H6X C8X 2.6409 no . .
H6X F8A 2.5504 no . .
H6X F8B 3.0858 no . .
H6X C10X 3.5987 no . .
H6X H10X 3.0240 no . .
H6X C25X 2.6750 no . .
H6X C26X 2.7322 no . .
H6X H26X 2.6295 no . .
C9X H18X 2.8244 no . .
C9X H30X 2.7489 no . .
C10X H12X 3.2840 no . .
C10X H14X 3.2451 no . .
C10X H30X 2.6568 no . .
H10X C12X 3.2749 no . .
H10X C14X 3.2410 no . .
H10X C16X 2.6085 no . .
H10X F16A 2.5151 no . .
H10X F16B 3.0994 no . .
H10X C25X 2.8337 no . .
H10X C30X 2.7864 no . .
H10X H30X 2.4711 no . .
C12X H14X 3.2630 no . .
H12X C14X 3.2777 no . .
H12X C15X 2.6326 no . .
H12X F15B 2.4992 no . .
H12X F15C 3.2240 no . .
H12X C16X 2.6795 no . .
H12X F16B 3.3348 no . .
H12X F16C 2.5132 no . .
C14X H18X 2.8886 no . .
H14X C15X 2.6385 no . .
H14X F15A 2.4866 no . .
H14X F15C 3.2158 no . .
H14X C17X 2.6930 no . .
H14X C18X 2.7406 no . .
H14X H18X 2.6845 no . .
C17X H26X 3.2082 no . .
C18X H20X 3.2577 no . .
C18X H22X 3.2324 no . .
C18X H30X 3.5476 no . .
H18X C20X 3.2445 no . .
H18X C22X 3.2269 no . .
H18X C23X 2.5930 no . .
H18X F23A 2.8591 no . .
H18X F23B 2.6613 no . .
H18X C25X 3.1394 no . .
H18X C30X 3.2056 no . .
H18X H30X 2.9179 no . .
C20X H22X 3.2551 no . .
H20X C22X 3.2720 no . .
H20X C23X 2.6766 no . .
H20X F23A 3.5462 no . .
H20X F23C 2.4692 no . .
H20X C24X 2.6703 no . .
H20X F24A 2.4392 no . .
H20X F24B 3.4137 no . .
C22X H26X 3.3537 no . .
H22X C24X 2.6191 no . .
H22X F24B 3.0539 no . .
H22X F24C 2.5794 no . .
H22X H26X 3.0897 no . .
C26X H28X 3.2574 no . .
C26X H30X 3.2263 no . .
H26X C28X 3.2432 no . .
H26X C30X 3.2289 no . .
H26X C32X 2.6104 no . .
H26X F32B 2.4901 no . .
H26X F32C 3.2532 no . .
C28X H30X 3.2362 no . .
H28X C30X 3.2498 no . .
H28X C31X 2.6698 no . .
H28X F31A 2.4353 no . .
H28X F31C 3.4308 no . .
H28X C32X 2.6443 no . .
H28X F32A 2.4480 no . .
H28X F32C 3.1998 no . .
H30X C31X 2.5876 no . .
H30X F31B 2.5856 no . .
H30X F31C 2.9811 no . .
B2 H34X 2.7800 no . .
B2 H38X 2.8225 no . .
B2 H42X 2.7764 no . .
B2 H46X 2.7556 no . .
B2 H50X 2.7511 no . .
B2 H54X 2.8231 no . .
B2 H58X 2.8169 no . .
B2 H62X 2.7422 no . .
C33X H46X 2.7393 no . .
C33X H50X 2.7618 no . .
C33X H58X 3.5929 no . .
C33X H62X 3.2363 no . .
C34X H36X 3.2865 no . .
C34X H38X 3.2523 no . .
C34X H50X 2.7948 no . .
C34X H62X 3.1841 no . .
H34X C36X 3.2745 no . .
H34X C38X 3.2574 no . .
H34X C40X 2.6131 no . .
H34X F40B 2.4591 no . .
H34X F40C 3.2105 no . .
H34X C49X 2.7102 no . .
H34X C50X 2.7430 no . .
H34X H50X 2.6060 no . .
H34X C57X 3.4696 no . .
H34X C62X 3.3474 no . .
H34X H62X 2.7842 no . .
C36X H38X 3.2476 no . .
H36X C38X 3.2593 no . .
H36X C39X 2.6313 no . .
H36X F39B 3.2383 no . .
H36X F39C 2.4675 no . .
H36X C40X 2.6768 no . .
H36X F40A 2.5800 no . .
H36X F40C 3.2456 no . .
C38X H46X 2.7806 no . .
H38X C39X 2.6295 no . .
H38X F39A 2.5147 no . .
H38X F39B 3.1886 no . .
H38X C41X 2.9060 no . .
H38X C46X 2.8990 no . .
H38X H46X 2.6054 no . .
H38X C57X 3.4294 no . .
H38X C58X 3.5112 no . .
H38X H58X 3.1825 no . .
C41X H50X 3.2647 no . .
C41X H54X 3.5621 no . .
C41X H58X 2.8106 no . .
C42X H44X 3.2985 no . .
C42X H46X 3.2215 no . .
C42X H58X 2.7366 no . .
H42X C44X 3.2855 no . .
H42X C46X 3.2260 no . .
H42X C48X 2.6420 no . .
H42X F48A 2.7193 no . .
H42X F48B 2.8558 no . .
H42X C49X 3.4279 no . .
H42X C54X 3.5572 no . .
H42X H54X 3.2078 no . .
H42X C57X 2.8155 no . .
H42X C58X 2.7599 no . .
H42X H58X 2.4146 no . .
C44X H46X 3.2531 no . .
H44X C46X 3.2693 no . .
H44X C47X 2.6463 no . .
H44X F47A 3.1287 no . .
H44X F47B 2.5544 no . .
H44X C48X 2.6841 no . .
H44X F48C 2.4376 no . .
C46X H50X 3.1487 no . .
H46X C47X 2.6402 no . .
H46X F47A 3.3090 no . .
H46X F47C 2.4795 no . .
H46X C49X 3.4154 no . .
H46X C50X 3.2818 no . .
H46X H50X 2.7371 no . .
C49X H62X 2.8295 no . .
C50X H52X 3.2771 no . .
C50X H54X 3.2271 no . .
H50X C52X 3.2630 no . .
H50X C54X 3.2263 no . .
H50X C55X 2.6290 no . .
H50X F55A 3.2491 no . .
H50X F55C 2.4600 no . .
C52X H54X 3.2569 no . .
H52X C54X 3.2715 no . .
H52X C55X 2.6627 no . .
H52X F55A 3.2587 no . .
H52X F55B 2.5145 no . .
H52X C56X 2.6866 no . .
H52X F56C 2.5368 no . .
H52X F56D 3.0969 no . .
H52X F56E 2.4230 no . .
C54X H62X 2.8674 no . .
H54X C56X 2.6081 no . .
H54X F56A 2.7029 no . .
H54X F56B 2.8282 no . .
H54X F56D 3.2724 no . .
H54X F56F 2.5304 no . .
H54X C57X 2.8125 no . .
H54X C62X 2.8253 no . .
H54X H62X 2.6036 no . .
C58X H60X 3.2655 no . .
C58X H62X 3.2198 no . .
H58X C60X 3.2503 no . .
H58X C62X 3.2200 no . .
H58X C63X 2.6348 no . .
H58X F63A 2.5510 no . .
H58X F63C 3.0971 no . .
C60X H62X 3.2652 no . .
H60X C62X 3.2779 no . .
H60X C63X 2.6328 no . .
H60X F63B 2.4767 no . .
H60X F63C 3.3364 no . .
H60X C64X 2.6737 no . .
H60X F64B 3.4346 no . .
H60X F64C 2.4489 no . .
H60X F64D 2.7205 no . .
H60X F64F 2.7166 no . .
H62X C64X 2.6714 no . .
H62X F64A 2.6658 no . .
H62X F64B 3.0270 no . .
H62X F64E 2.4875 no . .
C1Z H3Z 3.2259 no . .
C1Z H5Z 3.2473 no . .
H1Z H2Z 2.3245 no . .
H1Z C3Z 3.2225 no . .
H1Z C5Z 3.2489 no . .
H1Z H6Z 2.3175 no . .
C2Z H4Z 3.2690 no . .
C2Z H6Z 3.2347 no . .
H2Z H3Z 2.3081 no . .
H2Z C4Z 3.2783 no . .
H2Z C6Z 3.2364 no . .
C3Z H5Z 3.2641 no . .
H3Z H4Z 2.3926 no . .
H3Z C5Z 3.2524 no . .
C4Z H6Z 3.2127 no . .
H4Z H5Z 2.2985 no . .
H4Z C6Z 3.2222 no . .
H5Z H6Z 2.3231 no . .
C7Z H9Z 3.2332 no . .
C7Z H11Z 3.2524 no . .
H7Z H8Z 2.3100 no . .
H7Z C9Z 3.2327 no . .
H7Z C11Z 3.2463 no . .
H7Z H12Z 2.3433 no . .
C8Z H10Z 3.2073 no . .
C8Z H12Z 3.2477 no . .
H8Z H9Z 2.3206 no . .
H8Z C10Z 3.2053 no . .
H8Z C12Z 3.2476 no . .
C9Z H11Z 3.2441 no . .
H9Z H10Z 2.2855 no . .
H9Z C11Z 3.2496 no . .
C10Z H12Z 3.2576 no . .
H10Z H11Z 2.3494 no . .
H10Z C12Z 3.2482 no . .
H11Z H12Z 2.3419 no . .
C13Z H15Z 3.1836 no . .
C13Z H17Z 3.2309 no . .
H13Z H14Z 2.2939 no . .
H13Z C15Z 3.1872 no . .
H13Z C17Z 3.2352 no . .
H13Z H18Z 2.3202 no . .
C14Z H16Z 3.1963 no . .
C14Z H18Z 3.2012 no . .
H14Z H15Z 2.3188 no . .
H14Z C16Z 3.2031 no . .
H14Z C18Z 3.2036 no . .
C15Z H17Z 3.1427 no . .
H15Z H16Z 2.2726 no . .
H15Z C17Z 3.1312 no . .
C16Z H18Z 3.1654 no . .
H16Z H17Z 2.2068 no . .
H16Z C18Z 3.1734 no . .
H17Z H18Z 2.3586 no . .
Pd2 H16Z 3.3498 no . .
Pd6 H7Z 3.5433 no . 2_765
Pd7 H7Z 3.2117 no . 2_765
C1A H16Z 3.2662 no . .
H1A F31A 3.1112 no . 2_675
H1A C15Z 3.5386 no . .
H1A H15Z 3.0617 no . .
H1A C16Z 3.2606 no . .
H1A H16Z 2.4693 no . .
H1B F31A 2.5899 no . 2_675
H1B H52X 3.5038 no . 1_565
H1B F55A 2.9400 no . 1_565
H1B H16Z 3.5572 no . .
H1C F31A 3.4524 no . 2_675
H1C H16Z 3.3684 no . .
H1D F23C 3.3925 no . 2_775
H1D F47B 3.1686 no . 1_565
H1D C1Z 3.5565 no . .
H1D H1Z 2.9788 no . .
H1D H2Z 3.2278 no . .
H1E F23C 2.7571 no . 2_775
H1E C43X 3.3999 no . 1_565
H1E C44X 2.8220 no . 1_565
H1E H44X 2.8186 no . 1_565
H1E C45X 3.0931 no . 1_565
H1E C47X 3.4488 no . 1_565
H1E F47B 2.9049 no . 1_565
H1F C45X 3.4879 no . 1_565
H1F F47B 3.5274 no . 1_565
H1F F55A 3.0635 no . 1_565
H1F H2Z 3.1099 no . .
H2A C43X 3.3606 no . 1_565
H2A C48X 3.5807 no . 1_565
H2A F48A 3.0519 no . 1_565
H2B C51X 3.5604 no . 1_565
H2B C52X 3.0931 no . 1_565
H2B H52X 3.3141 no . 1_565
H2B C53X 3.0848 no . 1_565
H2B C54X 3.5735 no . 1_565
H2B C56X 3.5316 no . 1_565
H2B F56B 3.1674 no . 1_565
H2B F56E 3.2800 no . 1_565
H3A H3A 3.0355 no . 2_786
H3A C4 3.5507 no . 2_786
H3A H4A 3.1832 no . 2_786
H3A H4B 3.2349 no . 2_786
H3A F56B 2.6677 no . 1_565
H3A F56E 3.4006 no . 1_565
H3A F56F 3.2307 no . 1_565
C4 H3A 3.5507 no . 2_786
H4A H3A 3.1832 no . 2_786
H4A F48A 3.0797 no . 1_565
H4A F56B 2.9342 no . 2_776
H4A F56F 3.0969 no . 2_776
H4B H3A 3.2349 no . 2_786
H4B F56B 2.5393 no . 2_776
H4B F56F 2.5206 no . 2_776
C5A H30B 3.5663 no . 1_666
C5A H30E 3.4028 no . 1_666
H5A H30E 3.2887 no . 1_666
H5A F23B 3.2326 no . 2_775
H5B H30B 3.5940 no . 1_666
H5B H30E 3.2239 no . 1_666
H5B C56X 3.3631 no . 2_776
H5B F56A 2.7781 no . 2_776
H5B F56B 2.8922 no . 2_776
H5B F56D 3.2749 no . 2_776
H5B F56F 2.5684 no . 2_776
H5C H30B 2.7502 no . 1_666
H5C H30E 3.1259 no . 1_666
H5C C23X 3.5196 no . 2_775
H5C F23B 2.5780 no . 2_775
H5C F23C 3.2990 no . 2_775
H7 F23B 2.9781 no . 2_775
H7 F23C 3.2659 no . 2_775
H8 H1Z 3.5915 no . .
H8 C15Z 3.4996 no . .
H8 H15Z 3.0016 no . .
H8 C16Z 3.5696 no . .
H8 H16Z 3.1210 no . .
C9A H14X 3.3099 no . 2_775
H9A H14X 2.9933 no . 2_775
H9A C17X 3.4745 no . 2_775
H9A C18X 3.0473 no . 2_775
H9A H18X 3.5567 no . 2_775
H9A C19X 2.6491 no . 2_775
H9A C20X 2.7462 no . 2_775
H9A H20X 3.1080 no . 2_775
H9A C21X 3.1705 no . 2_775
H9A C22X 3.5057 no . 2_775
H9A C23X 3.1913 no . 2_775
H9A F23B 3.0697 no . 2_775
H9A F23C 3.3835 no . 2_775
H9B H14X 3.2211 no . 2_775
H9B F15A 3.4053 no . 2_775
H9B F64D 3.2944 no . .
H9C H14X 3.1603 no . 2_775
H9C F15A 2.6220 no . 2_775
C10 H6Z 3.5660 no . .
C10 H15Z 3.4718 no . .
H10 C1Z 3.4336 no . .
H10 H1Z 3.3261 no . .
H10 C6Z 3.4033 no . .
H10 H6Z 3.2810 no . .
H10 C14Z 3.2486 no . .
H10 H14Z 3.4135 no . .
H10 C15Z 2.7411 no . .
H10 H15Z 2.5348 no . .
H10 C16Z 3.3076 no . .
H10 H16Z 3.4849 no . .
C11 H6Z 3.5087 no . .
H11 F24B 2.9341 no . 2_775
C12 H6Z 3.1783 no . .
H12 F24C 3.5346 no . .
H12 C5Z 3.5152 no . .
H12 H5Z 3.3461 no . .
H12 C6Z 3.2690 no . .
H12 H6Z 2.9174 no . .
H12 C13Z 3.4713 no . .
H12 C14Z 2.9585 no . .
H12 H14Z 2.7449 no . .
H12 C15Z 3.4886 no . .
H13A F7B 3.1229 no . 2_775
H13A F7C 3.1938 no . 2_775
H13A F24A 3.0635 no . .
H13A F24B 2.8459 no . 2_775
H13A F24C 3.4091 no . .
H13B F7B 3.1979 no . 2_775
H13B F7C 3.5801 no . 2_775
H13B F24A 3.2328 no . .
H13B F40C 2.7710 no . .
H13C C7X 3.5283 no . 2_775
H13C F7B 3.2449 no . 2_775
H13C F7C 2.6044 no . 2_775
H13C F40C 3.2989 no . .
H13C F64B 3.4123 no . .
H14 F24C 3.1552 no . .
H14 F32B 3.3459 no . .
H14 H5Z 3.4410 no . .
H14 H14Z 3.5783 no . .
H15 F24A 3.2373 no . .
H15 F40C 3.0831 no . .
H15 F47A 3.1019 no . 2_765
H16 F32B 3.0678 no . .
C17 H7Z 3.4961 no . 2_765
H17 C47X 3.4730 no . 2_765
H17 F47A 2.4890 no . 2_765
H17 F47B 3.4008 no . 2_765
H17 H7Z 2.8172 no . 2_765
C18A H28X 3.5084 no . .
H18A C27X 3.0767 no . .
H18A C28X 3.0563 no . .
H18A H28X 3.1505 no . .
H18A C32X 3.2756 no . .
H18A F32A 2.8548 no . .
H18A F32B 3.5045 no . .
H18B C28X 3.0771 no . .
H18B H28X 3.2348 no . .
H18B C29X 3.0874 no . .
H18B C31X 3.3730 no . .
H18B F31C 2.7686 no . .
H18B F55B 3.3923 no . 2_665
H18C C18X 3.3349 no . .
H18C H18X 3.4482 no . .
H18C C25X 3.2154 no . .
H18C C26X 3.0568 no . .
H18C H26X 3.5473 no . .
H18C C27X 2.9904 no . .
H18C C28X 3.0701 no . .
H18C H28X 3.5779 no . .
H18C C29X 3.1672 no . .
H18C C30X 3.2001 no . .
C19 H7Z 3.5733 no . 2_765
C19 H8Z 3.2666 no . 2_765
H19 F23A 2.8234 no . .
H19 C44X 3.5234 no . 2_765
H19 H44X 2.8880 no . 2_765
H19 C7Z 3.5202 no . 2_765
H19 H7Z 3.0814 no . 2_765
H19 C8Z 3.2532 no . 2_765
H19 H8Z 2.5421 no . 2_765
H20 F31C 3.1916 no . .
H20 F55B 3.1820 no . 2_665
C21 H30C 3.4386 no . 2_664
C21 H8Z 3.4608 no . 2_765
H21 F48B 3.2514 no . 2_765
H21 F48C 3.3186 no . 2_765
H21 C8Z 3.3203 no . 2_765
H21 H8Z 2.6775 no . 2_765
H21 H9Z 3.5522 no . 2_765
C22 H30C 2.9988 no . 2_664
C22A H27B 3.5925 no . 2_664
C22A H29B 3.5097 no . 2_664
C22A H30C 3.3136 no . 2_664
C22A H52X 3.2827 no . 2_665
H22A F31C 3.2171 no . .
H22A C52X 3.2745 no . 2_665
H22A H52X 2.4394 no . 2_665
H22A F55B 3.2282 no . 2_665
H22A F56C 3.1173 no . 2_665
H22A F56E 3.3817 no . 2_665
H22B H26A 2.9937 no . 2_664
H22B H27B 3.5486 no . 2_664
H22B H30C 3.5059 no . 2_664
H22B H52X 3.3550 no . 2_665
H22B F56C 2.7536 no . 2_665
H22B F56D 3.4984 no . 2_665
H22B F56E 3.0685 no . 2_665
H2C C26 3.5110 no . 2_664
H2C C27 3.5007 no . 2_664
H2C H27B 2.8332 no . 2_664
H2C C29 3.4601 no . 2_664
H2C H29B 2.5887 no . 2_664
H2C H30C 2.8941 no . 2_664
H2C F31C 2.6865 no . .
C23 H30C 3.1104 no . 2_664
H23 H30C 3.5414 no . 2_664
H23 F48B 3.3363 no . 2_765
C24 H24 3.5924 no . 2_664
C24 H30C 3.3899 no . 2_664
H24 C24 3.5924 no . 2_664
H24 H24 3.4151 no . 2_664
H24 H26A 2.9103 no . 2_664
H24 H30C 3.3756 no . 2_664
H24 F56C 3.5298 no . 2_665
C26 H2C 3.5110 no . 2_664
C26A H30A 3.5157 no . 2_664
H26A H22B 2.9937 no . 2_664
H26A H24 2.9103 no . 2_664
H26A C30A 3.2942 no . 2_664
H26A H30A 2.5778 no . 2_664
H26A H30C 3.1732 no . 2_664
H26B H32A 3.0493 no . 1_544
H26B H33A 3.4877 no . 1_544
H26B H33B 3.4082 no . 1_544
H26B F48B 3.4642 no . 2_765
H26C C48X 3.5190 no . 2_765
H26C F48A 3.5989 no . 2_765
H26C F48B 2.6193 no . 2_765
H26C F48C 3.5288 no . 2_765
C27 H2C 3.5007 no . 2_664
C27 H31B 3.2239 no . 1_544
H27A C31A 3.2991 no . 1_544
H27A H31A 3.4639 no . 1_544
H27A H31B 2.3959 no . 1_544
H27A H32A 2.8889 no . 1_544
H27A F31B 3.4185 no . 2_664
H27B C22A 3.5925 no . 2_664
H27B H22B 3.5486 no . 2_664
H27B H2C 2.8332 no . 2_664
H27B H31B 3.2461 no . 1_544
H27B C31X 3.3564 no . 2_664
H27B F31B 2.7651 no . 2_664
H27B F31C 2.7472 no . 2_664
C28 H30X 3.5418 no . 2_664
H28A F16B 3.3486 no . 2_664
H28A C30X 3.4940 no . 2_664
H28A H30X 2.5962 no . 2_664
H28A C31X 3.5864 no . 2_664
H28A F31B 2.9124 no . 2_664
H28A F31C 3.3434 no . 2_664
H28B F16B 3.5919 no . 2_664
C29 H2C 3.4601 no . 2_664
H29A H18X 3.0141 no . 2_664
H29A F23A 3.4116 no . 2_664
H29A F23B 2.9210 no . 2_664
H29B C22A 3.5097 no . 2_664
H29B H2C 2.5887 no . 2_664
H29B F23A 3.3948 no . 2_664
H29B F31C 3.1843 no . 2_664
C30A H26A 3.2942 no . 2_664
H30A C26A 3.5157 no . 2_664
H30A H26A 2.5778 no . 2_664
H30A F56C 3.4093 no . 2_665
H30B C5A 3.5663 no . 1_444
H30B H5B 3.5940 no . 1_444
H30B H5C 2.7502 no . 1_444
H30B F23A 3.1032 no . 2_664
H30B F23B 2.9814 no . 2_664
H30B F48C 3.2556 no . 1_454
H30C C21 3.4386 no . 2_664
H30C C22 2.9988 no . 2_664
H30C C22A 3.3136 no . 2_664
H30C H22B 3.5059 no . 2_664
H30C H2C 2.8941 no . 2_664
H30C C23 3.1104 no . 2_664
H30C H23 3.5414 no . 2_664
H30C C24 3.3899 no . 2_664
H30C H24 3.3756 no . 2_664
H30C H26A 3.1732 no . 2_664
H30C F48C 3.5960 no . 1_454
H30E C5A 3.4028 no . 1_444
H30E H5A 3.2887 no . 1_444
H30E H5B 3.2239 no . 1_444
H30E H5C 3.1259 no . 1_444
H30E F15C 3.4344 no . 2_664
H30E F23B 3.5999 no . 2_664
H30F F56A 3.1035 no . 2_665
H30F F56C 3.1813 no . 2_665
H30F F56D 2.7239 no . 2_665
C31A H27A 3.2991 no . 1_566
C31A H16Z 3.4943 no . .
H31A H27A 3.4639 no . 1_566
H31A F31B 3.3725 no . 2_675
H31A H16Z 3.4967 no . .
H31B C27 3.2239 no . 1_566
H31B H27A 2.3959 no . 1_566
H31B H27B 3.2461 no . 1_566
H31B F16B 3.1730 no . 2_675
H31B F31B 3.0480 no . 2_675
H31C F16B 3.5347 no . 2_675
H31C F31B 3.2351 no . 2_675
H31C C16Z 3.4429 no . .
H31C H16Z 2.7167 no . .
H31C C17Z 3.5561 no . .
H31C H17Z 2.9738 no . .
C31B H58B 3.5292 no . 2_665
C31B H12X 3.3867 no . 1_556
H31D H59A 3.4302 no . 1_566
H31D H59B 2.8729 no . 1_566
H31D F16B 2.9349 no . 2_675
H31D F16C 2.8302 no . 1_556
H31E H58B 3.5967 no . 2_665
H31E C12X 3.3179 no . 1_556
H31E H12X 2.7561 no . 1_556
H31E F15B 3.4904 no . 1_556
H31E F16C 3.0481 no . 1_556
H31E F63B 2.9477 no . 2_776
H31F H57B 3.4670 no . 2_665
H31F C58 3.4314 no . 2_665
H31F H58A 3.2189 no . 2_665
H31F H58B 2.8713 no . 2_665
H31F H12X 3.2426 no . 1_556
H31F F16B 3.2983 no . 2_675
H31F F16C 3.3459 no . 1_556
H32A H26B 3.0493 no . 1_566
H32A H27A 2.8889 no . 1_566
H32A H60A 3.5321 no . 1_566
H32A H60B 3.0042 no . 1_566
H32B H60B 3.3880 no . 1_566
H32B C59X 3.3837 no . 2_776
H32B C63X 3.1862 no . 2_776
H32B F63A 2.7765 no . 2_776
H32B F63B 2.9296 no . 2_776
H33A H26B 3.4877 no . 1_566
H33A H42X 2.8358 no . 2_776
H33A C48X 3.4829 no . 2_776
H33A F48A 2.7391 no . 2_776
H33A F48B 3.1265 no . 2_776
H33B H26B 3.4082 no . 1_566
C34 H54X 3.5362 no . 2_776
H34A H42X 3.3425 no . 2_776
H34A H54X 3.0980 no . 2_776
H34A C57X 3.3857 no . 2_776
H34A C58X 3.3216 no . 2_776
H34A C59X 3.3143 no . 2_776
H34A C60X 3.3447 no . 2_776
H34A C61X 3.3720 no . 2_776
H34A C62X 3.3850 no . 2_776
H34B H54X 3.0221 no . 2_776
H34B F56B 3.1568 no . 2_776
H34B F56F 2.8329 no . 2_776
H35A C61X 3.5599 no . 2_776
H35A C64X 3.2786 no . 2_776
H35A F64A 2.8727 no . 2_776
H35A F64C 2.9636 no . 2_776
H35A F64E 3.4746 no . 2_776
H35A F64F 2.2910 no . 2_776
H35B H54X 3.5151 no . 2_776
H35B F56A 2.9952 no . 2_776
H35B F56F 3.3712 no . 2_776
H35B F64A 3.0476 no . 2_776
H35B F64F 3.3359 no . 2_776
C38 H57B 3.3085 no . 2_665
H38 H57B 3.5498 no . 2_665
H38 H58A 3.3999 no . 2_665
H38 H16Z 3.2535 no . .
H38 C17Z 3.5003 no . .
H38 H17Z 2.9629 no . .
C39 H57B 2.8854 no . 2_665
C39A H56B 3.3332 no . 2_665
C39A H57B 3.1218 no . 2_665
H39A C56 3.5387 no . 2_665
H39A C56A 2.9278 no . 2_665
H39A H56A 2.7547 no . 2_665
H39A H56B 2.3612 no . 2_665
H39A C57 3.3985 no . 2_665
H39A H57B 2.5538 no . 2_665
H39A F64A 3.1889 no . .
H39A F64C 3.2853 no . .
H39A F64E 3.3323 no . .
H39A F64F 3.0985 no . .
H39B H57B 3.5248 no . 2_665
H39B F15A 3.2944 no . 2_775
H39B F15B 3.5621 no . 1_556
H39C F15A 3.0881 no . 2_775
H39C C64X 3.2887 no . .
H39C F64A 3.3726 no . .
H39C F64B 3.1621 no . .
H39C F64C 2.6758 no . .
H39C F64D 2.8433 no . .
H39C F64E 3.3397 no . .
H39C F64F 2.8567 no . .
C40 H57B 3.0880 no . 2_665
C40 H58A 3.1430 no . 2_665
C40 H60F 3.5837 no . 2_665
C40 H17Z 3.5260 no . .
H40 H57B 3.4176 no . 2_665
H40 H58A 2.8131 no . 2_665
H40 H60F 3.1731 no . 2_665
H40 C16Z 3.3571 no . .
H40 H16Z 3.5763 no . .
H40 C17Z 2.7821 no . .
H40 H17Z 2.5994 no . .
H40 C18Z 3.2196 no . .
H40 H18Z 3.3534 no . .
C41 H56A 3.1640 no . 2_665
C41 H60F 3.5102 no . 2_665
H41 C56A 3.3697 no . 2_665
H41 H56A 2.6080 no . 2_665
H41 H56B 3.5956 no . 2_665
H41 C64X 3.5201 no . .
H41 F64A 3.1579 no . .
H41 F64B 2.8882 no . .
H41 F64D 3.4837 no . .
H41 F64E 2.8034 no . .
C42 H60D 3.4824 no . 2_665
C42 H60F 3.0523 no . 2_665
H42 C60B 3.3802 no . 2_665
H42 H60D 3.2363 no . 2_665
H42 H60F 2.6541 no . 2_665
H42 C13Z 3.3763 no . .
H42 H13Z 3.4688 no . .
H42 C17Z 3.5875 no . .
H42 C18Z 2.9598 no . .
H42 H18Z 2.7738 no . .
C43A H52A 3.5582 no . 2_665
H43A F40C 3.3813 no . .
H43A F64A 3.4819 no . .
H43A F64B 2.6835 no . .
H43A F64E 2.8856 no . .
H43B C52 3.3718 no . 2_665
H43B H52A 3.1562 no . 2_665
H43B C40X 3.5462 no . .
H43B F40B 2.9603 no . .
H43B F40C 2.9722 no . .
H43C C52 3.0791 no . 2_665
H43C C52A 3.2554 no . 2_665
H43C H52A 3.0510 no . 2_665
H43C H52B 3.1021 no . 2_665
H43C C53 2.9110 no . 2_665
H43C H53 3.4547 no . 2_665
H43C C54 2.8245 no . 2_665
H43C H54 2.7729 no . 2_665
H43C H56A 2.8604 no . 2_665
H43C F64E 3.1708 no . .
H44 H60D 3.4191 no . 2_665
H44 F8B 2.9686 no . 2_675
H44 H13Z 3.4463 no . .
C45 H51 3.2705 no . 2_665
H45 C50 3.5594 no . 2_665
H45 C51 3.2009 no . 2_665
H45 H51 3.1434 no . 2_665
H45 F40B 2.9712 no . .
H45 F40C 3.2738 no . .
C46 H49 3.5629 no . 2_665
C46 H11Z 3.4207 no . 1_455
H46 F8B 3.4534 no . 2_675
H46 F8C 3.2669 no . 2_675
H46 C11Z 3.5686 no . 1_455
H46 H11Z 2.9688 no . 1_455
C47 H49 3.0145 no . 2_665
H47 H47 3.4114 no . 2_665
H47 C48 3.5261 no . 2_665
H47 C49 3.0239 no . 2_665
H47 H49 2.6793 no . 2_665
H47 H12Z 3.1980 no . 2_765
C48 H47 3.5261 no . 2_665
C48A H11Z 3.2212 no . 1_455
C48A H12Z 3.4299 no . 1_455
H48A F8C 3.1506 no . 2_675
H48A F55C 3.4309 no . 2_665
H48A C11Z 2.9845 no . 1_455
H48A H11Z 2.3295 no . 1_455
H48A C12Z 3.1179 no . 1_455
H48A H12Z 2.6097 no . 1_455
H48B C55X 3.3325 no . 2_665
H48B F55B 2.9666 no . 2_665
H48B F55C 2.5965 no . 2_665
H48C F8C 3.1936 no . 2_675
H48C F32A 3.2334 no . .
H48C F55C 3.5779 no . 2_665
H48C H11Z 3.4302 no . 1_455
C49 H47 3.0239 no . 2_665
H49 C46 3.5629 no . 2_665
H49 C47 3.0145 no . 2_665
H49 H47 2.6793 no . 2_665
H49 C7Z 3.1193 no . 2_765
H49 H7Z 3.1966 no . 2_765
H49 C12Z 2.9984 no . 2_765
H49 H12Z 3.0167 no . 2_765
C50 H45 3.5594 no . 2_665
H50 F55B 3.0404 no . 2_665
H50 F55C 3.5010 no . 2_665
C51 H45 3.2009 no . 2_665
H51 C45 3.2705 no . 2_665
H51 H45 3.1434 no . 2_665
H51 C7Z 3.4574 no . 2_765
H51 C8Z 3.2921 no . 2_765
H51 C9Z 3.1989 no . 2_765
H51 C10Z 3.2678 no . 2_765
H51 C11Z 3.4566 no . 2_765
H51 C12Z 3.5544 no . 2_765
C52 H43B 3.3718 no . 2_665
C52 H43C 3.0791 no . 2_665
C52A H43C 3.2554 no . 2_665
C52A H52X 3.4646 no . 2_665
H52A C43A 3.5582 no . 2_665
H52A H43B 3.1562 no . 2_665
H52A H43C 3.0510 no . 2_665
H52A H34X 3.5488 no . 2_665
H52A C51X 3.3595 no . 2_665
H52A C52X 3.2450 no . 2_665
H52A H52X 3.4839 no . 2_665
H52A C53X 3.5431 no . 2_665
H52B H43C 3.1021 no . 2_665
H52B C52X 3.5304 no . 2_665
H52B H52X 3.5529 no . 2_665
H52B C53X 3.5033 no . 2_665
H52B F56A 3.2469 no . 2_665
H52B F56C 3.4306 no . 2_665
H52B F56D 2.7758 no . 2_665
H52C C51X 3.5567 no . 2_665
H52C C52X 3.0670 no . 2_665
H52C H52X 2.8406 no . 2_665
H52C F55B 3.1756 no . 2_665
H52C F56D 3.5341 no . 2_665
C53 H43C 2.9110 no . 2_665
H53 H43C 3.4547 no . 2_665
H53 C9Z 3.3618 no . 2_765
H53 H9Z 3.1624 no . 2_765
H53 C10Z 3.5349 no . 2_765
H53 H10Z 3.4566 no . 2_765
C54 H43C 2.8245 no . 2_665
H54 H43C 2.7729 no . 2_665
H54 F56D 3.4884 no . 2_665
C56 H39A 3.5387 no . 2_665
C56A H39A 2.9278 no . 2_665
C56A H41 3.3697 no . 2_665
H56A H39A 2.7547 no . 2_665
H56A C41 3.1640 no . 2_665
H56A H41 2.6080 no . 2_665
H56A H43C 2.8604 no . 2_665
H56A F64A 2.5082 no . 2_665
H56A F64E 2.5684 no . 2_665
H56B C39A 3.3332 no . 2_665
H56B H39A 2.3612 no . 2_665
H56B H41 3.5956 no . 2_665
H56B F15C 2.9431 no . 2_664
H56B F64A 3.2500 no . 2_665
H56B F64E 3.5483 no . 2_665
H56C F56A 3.1537 no . 2_665
H56C F56D 3.3921 no . 2_665
H56C F64A 3.4944 no . 2_665
C57 H39A 3.3985 no . 2_665
C57 H12X 3.0065 no . 2_664
H57A C12X 2.9933 no . 2_664
H57A H12X 2.4345 no . 2_664
H57A C13X 3.4705 no . 2_664
H57A C15X 3.3367 no . 2_664
H57A F15B 3.2006 no . 2_664
H57A F15C 2.8725 no . 2_664
H57B H31F 3.4670 no . 2_665
H57B C38 3.3085 no . 2_665
H57B H38 3.5498 no . 2_665
H57B C39 2.8854 no . 2_665
H57B C39A 3.1218 no . 2_665
H57B H39A 2.5538 no . 2_665
H57B H39B 3.5248 no . 2_665
H57B C40 3.0880 no . 2_665
H57B H40 3.4176 no . 2_665
H57B H12X 3.0198 no . 2_664
H57B F15B 3.0476 no . 2_664
H57B F15C 3.4595 no . 2_664
C58 H31F 3.4314 no . 2_665
C58 H12X 3.1882 no . 2_664
H58A H31F 3.2189 no . 2_665
H58A H38 3.3999 no . 2_665
H58A C40 3.1430 no . 2_665
H58A H40 2.8131 no . 2_665
H58A F16A 2.7133 no . 1_545
H58A F16C 3.5230 no . 1_545
H58B C31B 3.5292 no . 2_665
H58B H31E 3.5967 no . 2_665
H58B H31F 2.8713 no . 2_665
H58B C12X 3.3289 no . 2_664
H58B H12X 2.5244 no . 2_664
H58B C16X 3.4279 no . 2_664
H58B F16A 3.3225 no . 1_545
H58B F16B 3.4053 no . 2_664
H58B F16C 3.0937 no . 1_545
H58B F16C 2.6575 no . 2_664
H59A H31D 3.4302 no . 1_544
H59A F16B 3.4754 no . 2_664
H59B H31D 2.8729 no . 1_544
H59B C16X 3.4747 no . 1_545
H59B F16A 2.9528 no . 1_545
H59B F16C 2.7863 no . 1_545
C60A H9Z 3.2547 no . 2_765
H60A H32A 3.5321 no . 1_544
H60B H32A 3.0042 no . 1_544
H60B H32B 3.3880 no . 1_544
H60B F63A 2.5175 no . 2_765
H60B H9Z 2.9985 no . 2_765
H60C C9Z 3.3692 no . 2_765
H60C H9Z 2.6319 no . 2_765
C60B H42 3.3802 no . 2_665
C60B H10Z 3.5227 no . 2_765
H60D C42 3.4824 no . 2_665
H60D H42 3.2363 no . 2_665
H60D H44 3.4191 no . 2_665
H60D H9Z 3.4753 no . 2_765
H60D C10Z 3.5002 no . 2_765
H60D H10Z 2.8984 no . 2_765
H60E F16A 3.1005 no . 1_545
H60E C63X 3.2654 no . 2_765
H60E F63A 2.6647 no . 2_765
H60E F63B 3.2356 no . 2_765
H60E F63C 3.0915 no . 2_765
H60E H10Z 3.2417 no . 2_765
H60F C40 3.5837 no . 2_665
H60F H40 3.1731 no . 2_665
H60F C41 3.5102 no . 2_665
H60F C42 3.0523 no . 2_665
H60F H42 2.6541 no . 2_665
H60F F16A 3.0583 no . 1_545
H60F H18Z 3.2043 no . 2_665
C4X H4Z 3.3018 no . .
H4X F39B 2.4685 no . 2_775
H4X F63C 3.4466 no . 2_775
H4X H3Z 3.5854 no . .
C5X H4Z 3.0231 no . .
C6X H4Z 3.2612 no . .
H6X H4Z 3.5781 no . .
H6X C13Z 3.3649 no . 2_675
H6X H13Z 3.1794 no . 2_675
H6X C18Z 3.2290 no . 2_675
H6X H18Z 2.9170 no . 2_675
C7X H13C 3.5283 no . 2_775
F7A H38X 3.4566 no . 2_775
F7B H13A 3.1229 no . 2_775
F7B H13B 3.1979 no . 2_775
F7B H13C 3.2449 no . 2_775
F7C H13A 3.1938 no . 2_775
F7C H13B 3.5801 no . 2_775
F7C H13C 2.6044 no . 2_775
C8X H4Z 3.4705 no . .
C8X H11Z 3.3787 no . 2_775
C8X H13Z 3.4514 no . 2_675
F8A H4Z 3.2346 no . .
F8A H13Z 2.4685 no . 2_675
F8A H18Z 3.5230 no . 2_675
F8B H44 2.9686 no . 2_675
F8B H46 3.4534 no . 2_675
F8B H10Z 2.7508 no . 2_775
F8B H11Z 3.1415 no . 2_775
F8B H13Z 3.3647 no . 2_675
F8B H18Z 3.0795 no . 2_675
F8C H46 3.2669 no . 2_675
F8C H48A 3.1506 no . 2_675
F8C H48C 3.1936 no . 2_675
F8C H3Z 3.3630 no . .
F8C H11Z 2.5049 no . 2_775
H10X C17Z 3.4559 no . 2_675
H10X H17Z 3.1394 no . 2_675
H10X C18Z 3.4448 no . 2_675
H10X H18Z 3.1207 no . 2_675
C12X H31E 3.3179 no . 1_554
C12X H57A 2.9933 no . 2_664
C12X H58B 3.3289 no . 2_664
H12X C31B 3.3867 no . 1_554
H12X H31E 2.7561 no . 1_554
H12X H31F 3.2426 no . 1_554
H12X C57 3.0065 no . 2_664
H12X H57A 2.4345 no . 2_664
H12X H57B 3.0198 no . 2_664
H12X C58 3.1882 no . 2_664
H12X H58B 2.5244 no . 2_664
C13X H57A 3.4705 no . 2_664
C13X H60X 3.5113 no . 2_775
H14X C9A 3.3099 no . 2_775
H14X H9A 2.9933 no . 2_775
H14X H9B 3.2211 no . 2_775
H14X H9C 3.1603 no . 2_775
C15X H57A 3.3367 no . 2_664
F15A H9B 3.4053 no . 2_775
F15A H9C 2.6220 no . 2_775
F15A H39B 3.2944 no . 2_775
F15A H39C 3.0881 no . 2_775
F15B H31E 3.4904 no . 1_554
F15B H39B 3.5621 no . 1_554
F15B H57A 3.2006 no . 2_664
F15B H57B 3.0476 no . 2_664
F15C H30E 3.4344 no . 2_664
F15C H56B 2.9431 no . 2_664
F15C H57A 2.8725 no . 2_664
F15C H57B 3.4595 no . 2_664
C16X H58B 3.4279 no . 2_664
C16X H59B 3.4747 no . 1_565
C16X H17Z 3.5869 no . 2_675
F16A H58A 2.7133 no . 1_565
F16A H58B 3.3225 no . 1_565
F16A H59B 2.9528 no . 1_565
F16A H60E 3.1005 no . 1_565
F16A H60F 3.0583 no . 1_565
F16A H17Z 2.8108 no . 2_675
F16A H18Z 3.2759 no . 2_675
F16B H28A 3.3486 no . 2_664
F16B H28B 3.5919 no . 2_664
F16B H31B 3.1730 no . 2_675
F16B H31C 3.5347 no . 2_675
F16B H31D 2.9349 no . 2_675
F16B H31F 3.2983 no . 2_675
F16B H58B 3.4053 no . 2_664
F16B H59A 3.4754 no . 2_664
F16B H17Z 3.2998 no . 2_675
F16C H31D 2.8302 no . 1_554
F16C H31E 3.0481 no . 1_554
F16C H31F 3.3459 no . 1_554
F16C H58A 3.5230 no . 1_565
F16C H58B 3.0937 no . 1_565
F16C H58B 2.6575 no . 2_664
F16C H59B 2.7863 no . 1_565
C17X H9A 3.4745 no . 2_775
C18X H9A 3.0473 no . 2_775
C18X H18C 3.3349 no . .
H18X H9A 3.5567 no . 2_775
H18X H18C 3.4482 no . .
H18X H29A 3.0141 no . 2_664
C19X H9A 2.6491 no . 2_775
C20X H9A 2.7462 no . 2_775
H20X H9A 3.1080 no . 2_775
H20X F47B 2.4765 no . 2_765
H20X H1Z 3.3219 no . 2_775
C21X H9A 3.1705 no . 2_775
C22X H9A 3.5057 no . 2_775
C22X H5Z 3.4810 no . .
H22X C5Z 3.3436 no . .
H22X H5Z 2.6630 no . .
C23X H5C 3.5196 no . 2_775
C23X H9A 3.1913 no . 2_775
C23X H44X 3.4181 no . 2_765
F23A H19 2.8234 no . .
F23A H29A 3.4116 no . 2_664
F23A H29B 3.3948 no . 2_664
F23A H30B 3.1032 no . 2_664
F23A H44X 3.2307 no . 2_765
F23B H5A 3.2326 no . 2_775
F23B H5C 2.5780 no . 2_775
F23B H7 2.9781 no . 2_775
F23B H9A 3.0697 no . 2_775
F23B H29A 2.9210 no . 2_664
F23B H30B 2.9814 no . 2_664
F23B H30E 3.5999 no . 2_664
F23C H1D 3.3925 no . 2_775
F23C H1E 2.7571 no . 2_775
F23C H5C 3.2990 no . 2_775
F23C H7 3.2659 no . 2_775
F23C H9A 3.3835 no . 2_775
F23C H44X 2.5790 no . 2_765
C24X H6Z 3.4261 no . 2_775
F24A H13A 3.0635 no . .
F24A H13B 3.2328 no . .
F24A H15 3.2373 no . .
F24A H1Z 2.8834 no . 2_775
F24A H6Z 2.8792 no . 2_775
F24B H11 2.9341 no . 2_775
F24B H13A 2.8459 no . 2_775
F24B H6Z 2.8135 no . 2_775
F24C H12 3.5346 no . .
F24C H13A 3.4091 no . .
F24C H14 3.1552 no . .
F24C H5Z 2.7400 no . .
F24C H6Z 2.6838 no . .
C25X H18C 3.2154 no . .
C26X H18C 3.0568 no . .
H26X H18C 3.5473 no . .
H26X H4Z 3.3347 no . .
H26X H5Z 3.2573 no . .
C27X H18A 3.0767 no . .
C27X H18C 2.9904 no . .
C28X H18A 3.0563 no . .
C28X H18B 3.0771 no . .
C28X H18C 3.0701 no . .
H28X C18A 3.5084 no . .
H28X H18A 3.1505 no . .
H28X H18B 3.2348 no . .
H28X H18C 3.5779 no . .
H28X F55A 3.4440 no . 2_665
H28X H3Z 3.3492 no . 2_675
H28X C15Z 3.4310 no . 2_675
H28X H15Z 3.2967 no . 2_675
C29X H18B 3.0874 no . .
C29X H18C 3.1672 no . .
C30X H18C 3.2001 no . .
C30X H28A 3.4940 no . 2_664
H30X C28 3.5418 no . 2_664
H30X H28A 2.5962 no . 2_664
C31X H18B 3.3730 no . .
C31X H27B 3.3564 no . 2_664
C31X H28A 3.5864 no . 2_664
C31X H16Z 3.3186 no . 2_675
F31A H1A 3.1112 no . 2_675
F31A H1B 2.5899 no . 2_675
F31A H1C 3.4524 no . 2_675
F31A H15Z 3.3156 no . 2_675
F31A H16Z 3.0599 no . 2_675
F31B H27A 3.4185 no . 2_664
F31B H27B 2.7651 no . 2_664
F31B H28A 2.9124 no . 2_664
F31B H31A 3.3725 no . 2_675
F31B H31B 3.0480 no . 2_675
F31B H31C 3.2351 no . 2_675
F31B H16Z 2.8277 no . 2_675
F31B H17Z 3.4107 no . 2_675
F31C H18B 2.7686 no . .
F31C H20 3.1916 no . .
F31C H22A 3.2171 no . .
F31C H2C 2.6865 no . .
F31C H27B 2.7472 no . 2_664
F31C H28A 3.3434 no . 2_664
F31C H29B 3.1843 no . 2_664
C32X H18A 3.2756 no . .
F32A H18A 2.8548 no . .
F32A H48C 3.2334 no . .
F32A H3Z 3.0995 no . 2_675
F32A H4Z 3.2881 no . 2_675
F32B H14 3.3459 no . .
F32B H16 3.0678 no . .
F32B H18A 3.5045 no . .
F32B H13Z 3.2724 no . .
F32B H14Z 3.5520 no . .
F32C H4Z 2.7197 no . 2_675
F32C H14Z 3.1663 no . 2_675
H34X H52A 3.5488 no . 2_665
H36X F39A 3.5305 no . 2_765
H36X H46X 3.0316 no . 2_765
H36X C47X 3.4368 no . 2_765
H36X F47A 3.2956 no . 2_765
H36X F47C 2.5928 no . 2_765
H38X F7A 3.4566 no . 2_775
F39A H36X 3.5305 no . 2_765
F39A H12Z 3.0810 no . .
F39B H4X 2.4685 no . 2_775
F39B H3Z 3.4489 no . 2_775
F39C H46X 2.7667 no . 2_765
F39C H50X 2.7034 no . 2_765
C40X H43B 3.5462 no . .
F40A H7Z 2.9031 no . 2_765
F40A H12Z 2.8016 no . 2_765
F40B H43B 2.9603 no . .
F40B H45 2.9712 no . .
F40B H12Z 3.3169 no . 2_765
F40C H13B 2.7710 no . .
F40C H13C 3.2989 no . .
F40C H15 3.0831 no . .
F40C H43A 3.3813 no . .
F40C H43B 2.9722 no . .
F40C H45 3.2738 no . .
H42X H33A 2.8358 no . 2_776
H42X H34A 3.3425 no . 2_776
C43X H1E 3.3999 no . 1_545
C43X H2A 3.3606 no . 1_545
C43X H8Z 3.0456 no . .
C44X H1E 2.8220 no . 1_545
C44X H19 3.5234 no . 2_765
C44X H8Z 2.9257 no . .
H44X H1E 2.8186 no . 1_545
H44X H19 2.8880 no . 2_765
H44X C23X 3.4181 no . 2_765
H44X F23A 3.2307 no . 2_765
H44X F23C 2.5790 no . 2_765
H44X H8Z 3.0130 no . .
C45X H1E 3.0931 no . 1_545
C45X H1F 3.4879 no . 1_545
C45X H8Z 3.4896 no . .
H46X H36X 3.0316 no . 2_765
H46X F39C 2.7667 no . 2_765
C47X H1E 3.4488 no . 1_545
C47X H17 3.4730 no . 2_765
C47X H36X 3.4368 no . 2_765
F47A H15 3.1019 no . 2_765
F47A H17 2.4890 no . 2_765
F47A H36X 3.2956 no . 2_765
F47A H7Z 2.8147 no . .
F47B H1D 3.1686 no . 1_545
F47B H1E 2.9049 no . 1_545
F47B H1F 3.5274 no . 1_545
F47B H17 3.4008 no . 2_765
F47B H20X 2.4765 no . 2_765
F47B H1Z 2.9548 no . 1_545
F47C H36X 2.5928 no . 2_765
F47C H1Z 3.2989 no . 1_545
F47C H2Z 3.0066 no . 1_545
C48X H2A 3.5807 no . 1_545
C48X H26C 3.5190 no . 2_765
C48X H33A 3.4829 no . 2_776
C48X H8Z 3.3961 no . .
F48A H2A 3.0519 no . 1_545
F48A H4A 3.0797 no . 1_545
F48A H26C 3.5989 no . 2_765
F48A H33A 2.7391 no . 2_776
F48B H21 3.2514 no . 2_765
F48B H23 3.3363 no . 2_765
F48B H26B 3.4642 no . 2_765
F48B H26C 2.6193 no . 2_765
F48B H33A 3.1265 no . 2_776
F48B H8Z 3.1403 no . .
F48B H9Z 3.0411 no . .
F48C H21 3.3186 no . 2_765
F48C H26C 3.5288 no . 2_765
F48C H30B 3.2556 no . 1_656
F48C H30C 3.5960 no . 1_656
F48C H8Z 3.5642 no . .
H50X F39C 2.7034 no . 2_765
C51X H2B 3.5604 no . 1_545
C51X H52A 3.3595 no . 2_665
C51X H52C 3.5567 no . 2_665
C52X H2B 3.0931 no . 1_545
C52X H22A 3.2745 no . 2_665
C52X H52A 3.2450 no . 2_665
C52X H52B 3.5304 no . 2_665
C52X H52C 3.0670 no . 2_665
H52X H1B 3.5038 no . 1_545
H52X H2B 3.3141 no . 1_545
H52X C22A 3.2827 no . 2_665
H52X H22A 2.4394 no . 2_665
H52X H22B 3.3550 no . 2_665
H52X C52A 3.4646 no . 2_665
H52X H52A 3.4839 no . 2_665
H52X H52B 3.5529 no . 2_665
H52X H52C 2.8406 no . 2_665
C53X H2B 3.0848 no . 1_545
C53X H52A 3.5431 no . 2_665
C53X H52B 3.5033 no . 2_665
C54X H2B 3.5735 no . 1_545
H54X C34 3.5362 no . 2_776
H54X H34A 3.0980 no . 2_776
H54X H34B 3.0221 no . 2_776
H54X H35B 3.5151 no . 2_776
C55X H48B 3.3325 no . 2_665
F55A H1B 2.9400 no . 1_545
F55A H1F 3.0635 no . 1_545
F55A H28X 3.4440 no . 2_665
F55A H2Z 2.7505 no . 1_545
F55A H3Z 3.2293 no . 1_545
F55B H18B 3.3923 no . 2_665
F55B H20 3.1820 no . 2_665
F55B H22A 3.2282 no . 2_665
F55B H48B 2.9666 no . 2_665
F55B H50 3.0404 no . 2_665
F55B H52C 3.1756 no . 2_665
F55C H48A 3.4309 no . 2_665
F55C H48B 2.5965 no . 2_665
F55C H48C 3.5779 no . 2_665
F55C H50 3.5010 no . 2_665
F55C H3Z 3.4408 no . 1_545
C56X H2B 3.5316 no . 1_545
C56X H5B 3.3631 no . 2_776
F56A H5B 2.7781 no . 2_776
F56A H30F 3.1035 no . 2_665
F56A H35B 2.9952 no . 2_776
F56A H52B 3.2469 no . 2_665
F56A H56C 3.1537 no . 2_665
F56B H2B 3.1674 no . 1_545
F56B H3A 2.6677 no . 1_545
F56B H4A 2.9342 no . 2_776
F56B H4B 2.5393 no . 2_776
F56B H5B 2.8922 no . 2_776
F56B H34B 3.1568 no . 2_776
F56C H22A 3.1173 no . 2_665
F56C H22B 2.7536 no . 2_665
F56C H24 3.5298 no . 2_665
F56C H30A 3.4093 no . 2_665
F56C H30F 3.1813 no . 2_665
F56C H52B 3.4306 no . 2_665
F56D H5B 3.2749 no . 2_776
F56D H22B 3.4984 no . 2_665
F56D H30F 2.7239 no . 2_665
F56D H52B 2.7758 no . 2_665
F56D H52C 3.5341 no . 2_665
F56D H54 3.4884 no . 2_665
F56D H56C 3.3921 no . 2_665
F56E H2B 3.2800 no . 1_545
F56E H3A 3.4006 no . 1_545
F56E H22A 3.3817 no . 2_665
F56E H22B 3.0685 no . 2_665
F56F H3A 3.2307 no . 1_545
F56F H4A 3.0969 no . 2_776
F56F H4B 2.5206 no . 2_776
F56F H5B 2.5684 no . 2_776
F56F H34B 2.8329 no . 2_776
F56F H35B 3.3712 no . 2_776
C57X H34A 3.3857 no . 2_776
C58X H34A 3.3216 no . 2_776
H58X C9Z 3.3897 no . .
H58X H9Z 3.1938 no . .
C59X H32B 3.3837 no . 2_776
C59X H34A 3.3143 no . 2_776
C60X H34A 3.3447 no . 2_776
H60X C13X 3.5113 no . 2_775
C61X H34A 3.3720 no . 2_776
C61X H35A 3.5599 no . 2_776
C62X H34A 3.3850 no . 2_776
C63X H32B 3.1862 no . 2_776
C63X H60E 3.2654 no . 2_765
C63X H10Z 3.5504 no . .
F63A H32B 2.7765 no . 2_776
F63A H60B 2.5175 no . 2_765
F63A H60E 2.6647 no . 2_765
F63A H9Z 2.9084 no . .
F63A H10Z 3.1098 no . .
F63B H31E 2.9477 no . 2_776
F63B H32B 2.9296 no . 2_776
F63B H60E 3.2356 no . 2_765
F63C H60E 3.0915 no . 2_765
F63C H4X 3.4466 no . 2_775
F63C H10Z 2.8290 no . .
C64X H35A 3.2786 no . 2_776
C64X H39C 3.2887 no . .
C64X H41 3.5201 no . .
F64A H35A 2.8727 no . 2_776
F64A H35B 3.0476 no . 2_776
F64A H39A 3.1889 no . .
F64A H39C 3.3726 no . .
F64A H41 3.1579 no . .
F64A H43A 3.4819 no . .
F64A H56A 2.5082 no . 2_665
F64A H56B 3.2500 no . 2_665
F64A H56C 3.4944 no . 2_665
F64B H13C 3.4123 no . .
F64B H39C 3.1621 no . .
F64B H41 2.8882 no . .
F64B H43A 2.6835 no . .
F64C H35A 2.9636 no . 2_776
F64C H39A 3.2853 no . .
F64C H39C 2.6758 no . .
F64D H9B 3.2944 no . .
F64D H39C 2.8433 no . .
F64D H41 3.4837 no . .
F64E H35A 3.4746 no . 2_776
F64E H39A 3.3323 no . .
F64E H39C 3.3397 no . .
F64E H41 2.8034 no . .
F64E H43A 2.8856 no . .
F64E H43C 3.1708 no . .
F64E H56A 2.5684 no . 2_665
F64E H56B 3.5483 no . 2_665
F64F H35A 2.2910 no . 2_776
F64F H35B 3.3359 no . 2_776
F64F H39A 3.0985 no . .
F64F H39C 2.8567 no . .
C1Z H1D 3.5565 no . .
C1Z H10 3.4336 no . .
C1Z H15Z 3.4129 no . .
H1Z H1D 2.9788 no . .
H1Z H8 3.5915 no . .
H1Z H10 3.3261 no . .
H1Z H20X 3.3219 no . 2_775
H1Z F24A 2.8834 no . 2_775
H1Z F47B 2.9548 no . 1_565
H1Z F47C 3.2989 no . 1_565
C2Z H15Z 3.3512 no . .
H2Z H1D 3.2278 no . .
H2Z H1F 3.1099 no . .
H2Z F47C 3.0066 no . 1_565
H2Z F55A 2.7505 no . 1_565
C3Z H15Z 3.5418 no . .
H3Z H4X 3.5854 no . .
H3Z F8C 3.3630 no . .
H3Z H28X 3.3492 no . 2_675
H3Z F32A 3.0995 no . 2_675
H3Z F39B 3.4489 no . 2_775
H3Z F55A 3.2293 no . 1_565
H3Z F55C 3.4408 no . 1_565
C4Z H14Z 3.1111 no . .
H4Z C4X 3.3018 no . .
H4Z C5X 3.0231 no . .
H4Z C6X 3.2612 no . .
H4Z H6X 3.5781 no . .
H4Z C8X 3.4705 no . .
H4Z F8A 3.2346 no . .
H4Z H26X 3.3347 no . .
H4Z F32A 3.2881 no . 2_675
H4Z F32C 2.7197 no . 2_675
H4Z H14Z 3.3346 no . .
C5Z H12 3.5152 no . .
C5Z H22X 3.3436 no . .
C5Z H14Z 2.9433 no . .
H5Z H12 3.3461 no . .
H5Z H14 3.4410 no . .
H5Z C22X 3.4810 no . .
H5Z H22X 2.6630 no . .
H5Z F24C 2.7400 no . .
H5Z H26X 3.2573 no . .
H5Z H14Z 3.0260 no . .
C6Z H10 3.4033 no . .
C6Z H12 3.2690 no . .
C6Z H14Z 3.4599 no . .
H6Z C10 3.5660 no . .
H6Z H10 3.2810 no . .
H6Z C11 3.5087 no . .
H6Z C12 3.1783 no . .
H6Z H12 2.9174 no . .
H6Z C24X 3.4261 no . 2_775
H6Z F24A 2.8792 no . 2_775
H6Z F24B 2.8135 no . 2_775
H6Z F24C 2.6838 no . .
C7Z H19 3.5202 no . 2_765
C7Z H49 3.1193 no . 2_765
C7Z H51 3.4574 no . 2_765
H7Z Pd6 3.5433 no . 2_765
H7Z Pd7 3.2117 no . 2_765
H7Z C17 3.4961 no . 2_765
H7Z H17 2.8172 no . 2_765
H7Z C19 3.5733 no . 2_765
H7Z H19 3.0814 no . 2_765
H7Z H49 3.1966 no . 2_765
H7Z F40A 2.9031 no . 2_765
H7Z F47A 2.8147 no . .
C8Z H19 3.2532 no . 2_765
C8Z H21 3.3203 no . 2_765
C8Z H51 3.2921 no . 2_765
H8Z C19 3.2666 no . 2_765
H8Z H19 2.5421 no . 2_765
H8Z C21 3.4608 no . 2_765
H8Z H21 2.6775 no . 2_765
H8Z C43X 3.0456 no . .
H8Z C44X 2.9257 no . .
H8Z H44X 3.0130 no . .
H8Z C45X 3.4896 no . .
H8Z C48X 3.3961 no . .
H8Z F48B 3.1403 no . .
H8Z F48C 3.5642 no . .
C9Z H51 3.1989 no . 2_765
C9Z H53 3.3618 no . 2_765
C9Z H60C 3.3692 no . 2_765
C9Z H58X 3.3897 no . .
H9Z H21 3.5522 no . 2_765
H9Z H53 3.1624 no . 2_765
H9Z C60A 3.2547 no . 2_765
H9Z H60B 2.9985 no . 2_765
H9Z H60C 2.6319 no . 2_765
H9Z H60D 3.4753 no . 2_765
H9Z F48B 3.0411 no . .
H9Z H58X 3.1938 no . .
H9Z F63A 2.9084 no . .
C10Z H51 3.2678 no . 2_765
C10Z H53 3.5349 no . 2_765
C10Z H60D 3.5002 no . 2_765
H10Z H53 3.4566 no . 2_765
H10Z C60B 3.5227 no . 2_765
H10Z H60D 2.8984 no . 2_765
H10Z H60E 3.2417 no . 2_765
H10Z F8B 2.7508 no . 2_775
H10Z C63X 3.5504 no . .
H10Z F63A 3.1098 no . .
H10Z F63C 2.8290 no . .
C11Z H46 3.5686 no . 1_655
C11Z H48A 2.9845 no . 1_655
C11Z H51 3.4566 no . 2_765
H11Z C46 3.4207 no . 1_655
H11Z H46 2.9688 no . 1_655
H11Z C48A 3.2212 no . 1_655
H11Z H48A 2.3295 no . 1_655
H11Z H48C 3.4302 no . 1_655
H11Z C8X 3.3787 no . 2_775
H11Z F8B 3.1415 no . 2_775
H11Z F8C 2.5049 no . 2_775
C12Z H48A 3.1179 no . 1_655
C12Z H49 2.9984 no . 2_765
C12Z H51 3.5544 no . 2_765
H12Z H47 3.1980 no . 2_765
H12Z C48A 3.4299 no . 1_655
H12Z H48A 2.6097 no . 1_655
H12Z H49 3.0167 no . 2_765
H12Z F39A 3.0810 no . .
H12Z F40A 2.8016 no . 2_765
H12Z F40B 3.3169 no . 2_765
C13Z H12 3.4713 no . .
C13Z H42 3.3763 no . .
C13Z H6X 3.3649 no . 2_675
H13Z H42 3.4688 no . .
H13Z H44 3.4463 no . .
H13Z H6X 3.1794 no . 2_675
H13Z C8X 3.4514 no . 2_675
H13Z F8A 2.4685 no . 2_675
H13Z F8B 3.3647 no . 2_675
H13Z F32B 3.2724 no . .
C14Z H10 3.2486 no . .
C14Z H12 2.9585 no . .
H14Z H10 3.4135 no . .
H14Z H12 2.7449 no . .
H14Z H14 3.5783 no . .
H14Z F32B 3.5520 no . .
H14Z F32C 3.1663 no . 2_675
H14Z C4Z 3.1111 no . .
H14Z H4Z 3.3346 no . .
H14Z C5Z 2.9433 no . .
H14Z H5Z 3.0260 no . .
H14Z C6Z 3.4599 no . .
C15Z H1A 3.5386 no . .
C15Z H8 3.4996 no . .
C15Z H10 2.7411 no . .
C15Z H12 3.4886 no . .
C15Z H28X 3.4310 no . 2_675
H15Z H1A 3.0617 no . .
H15Z H8 3.0016 no . .
H15Z C10 3.4718 no . .
H15Z H10 2.5348 no . .
H15Z H28X 3.2967 no . 2_675
H15Z F31A 3.3156 no . 2_675
H15Z C1Z 3.4129 no . .
H15Z C2Z 3.3512 no . .
H15Z C3Z 3.5418 no . .
C16Z H1A 3.2606 no . .
C16Z H8 3.5696 no . .
C16Z H10 3.3076 no . .
C16Z H31C 3.4429 no . .
C16Z H40 3.3571 no . .
H16Z Pd2 3.3498 no . .
H16Z C1A 3.2662 no . .
H16Z H1A 2.4693 no . .
H16Z H1B 3.5572 no . .
H16Z H1C 3.3684 no . .
H16Z H8 3.1210 no . .
H16Z H10 3.4849 no . .
H16Z C31A 3.4943 no . .
H16Z H31A 3.4967 no . .
H16Z H31C 2.7167 no . .
H16Z H38 3.2535 no . .
H16Z H40 3.5763 no . .
H16Z C31X 3.3186 no . 2_675
H16Z F31A 3.0599 no . 2_675
H16Z F31B 2.8277 no . 2_675
C17Z H31C 3.5561 no . .
C17Z H38 3.5003 no . .
C17Z H40 2.7821 no . .
C17Z H42 3.5875 no . .
C17Z H10X 3.4559 no . 2_675
H17Z H31C 2.9738 no . .
H17Z H38 2.9629 no . .
H17Z C40 3.5260 no . .
H17Z H40 2.5994 no . .
H17Z H10X 3.1394 no . 2_675
H17Z C16X 3.5869 no . 2_675
H17Z F16A 2.8108 no . 2_675
H17Z F16B 3.2998 no . 2_675
H17Z F31B 3.4107 no . 2_675
C18Z H40 3.2196 no . .
C18Z H42 2.9598 no . .
C18Z H6X 3.2290 no . 2_675
C18Z H10X 3.4448 no . 2_675
H18Z H40 3.3534 no . .
H18Z H42 2.7738 no . .
H18Z H60F 3.2043 no . 2_665
H18Z H6X 2.9170 no . 2_675
H18Z F8A 3.5230 no . 2_675
H18Z F8B 3.0795 no . 2_675
H18Z H10X 3.1207 no . 2_675
H18Z F16A 3.2759 no . 2_675

loop_
_geom_torsion_atom_site_label_1
_geom_torsion_atom_site_label_2
_geom_torsion_atom_site_label_3
_geom_torsion_atom_site_label_4
_geom_torsion
_geom_torsion_publ_flag
_geom_torsion_site_symmetry_1
_geom_torsion_site_symmetry_2
_geom_torsion_site_symmetry_3
_geom_torsion_site_symmetry_4
Pd2 Pd1 C5 C4 147.9(5) no . . . .
Pd2 Pd1 C5 C5A -87.6(5) no . . . .
Pd2 Pd1 C5 C6 33.4(6) no . . . .
C5 Pd1 Pd2 C8 -14.5(4) no . . . .
C5 Pd1 Pd2 C9 5.9(4) no . . . .
C5 Pd1 Pd2 C38 174.6(4) no . . . .
C5 Pd1 Pd2 C39 154.9(4) no . . . .
Pd2 Pd1 C6 C1 87.1(5) no . . . .
Pd2 Pd1 C6 C5 -154.4(3) no . . . .
Pd2 Pd1 C6 C7 -28.6(3) no . . . .
C6 Pd1 Pd2 C8 4.8(3) no . . . .
C6 Pd1 Pd2 C9 25.3(3) no . . . .
C6 Pd1 Pd2 C38 -166.1(3) no . . . .
C6 Pd1 Pd2 C39 174.3(3) no . . . .
Pd2 Pd1 C7 C6 148.0(4) no . . . .
Pd2 Pd1 C7 C8 22.7(5) no . . . .
C7 Pd1 Pd2 C8 -14.1(3) no . . . .
C7 Pd1 Pd2 C9 6.4(3) no . . . .
C7 Pd1 Pd2 C38 175.0(3) no . . . .
C7 Pd1 Pd2 C39 155.3(3) no . . . .
Pd2 Pd1 C35 C34 -154.0(5) no . . . .
Pd2 Pd1 C35 C35A 84.2(5) no . . . .
Pd2 Pd1 C35 C36 -39.1(6) no . . . .
C35 Pd1 Pd2 C8 -169.0(4) no . . . .
C35 Pd1 Pd2 C9 -148.5(4) no . . . .
C35 Pd1 Pd2 C38 20.2(4) no . . . .
C35 Pd1 Pd2 C39 0.5(4) no . . . .
Pd2 Pd1 C36 C31 -93.3(6) no . . . .
Pd2 Pd1 C36 C35 148.4(4) no . . . .
Pd2 Pd1 C36 C37 25.6(4) no . . . .
C36 Pd1 Pd2 C8 169.1(3) no . . . .
C36 Pd1 Pd2 C9 -170.4(3) no . . . .
C36 Pd1 Pd2 C38 -1.8(3) no . . . .
C36 Pd1 Pd2 C39 -21.4(3) no . . . .
Pd2 Pd1 C37 C36 -150.4(5) no . . . .
Pd2 Pd1 C37 C38 -26.7(5) no . . . .
C37 Pd1 Pd2 C8 -173.5(3) no . . . .
C37 Pd1 Pd2 C9 -153.1(3) no . . . .
C37 Pd1 Pd2 C38 15.6(3) no . . . .
C37 Pd1 Pd2 C39 -4.1(3) no . . . .
C5 Pd1 C6 C1 -118.5(9) no . . . .
C5 Pd1 C6 C5 0.0(5) no . . . .
C5 Pd1 C6 C7 125.8(8) no . . . .
C6 Pd1 C5 C4 114.5(11) no . . . .
C6 Pd1 C5 C5A -121.0(8) no . . . .
C6 Pd1 C5 C6 0.0(4) no . . . .
C5 Pd1 C7 C6 -32.4(4) no . . . .
C5 Pd1 C7 C8 -157.6(8) no . . . .
C7 Pd1 C5 C4 147.5(9) no . . . .
C7 Pd1 C5 C5A -88.0(6) no . . . .
C7 Pd1 C5 C6 33.0(4) no . . . .
C5 Pd1 C35 C34 46.3(8) no . . . .
C5 Pd1 C35 C35A -75.5(5) no . . . .
C5 Pd1 C35 C36 161.2(5) no . . . .
C35 Pd1 C5 C4 -53.7(8) no . . . .
C35 Pd1 C5 C5A 70.8(6) no . . . .
C35 Pd1 C5 C6 -168.2(5) no . . . .
C5 Pd1 C36 C31 90.9(8) no . . . .
C5 Pd1 C36 C35 -27.4(9) no . . . .
C5 Pd1 C36 C37 -150.2(5) no . . . .
C36 Pd1 C5 C4 -37.4(11) no . . . .
C36 Pd1 C5 C5A 87.1(8) no . . . .
C36 Pd1 C5 C6 -151.9(5) no . . . .
C6 Pd1 C7 C6 0.0(4) no . . . .
C6 Pd1 C7 C8 -125.2(10) no . . . .
C7 Pd1 C6 C1 115.7(7) no . . . .
C7 Pd1 C6 C5 -125.8(7) no . . . .
C7 Pd1 C6 C7 0.0(4) no . . . .
C6 Pd1 C35 C34 35.6(11) no . . . .
C6 Pd1 C35 C35A -86.3(7) no . . . .
C6 Pd1 C35 C36 150.5(4) no . . . .
C35 Pd1 C6 C1 -100.8(7) no . . . .
C35 Pd1 C6 C5 17.7(8) no . . . .
C35 Pd1 C6 C7 143.5(5) no . . . .
C6 Pd1 C37 C36 -154.7(7) no . . . .
C6 Pd1 C37 C38 -30.9(14) no . . . .
C37 Pd1 C6 C1 90.8(11) no . . . .
C37 Pd1 C6 C5 -150.6(8) no . . . .
C37 Pd1 C6 C7 -24.9(11) no . . . .
C7 Pd1 C35 C34 103.5(11) no . . . .
C7 Pd1 C35 C35A -18.4(11) no . . . .
C7 Pd1 C35 C36 -141.7(7) no . . . .
C35 Pd1 C7 C6 -96.7(10) no . . . .
C35 Pd1 C7 C8 138.1(7) no . . . .
C7 Pd1 C36 C31 -100.8(12) no . . . .
C7 Pd1 C36 C35 140.8(8) no . . . .
C7 Pd1 C36 C37 18.0(14) no . . . .
C36 Pd1 C7 C6 156.4(10) no . . . .
C36 Pd1 C7 C8 31.1(15) no . . . .
C7 Pd1 C37 C36 -172.0(3) no . . . .
C7 Pd1 C37 C38 -48.3(8) no . . . .
C37 Pd1 C7 C6 169.0(3) no . . . .
C37 Pd1 C7 C8 43.7(8) no . . . .
C35 Pd1 C36 C31 118.4(10) no . . . .
C35 Pd1 C36 C35 0.0(5) no . . . .
C35 Pd1 C36 C37 -122.8(10) no . . . .
C36 Pd1 C35 C34 -114.9(12) no . . . .
C36 Pd1 C35 C35A 123.2(9) no . . . .
C36 Pd1 C35 C36 0.0(6) no . . . .
C35 Pd1 C37 C36 33.8(4) no . . . .
C35 Pd1 C37 C38 157.6(8) no . . . .
C37 Pd1 C35 C34 -149.5(9) no . . . .
C37 Pd1 C35 C35A 88.6(5) no . . . .
C37 Pd1 C35 C36 -34.6(4) no . . . .
C36 Pd1 C37 C36 0.0(5) no . . . .
C36 Pd1 C37 C38 123.8(10) no . . . .
C37 Pd1 C36 C31 -118.8(9) no . . . .
C37 Pd1 C36 C35 122.8(9) no . . . .
C37 Pd1 C36 C37 -0.0(4) no . . . .
Pd1 Pd2 C8 C7 20.1(4) no . . . .
Pd1 Pd2 C8 C9 147.1(4) no . . . .
Pd1 Pd2 C9 C8 -34.9(4) no . . . .
Pd1 Pd2 C9 C9A 85.8(4) no . . . .
Pd1 Pd2 C9 C10 -149.2(4) no . . . .
Pd1 Pd2 C38 C37 -23.0(4) no . . . .
Pd1 Pd2 C38 C39 -149.6(4) no . . . .
Pd1 Pd2 C39 C38 33.2(4) no . . . .
Pd1 Pd2 C39 C39A -83.3(4) no . . . .
Pd1 Pd2 C39 C40 148.4(4) no . . . .
Pd3 Pd2 C8 C7 -159.8(4) no . . . .
Pd3 Pd2 C8 C9 -32.8(4) no . . . .
C8 Pd2 Pd3 C10 0.0(3) no . . . .
C8 Pd2 Pd3 C11 14.8(3) no . . . .
C8 Pd2 Pd3 C40 -170.1(3) no . . . .
C8 Pd2 Pd3 C41 175.7(3) no . . . .
Pd3 Pd2 C9 C8 145.1(4) no . . . .
Pd3 Pd2 C9 C9A -94.2(4) no . . . .
Pd3 Pd2 C9 C10 30.8(4) no . . . .
C9 Pd2 Pd3 C10 -20.5(3) no . . . .
C9 Pd2 Pd3 C11 -5.7(3) no . . . .
C9 Pd2 Pd3 C40 169.4(3) no . . . .
C9 Pd2 Pd3 C41 155.2(3) no . . . .
Pd3 Pd2 C38 C37 156.9(4) no . . . .
Pd3 Pd2 C38 C39 30.4(4) no . . . .
C38 Pd2 Pd3 C10 170.9(3) no . . . .
C38 Pd2 Pd3 C11 -174.3(3) no . . . .
C38 Pd2 Pd3 C40 0.7(3) no . . . .
C38 Pd2 Pd3 C41 -13.5(3) no . . . .
Pd3 Pd2 C39 C38 -147.0(4) no . . . .
Pd3 Pd2 C39 C39A 96.5(4) no . . . .
Pd3 Pd2 C39 C40 -31.8(4) no . . . .
C39 Pd2 Pd3 C10 -169.5(3) no . . . .
C39 Pd2 Pd3 C11 -154.7(3) no . . . .
C39 Pd2 Pd3 C40 20.4(3) no . . . .
C39 Pd2 Pd3 C41 6.2(3) no . . . .
C8 Pd2 C9 C8 0.0(4) no . . . .
C8 Pd2 C9 C9A 120.7(7) no . . . .
C8 Pd2 C9 C10 -114.3(9) no . . . .
C9 Pd2 C8 C7 -126.9(8) no . . . .
C9 Pd2 C8 C9 0.0(4) no . . . .
C8 Pd2 C38 C37 -49.1(13) no . . . .
C8 Pd2 C38 C39 -175.7(8) no . . . .
C38 Pd2 C8 C7 46.4(13) no . . . .
C38 Pd2 C8 C9 173.3(8) no . . . .
C9 Pd2 C39 C38 176.5(3) no . . . .
C9 Pd2 C39 C39A 60.0(6) no . . . .
C9 Pd2 C39 C40 -68.3(6) no . . . .
C39 Pd2 C9 C8 -179.1(3) no . . . .
C39 Pd2 C9 C9A -58.4(5) no . . . .
C39 Pd2 C9 C10 66.6(7) no . . . .
C38 Pd2 C39 C38 0.0(4) no . . . .
C38 Pd2 C39 C39A -116.5(7) no . . . .
C38 Pd2 C39 C40 115.2(8) no . . . .
C39 Pd2 C38 C37 126.6(8) no . . . .
C39 Pd2 C38 C39 0.0(4) no . . . .
Pd2 Pd3 C10 C9 30.3(4) no . . . .
Pd2 Pd3 C10 C11 156.6(4) no . . . .
Pd2 Pd3 C11 C10 -23.9(4) no . . . .
Pd2 Pd3 C11 C12 -142.8(4) no . . . .
Pd2 Pd3 C40 C39 -31.1(4) no . . . .
Pd2 Pd3 C40 C41 -158.2(4) no . . . .
Pd2 Pd3 C41 C40 22.8(4) no . . . .
Pd2 Pd3 C41 C42 143.1(4) no . . . .
Pd4 Pd3 C10 C9 -157.5(4) no . . . .
Pd4 Pd3 C10 C11 -31.2(4) no . . . .
C10 Pd3 Pd4 C12 0.5(3) no . . . .
C10 Pd3 Pd4 C13 16.8(3) no . . . .
C10 Pd3 Pd4 C42 -165.8(3) no . . . .
C10 Pd3 Pd4 C43 178.7(3) no . . . .
Pd4 Pd3 C11 C10 147.8(4) no . . . .
Pd4 Pd3 C11 C12 28.9(4) no . . . .
C11 Pd3 Pd4 C12 -18.9(3) no . . . .
C11 Pd3 Pd4 C13 -2.6(3) no . . . .
C11 Pd3 Pd4 C42 174.7(3) no . . . .
C11 Pd3 Pd4 C43 159.3(3) no . . . .
Pd4 Pd3 C40 C39 157.0(4) no . . . .
Pd4 Pd3 C40 C41 29.9(4) no . . . .
C40 Pd3 Pd4 C12 166.8(3) no . . . .
C40 Pd3 Pd4 C13 -176.9(3) no . . . .
C40 Pd3 Pd4 C42 0.4(3) no . . . .
C40 Pd3 Pd4 C43 -15.0(3) no . . . .
Pd4 Pd3 C41 C40 -149.3(4) no . . . .
Pd4 Pd3 C41 C42 -29.0(4) no . . . .
C41 Pd3 Pd4 C12 -174.3(3) no . . . .
C41 Pd3 Pd4 C13 -158.0(3) no . . . .
C41 Pd3 Pd4 C42 19.3(3) no . . . .
C41 Pd3 Pd4 C43 3.9(3) no . . . .
C10 Pd3 C11 C10 -0.0(4) no . . . .
C10 Pd3 C11 C12 -118.9(8) no . . . .
C11 Pd3 C10 C9 -126.3(8) no . . . .
C11 Pd3 C10 C11 -0.0(4) no . . . .
C10 Pd3 C40 C39 -49.9(10) no . . . .
C10 Pd3 C40 C41 -177.0(5) no . . . .
C40 Pd3 C10 C9 49.2(9) no . . . .
C40 Pd3 C10 C11 175.5(5) no . . . .
C11 Pd3 C41 C40 176.6(4) no . . . .
C11 Pd3 C41 C42 -63.1(7) no . . . .
C41 Pd3 C11 C10 -178.2(4) no . . . .
C41 Pd3 C11 C12 62.9(8) no . . . .
C40 Pd3 C41 C40 0.0(4) no . . . .
C40 Pd3 C41 C42 120.3(8) no . . . .
C41 Pd3 C40 C39 127.1(9) no . . . .
C41 Pd3 C40 C41 0.0(4) no . . . .
Pd3 Pd4 C12 C11 28.9(4) no . . . .
Pd3 Pd4 C12 C13 153.8(4) no . . . .
Pd3 Pd4 C13 C12 -26.0(4) no . . . .
Pd3 Pd4 C13 C13A 91.3(4) no . . . .
Pd3 Pd4 C13 C14 -142.9(4) no . . . .
Pd3 Pd4 C42 C41 -29.8(4) no . . . .
Pd3 Pd4 C42 C43 -155.1(4) no . . . .
Pd3 Pd4 C43 C42 24.8(4) no . . . .
Pd3 Pd4 C43 C43A -92.9(4) no . . . .
Pd3 Pd4 C43 C44 142.9(4) no . . . .
Pd5 Pd4 C12 C11 -158.3(4) no . . . .
Pd5 Pd4 C12 C13 -33.4(4) no . . . .
C12 Pd4 Pd5 C14 0.3(3) no . . . .
C12 Pd4 Pd5 C15 15.5(3) no . . . .
C12 Pd4 Pd5 C44 -161.7(3) no . . . .
C12 Pd4 Pd5 C45 -177.1(3) no . . . .
Pd5 Pd4 C13 C12 146.3(4) no . . . .
Pd5 Pd4 C13 C13A -96.3(4) no . . . .
Pd5 Pd4 C13 C14 29.4(4) no . . . .
C13 Pd4 Pd5 C14 -20.2(3) no . . . .
C13 Pd4 Pd5 C15 -5.0(3) no . . . .
C13 Pd4 Pd5 C44 177.8(3) no . . . .
C13 Pd4 Pd5 C45 162.4(3) no . . . .
Pd5 Pd4 C42 C41 157.9(4) no . . . .
Pd5 Pd4 C42 C43 32.5(4) no . . . .
C42 Pd4 Pd5 C14 162.4(3) no . . . .
C42 Pd4 Pd5 C15 177.6(3) no . . . .
C42 Pd4 Pd5 C44 0.4(3) no . . . .
C42 Pd4 Pd5 C45 -15.0(3) no . . . .
Pd5 Pd4 C43 C42 -148.1(4) no . . . .
Pd5 Pd4 C43 C43A 94.2(4) no . . . .
Pd5 Pd4 C43 C44 -30.1(4) no . . . .
C43 Pd4 Pd5 C14 -178.0(3) no . . . .
C43 Pd4 Pd5 C15 -162.8(3) no . . . .
C43 Pd4 Pd5 C44 20.0(3) no . . . .
C43 Pd4 Pd5 C45 4.6(3) no . . . .
C12 Pd4 C13 C12 -0.0(4) no . . . .
C12 Pd4 C13 C13A 117.4(7) no . . . .
C12 Pd4 C13 C14 -116.9(8) no . . . .
C13 Pd4 C12 C11 -125.0(9) no . . . .
C13 Pd4 C12 C13 0.0(4) no . . . .
C12 Pd4 C42 C41 -51.7(9) no . . . .
C12 Pd4 C42 C43 -177.0(5) no . . . .
C42 Pd4 C12 C11 50.8(9) no . . . .
C42 Pd4 C12 C13 175.8(4) no . . . .
C13 Pd4 C43 C42 175.9(4) no . . . .
C13 Pd4 C43 C43A 58.1(8) no . . . .
C13 Pd4 C43 C44 -66.1(8) no . . . .
C43 Pd4 C13 C12 -177.1(4) no . . . .
C43 Pd4 C13 C13A -59.7(7) no . . . .
C43 Pd4 C13 C14 66.0(8) no . . . .
C42 Pd4 C43 C42 -0.0(4) no . . . .
C42 Pd4 C43 C43A -117.8(8) no . . . .
C42 Pd4 C43 C44 118.0(8) no . . . .
C43 Pd4 C42 C41 125.3(9) no . . . .
C43 Pd4 C42 C43 -0.0(4) no . . . .
Pd4 Pd5 C14 C13 31.5(4) no . . . .
Pd4 Pd5 C14 C15 155.5(4) no . . . .
Pd4 Pd5 C15 C14 -23.7(4) no . . . .
Pd4 Pd5 C15 C16 -144.6(4) no . . . .
Pd4 Pd5 C44 C43 -31.8(4) no . . . .
Pd4 Pd5 C44 C45 -154.8(5) no . . . .
Pd4 Pd5 C45 C44 23.7(4) no . . . .
Pd4 Pd5 C45 C46 147.4(3) no . . . .
Pd6 Pd5 C14 C13 -153.9(4) no . . . .
Pd6 Pd5 C14 C15 -29.9(4) no . . . .
C14 Pd5 Pd6 C16 -0.8(3) no . . . .
C14 Pd5 Pd6 C17 17.6(3) no . . . .
C14 Pd5 Pd6 C46 -158.3(3) no . . . .
C14 Pd5 Pd6 C47 -175.9(3) no . . . .
Pd6 Pd5 C15 C14 150.0(4) no . . . .
Pd6 Pd5 C15 C16 29.1(4) no . . . .
C15 Pd5 Pd6 C16 -19.3(3) no . . . .
C15 Pd5 Pd6 C17 -1.0(3) no . . . .
C15 Pd5 Pd6 C46 -176.9(3) no . . . .
C15 Pd5 Pd6 C47 165.5(3) no . . . .
Pd6 Pd5 C44 C43 154.9(4) no . . . .
Pd6 Pd5 C44 C45 31.9(5) no . . . .
C44 Pd5 Pd6 C16 156.9(3) no . . . .
C44 Pd5 Pd6 C17 175.3(3) no . . . .
C44 Pd5 Pd6 C46 -0.7(3) no . . . .
C44 Pd5 Pd6 C47 -18.2(3) no . . . .
Pd6 Pd5 C45 C44 -150.9(4) no . . . .
Pd6 Pd5 C45 C46 -27.3(4) no . . . .
C45 Pd5 Pd6 C16 175.9(3) no . . . .
C45 Pd5 Pd6 C17 -165.7(3) no . . . .
C45 Pd5 Pd6 C46 18.4(3) no . . . .
C45 Pd5 Pd6 C47 0.8(3) no . . . .
C14 Pd5 C15 C14 -0.0(4) no . . . .
C14 Pd5 C15 C16 -120.9(8) no . . . .
C15 Pd5 C14 C13 -124.0(9) no . . . .
C15 Pd5 C14 C15 0.0(4) no . . . .
C14 Pd5 C44 C43 -55.5(8) no . . . .
C14 Pd5 C44 C45 -178.4(4) no . . . .
C44 Pd5 C14 C13 54.7(8) no . . . .
C44 Pd5 C14 C15 178.7(4) no . . . .
C15 Pd5 C45 C44 178.0(6) no . . . .
C15 Pd5 C45 C46 -58.4(10) no . . . .
C45 Pd5 C15 C14 -177.7(6) no . . . .
C45 Pd5 C15 C16 61.5(10) no . . . .
C44 Pd5 C45 C44 -0.0(4) no . . . .
C44 Pd5 C45 C46 123.6(8) no . . . .
C45 Pd5 C44 C43 123.0(9) no . . . .
C45 Pd5 C44 C45 0.0(4) no . . . .
Pd5 Pd6 C16 C15 29.7(4) no . . . .
Pd5 Pd6 C16 C17 150.3(5) no . . . .
Pd5 Pd6 C17 C16 -28.4(4) no . . . .
Pd5 Pd6 C17 C18 -150.6(4) no . . . .
Pd5 Pd6 C46 C45 -30.8(4) no . . . .
Pd5 Pd6 C46 C47 -149.4(5) no . . . .
Pd5 Pd6 C47 C46 27.0(4) no . . . .
Pd5 Pd6 C47 C48 154.6(3) no . . . .
Pd7 Pd6 C16 C15 -148.1(4) no . . . .
Pd7 Pd6 C16 C17 -27.5(4) no . . . .
C16 Pd6 Pd7 C18 -3.8(3) no . . . .
C16 Pd6 Pd7 C19 16.7(3) no . . . .
C16 Pd6 Pd7 C20 -1.1(3) no . . . .
C16 Pd6 Pd7 C49 -179.7(3) no . . . .
C16 Pd6 Pd7 C50 -167.4(3) no . . . .
Pd7 Pd6 C17 C16 152.6(4) no . . . .
Pd7 Pd6 C17 C18 30.5(3) no . . . .
C17 Pd6 Pd7 C18 -21.2(3) no . . . .
C17 Pd6 Pd7 C19 -0.7(3) no . . . .
C17 Pd6 Pd7 C20 -18.5(3) no . . . .
C17 Pd6 Pd7 C49 162.9(3) no . . . .
C17 Pd6 Pd7 C50 175.3(3) no . . . .
Pd7 Pd6 C46 C45 148.3(3) no . . . .
Pd7 Pd6 C46 C47 29.7(5) no . . . .
C46 Pd6 Pd7 C18 154.9(3) no . . . .
C46 Pd6 Pd7 C19 175.4(3) no . . . .
C46 Pd6 Pd7 C20 157.6(3) no . . . .
C46 Pd6 Pd7 C49 -21.0(3) no . . . .
C46 Pd6 Pd7 C50 -8.6(3) no . . . .
Pd7 Pd6 C47 C46 -154.8(4) no . . . .
Pd7 Pd6 C47 C48 -27.2(4) no . . . .
C47 Pd6 Pd7 C18 171.9(3) no . . . .
C47 Pd6 Pd7 C19 -167.6(3) no . . . .
C47 Pd6 Pd7 C20 174.6(3) no . . . .
C47 Pd6 Pd7 C49 -4.0(3) no . . . .
C47 Pd6 Pd7 C50 8.4(3) no . . . .
C16 Pd6 C17 C16 0.0(5) no . . . .
C16 Pd6 C17 C18 -122.2(8) no . . . .
C17 Pd6 C16 C15 -120.6(9) no . . . .
C17 Pd6 C16 C17 0.0(5) no . . . .
C16 Pd6 C46 C45 -57.5(7) no . . . .
C16 Pd6 C46 C47 -176.1(4) no . . . .
C46 Pd6 C16 C15 55.0(7) no . . . .
C46 Pd6 C16 C17 175.6(4) no . . . .
C17 Pd6 C47 C46 170.2(8) no . . . .
C17 Pd6 C47 C48 -62.2(12) no . . . .
C47 Pd6 C17 C16 -170.6(8) no . . . .
C47 Pd6 C17 C18 67.2(12) no . . . .
C46 Pd6 C47 C46 0.0(4) no . . . .
C46 Pd6 C47 C48 127.6(8) no . . . .
C47 Pd6 C46 C45 118.6(9) no . . . .
C47 Pd6 C46 C47 0.0(5) no . . . .
Pd6 Pd7 C18 C17 32.7(4) no . . . .
Pd6 Pd7 C18 C18A -96.8(5) no . . . .
Pd6 Pd7 C18 C19 147.1(5) no . . . .
Pd6 Pd7 C19 C18 -30.6(5) no . . . .
Pd6 Pd7 C19 C20 -157.5(4) no . . . .
Pd6 Pd7 C20 C19 30.9(6) no . . . .
Pd6 Pd7 C20 C21 144.5(5) no . . . .
Pd6 Pd7 C49 C48 33.5(4) no . . . .
Pd6 Pd7 C49 C50 161.9(4) no . . . .
Pd6 Pd7 C50 C49 -20.8(5) no . . . .
Pd6 Pd7 C50 C51 -136.7(4) no . . . .
C18 Pd7 C19 C18 0.0(5) no . . . .
C18 Pd7 C19 C20 -126.8(9) no . . . .
C19 Pd7 C18 C17 -114.4(9) no . . . .
C19 Pd7 C18 C18A 116.1(9) no . . . .
C19 Pd7 C18 C19 -0.0(5) no . . . .
C18 Pd7 C20 C19 33.7(4) no . . . .
C18 Pd7 C20 C21 147.2(9) no . . . .
C20 Pd7 C18 C17 -145.1(7) no . . . .
C20 Pd7 C18 C18A 85.3(6) no . . . .
C20 Pd7 C18 C19 -30.7(4) no . . . .
C18 Pd7 C49 C48 25.8(11) no . . . .
C18 Pd7 C49 C50 154.1(7) no . . . .
C49 Pd7 C18 C17 41.1(11) no . . . .
C49 Pd7 C18 C18A -88.4(10) no . . . .
C49 Pd7 C18 C19 155.5(7) no . . . .
C19 Pd7 C20 C19 0.0(5) no . . . .
C19 Pd7 C20 C21 113.6(11) no . . . .
C20 Pd7 C19 C18 126.8(9) no . . . .
C20 Pd7 C19 C20 0.0(5) no . . . .
C19 Pd7 C50 C49 153.1(5) no . . . .
C19 Pd7 C50 C51 37.2(10) no . . . .
C50 Pd7 C19 C18 154.8(5) no . . . .
C50 Pd7 C19 C20 28.0(9) no . . . .
C20 Pd7 C49 C48 -144.8(5) no . . . .
C20 Pd7 C49 C50 -16.4(9) no . . . .
C49 Pd7 C20 C19 -151.3(5) no . . . .
C49 Pd7 C20 C21 -37.7(11) no . . . .
C20 Pd7 C50 C49 169.7(4) no . . . .
C20 Pd7 C50 C51 53.7(7) no . . . .
C50 Pd7 C20 C19 -161.5(4) no . . . .
C50 Pd7 C20 C21 -48.0(8) no . . . .
C49 Pd7 C50 C49 0.0(5) no . . . .
C49 Pd7 C50 C51 -116.0(9) no . . . .
C50 Pd7 C49 C48 -128.4(9) no . . . .
C50 Pd7 C49 C50 0.0(4) no . . . .
C1A C1 C2 C3 78.0(11) no . . . .
C1A C1 C6 Pd1 -18.4(10) no . . . .
C1A C1 C6 C5 -108.5(8) no . . . .
C1A C1 C6 C7 69.5(10) no . . . .
C1B C1 C2 C3 -163.5(9) no . . . .
C1B C1 C6 Pd1 -142.3(6) no . . . .
C1B C1 C6 C5 127.6(8) no . . . .
C1B C1 C6 C7 -54.4(9) no . . . .
C2 C1 C6 Pd1 102.8(8) no . . . .
C2 C1 C6 C5 12.7(12) no . . . .
C2 C1 C6 C7 -169.3(8) no . . . .
C6 C1 C2 C3 -46.7(12) no . . . .
C1 C2 C3 C4 65.1(11) no . . . .
C2 C3 C4 C5 -48.2(11) no . . . .
C3 C4 C5 Pd1 -67.2(12) no . . . .
C3 C4 C5 C5A 172.7(8) no . . . .
C3 C4 C5 C6 16.6(14) no . . . .
Pd1 C5 C6 Pd1 0.00(2) no . . . .
Pd1 C5 C6 C1 117.4(7) no . . . .
Pd1 C5 C6 C7 -60.7(6) no . . . .
C4 C5 C6 Pd1 -115.6(9) no . . . .
C4 C5 C6 C1 1.8(14) no . . . .
C4 C5 C6 C7 -176.2(8) no . . . .
C5A C5 C6 Pd1 91.3(10) no . . . .
C5A C5 C6 C1 -151.3(9) no . . . .
C5A C5 C6 C7 30.6(13) no . . . .
Pd1 C6 C7 Pd1 0.00(2) no . . . .
Pd1 C6 C7 C8 105.0(9) no . . . .
C1 C6 C7 Pd1 -117.1(8) no . . . .
C1 C6 C7 C8 -12.1(14) no . . . .
C5 C6 C7 Pd1 61.0(8) no . . . .
C5 C6 C7 C8 166.0(8) no . . . .
Pd1 C7 C8 Pd2 -26.6(7) no . . . .
Pd1 C7 C8 C9 -103.1(9) no . . . .
C6 C7 C8 Pd2 -109.3(10) no . . . .
C6 C7 C8 C9 174.2(9) no . . . .
Pd2 C8 C9 Pd2 0.000(19) no . . . .
Pd2 C8 C9 C9A -96.3(8) no . . . .
Pd2 C8 C9 C10 93.2(7) no . . . .
C7 C8 C9 Pd2 85.9(10) no . . . .
C7 C8 C9 C9A -10.4(15) no . . . .
C7 C8 C9 C10 179.0(8) no . . . .
Pd2 C9 C10 Pd3 -36.1(6) no . . . .
Pd2 C9 C10 C11 -111.4(8) no . . . .
C8 C9 C10 Pd3 -106.5(8) no . . . .
C8 C9 C10 C11 178.1(8) no . . . .
C9A C9 C10 Pd3 82.3(8) no . . . .
C9A C9 C10 C11 6.9(13) no . . . .
Pd3 C10 C11 Pd3 0.00(2) no . . . .
Pd3 C10 C11 C12 91.5(7) no . . . .
C9 C10 C11 Pd3 87.8(9) no . . . .
C9 C10 C11 C12 179.4(8) no . . . .
Pd3 C11 C12 Pd4 -33.9(6) no . . . .
Pd3 C11 C12 C13 -109.4(9) no . . . .
C10 C11 C12 Pd4 -106.6(9) no . . . .
C10 C11 C12 C13 177.9(8) no . . . .
Pd4 C12 C13 Pd4 0.00(2) no . . . .
Pd4 C12 C13 C13A -100.9(8) no . . . .
Pd4 C12 C13 C14 87.6(7) no . . . .
C11 C12 C13 Pd4 90.4(10) no . . . .
C11 C12 C13 C13A -10.5(15) no . . . .
C11 C12 C13 C14 178.0(8) no . . . .
Pd4 C13 C14 Pd5 -36.1(6) no . . . .
Pd4 C13 C14 C15 -112.6(8) no . . . .
C12 C13 C14 Pd5 -107.7(9) no . . . .
C12 C13 C14 C15 175.8(8) no . . . .
C13A C13 C14 Pd5 80.8(9) no . . . .
C13A C13 C14 C15 4.3(15) no . . . .
Pd5 C14 C15 Pd5 0.00(2) no . . . .
Pd5 C14 C15 C16 90.1(8) no . . . .
C13 C14 C15 Pd5 94.5(10) no . . . .
C13 C14 C15 C16 -175.4(8) no . . . .
Pd5 C15 C16 Pd6 -35.1(6) no . . . .
Pd5 C15 C16 C17 -108.9(8) no . . . .
C14 C15 C16 Pd6 -109.6(9) no . . . .
C14 C15 C16 C17 176.6(8) no . . . .
Pd6 C16 C17 Pd6 -0.00(3) no . . . .
Pd6 C16 C17 C18 86.7(8) no . . . .
C15 C16 C17 Pd6 93.0(10) no . . . .
C15 C16 C17 C18 179.7(8) no . . . .
Pd6 C17 C18 Pd7 -38.8(6) no . . . .
Pd6 C17 C18 C18A 85.1(8) no . . . .
Pd6 C17 C18 C19 -110.6(7) no . . . .
C16 C17 C18 Pd7 -112.2(9) no . . . .
C16 C17 C18 C18A 11.6(14) no . . . .
C16 C17 C18 C19 175.9(8) no . . . .
Pd7 C18 C19 Pd7 0.00(3) no . . . .
Pd7 C18 C19 C20 71.7(8) no . . . .
C17 C18 C19 Pd7 96.6(9) no . . . .
C17 C18 C19 C20 168.3(8) no . . . .
C18A C18 C19 Pd7 -99.4(9) no . . . .
C18A C18 C19 C20 -27.7(14) no . . . .
Pd7 C19 C20 Pd7 0.00(2) no . . . .
Pd7 C19 C20 C21 -112.2(9) no . . . .
C18 C19 C20 Pd7 -66.7(9) no . . . .
C18 C19 C20 C21 -178.9(9) no . . . .
Pd7 C20 C21 C22 128.0(8) no . . . .
C19 C20 C21 C22 -157.6(9) no . . . .
C20 C21 C22 C22A 0.6(15) no . . . .
C20 C21 C22 C23 175.7(8) no . . . .
C21 C22 C23 C24 -169.4(8) no . . . .
C22A C22 C23 C24 6.0(14) no . . . .
C22 C23 C24 C25 -177.9(8) no . . . .
C23 C24 C25 C26 -40.0(16) no . . . .
C23 C24 C25 C30 140.2(10) no . . . .
C24 C25 C26 C26A -10.8(17) no . . . .
C24 C25 C26 C27 171.3(9) no . . . .
C24 C25 C30 C29 173.4(8) no . . . .
C24 C25 C30 C30A 54.5(12) no . . . .
C24 C25 C30 C30B -63.6(11) no . . . .
C26 C25 C30 C29 -6.4(14) no . . . .
C26 C25 C30 C30A -125.4(11) no . . . .
C26 C25 C30 C30B 116.5(11) no . . . .
C30 C25 C26 C26A 169.0(9) no . . . .
C30 C25 C26 C27 -8.9(17) no . . . .
C25 C26 C27 C28 -11.8(17) no . . . .
C26A C26 C27 C28 170.2(10) no . . . .
C26 C27 C28 C29 45.1(14) no . . . .
C27 C28 C29 C30 -61.9(13) no . . . .
C28 C29 C30 C25 43.1(12) no . . . .
C28 C29 C30 C30A 163.9(8) no . . . .
C28 C29 C30 C30B -79.1(11) no . . . .
C31A C31 C32 C33 -84.0(12) no . . . .
C31A C31 C36 Pd1 24.1(10) no . . . .
C31A C31 C36 C35 114.2(10) no . . . .
C31A C31 C36 C37 -68.4(13) no . . . .
C31B C31 C32 C33 161.3(10) no . . . .
C31B C31 C36 Pd1 145.1(7) no . . . .
C31B C31 C36 C35 -124.8(10) no . . . .
C31B C31 C36 C37 52.6(13) no . . . .
C32 C31 C36 Pd1 -99.0(10) no . . . .
C32 C31 C36 C35 -9.0(15) no . . . .
C32 C31 C36 C37 168.4(9) no . . . .
C36 C31 C32 C33 43.1(14) no . . . .
C31 C32 C33 C34 -65.7(14) no . . . .
C32 C33 C34 C35 52.1(14) no . . . .
C33 C34 C35 Pd1 64.5(14) no . . . .
C33 C34 C35 C35A -178.6(10) no . . . .
C33 C34 C35 C36 -18.9(17) no . . . .
Pd1 C35 C36 Pd1 0.00(3) no . . . .
Pd1 C35 C36 C31 -117.0(10) no . . . .
Pd1 C35 C36 C37 65.4(8) no . . . .
C34 C35 C36 Pd1 114.2(11) no . . . .
C34 C35 C36 C31 -2.8(17) no . . . .
C34 C35 C36 C37 179.6(10) no . . . .
C35A C35 C36 Pd1 -89.2(11) no . . . .
C35A C35 C36 C31 153.8(10) no . . . .
C35A C35 C36 C37 -23.8(16) no . . . .
Pd1 C36 C37 Pd1 -0.00(2) no . . . .
Pd1 C36 C37 C38 -105.3(10) no . . . .
C31 C36 C37 Pd1 118.2(11) no . . . .
C31 C36 C37 C38 12.9(17) no . . . .
C35 C36 C37 Pd1 -64.2(9) no . . . .
C35 C36 C37 C38 -169.5(9) no . . . .
Pd1 C37 C38 Pd2 30.3(7) no . . . .
Pd1 C37 C38 C39 106.2(9) no . . . .
C36 C37 C38 Pd2 110.5(11) no . . . .
C36 C37 C38 C39 -173.6(9) no . . . .
Pd2 C38 C39 Pd2 0.000(19) no . . . .
Pd2 C38 C39 C39A 95.2(7) no . . . .
Pd2 C38 C39 C40 -93.3(7) no . . . .
C37 C38 C39 Pd2 -83.3(9) no . . . .
C37 C38 C39 C39A 11.9(14) no . . . .
C37 C38 C39 C40 -176.6(8) no . . . .
Pd2 C39 C40 Pd3 36.7(6) no . . . .
Pd2 C39 C40 C41 112.7(9) no . . . .
C38 C39 C40 Pd3 105.9(8) no . . . .
C38 C39 C40 C41 -178.1(8) no . . . .
C39A C39 C40 Pd3 -82.7(9) no . . . .
C39A C39 C40 C41 -6.7(14) no . . . .
Pd3 C40 C41 Pd3 0.00(2) no . . . .
Pd3 C40 C41 C42 -88.3(8) no . . . .
C39 C40 C41 Pd3 -87.1(10) no . . . .
C39 C40 C41 C42 -175.4(8) no . . . .
Pd3 C41 C42 Pd4 34.4(6) no . . . .
Pd3 C41 C42 C43 110.6(9) no . . . .
C40 C41 C42 Pd4 104.1(9) no . . . .
C40 C41 C42 C43 -179.7(8) no . . . .
Pd4 C42 C43 Pd4 0.00(2) no . . . .
Pd4 C42 C43 C43A 101.7(7) no . . . .
Pd4 C42 C43 C44 -86.1(7) no . . . .
C41 C42 C43 Pd4 -91.4(10) no . . . .
C41 C42 C43 C43A 10.3(15) no . . . .
C41 C42 C43 C44 -177.5(8) no . . . .
Pd4 C43 C44 Pd5 36.0(6) no . . . .
Pd4 C43 C44 C45 109.5(9) no . . . .
C42 C43 C44 Pd5 107.2(9) no . . . .
C42 C43 C44 C45 -179.4(8) no . . . .
C43A C43 C44 Pd5 -80.4(10) no . . . .
C43A C43 C44 C45 -7.0(14) no . . . .
Pd5 C44 C45 Pd5 0.00(2) no . . . .
Pd5 C44 C45 C46 -80.4(8) no . . . .
C43 C44 C45 Pd5 -93.6(10) no . . . .
C43 C44 C45 C46 -174.0(8) no . . . .
Pd5 C45 C46 Pd6 33.6(5) no . . . .
Pd5 C45 C46 C47 106.7(8) no . . . .
C44 C45 C46 Pd6 105.7(9) no . . . .
C44 C45 C46 C47 178.8(8) no . . . .
Pd6 C46 C47 Pd6 -0.00(3) no . . . .
Pd6 C46 C47 C48 -76.5(8) no . . . .
C45 C46 C47 Pd6 -100.4(9) no . . . .
C45 C46 C47 C48 -176.9(8) no . . . .
Pd6 C47 C48 C48A -89.9(7) no . . . .
Pd6 C47 C48 C49 100.7(7) no . . . .
C46 C47 C48 C48A -16.1(14) no . . . .
C46 C47 C48 C49 174.4(8) no . . . .
C47 C48 C49 Pd7 -106.4(8) no . . . .
C47 C48 C49 C50 -174.3(8) no . . . .
C48A C48 C49 Pd7 84.0(9) no . . . .
C48A C48 C49 C50 16.0(14) no . . . .
Pd7 C49 C50 Pd7 0.00(3) no . . . .
Pd7 C49 C50 C51 102.9(7) no . . . .
C48 C49 C50 Pd7 73.7(9) no . . . .
C48 C49 C50 C51 176.6(8) no . . . .
Pd7 C50 C51 C52 -107.2(8) no . . . .
C49 C50 C51 C52 175.7(8) no . . . .
C50 C51 C52 C52A -0.7(15) no . . . .
C50 C51 C52 C53 178.4(8) no . . . .
C51 C52 C53 C54 173.8(8) no . . . .
C52A C52 C53 C54 -7.1(14) no . . . .
C52 C53 C54 C55 -176.9(8) no . . . .
C53 C54 C55 C56 159.2(9) no . . . .
C53 C54 C55 C60 -23.8(15) no . . . .
C54 C55 C56 C56A -1.0(14) no . . . .
C54 C55 C56 C57 -179.4(8) no . . . .
C54 C55 C60 C59 -163.7(8) no . . . .
C54 C55 C60 C60A -47.4(11) no . . . .
C54 C55 C60 C60B 75.5(10) no . . . .
C56 C55 C60 C59 13.2(13) no . . . .
C56 C55 C60 C60A 129.5(9) no . . . .
C56 C55 C60 C60B -107.6(10) no . . . .
C60 C55 C56 C56A -178.0(8) no . . . .
C60 C55 C56 C57 3.6(15) no . . . .
C55 C56 C57 C58 12.3(14) no . . . .
C56A C56 C57 C58 -166.3(8) no . . . .
C56 C57 C58 C59 -43.7(11) no . . . .
C57 C58 C59 C60 63.1(11) no . . . .
C58 C59 C60 C55 -47.0(12) no . . . .
C58 C59 C60 C60A -166.2(8) no . . . .
C58 C59 C60 C60B 75.3(10) no . . . .
C1X B1 C9X C10X -78.9(8) no . . . .
C1X B1 C9X C14X 96.7(9) no . . . .
C9X B1 C1X C2X -77.6(10) no . . . .
C9X B1 C1X C6X 95.6(9) no . . . .
C1X B1 C17X C18X -165.6(7) no . . . .
C1X B1 C17X C22X 20.9(12) no . . . .
C17X B1 C1X C2X 44.3(11) no . . . .
C17X B1 C1X C6X -142.5(8) no . . . .
C1X B1 C25X C26X -47.9(12) no . . . .
C1X B1 C25X C30X 140.7(9) no . . . .
C25X B1 C1X C2X 160.4(8) no . . . .
C25X B1 C1X C6X -26.4(12) no . . . .
C9X B1 C17X C18X -47.3(9) no . . . .
C9X B1 C17X C22X 139.3(7) no . . . .
C17X B1 C9X C10X 157.9(6) no . . . .
C17X B1 C9X C14X -26.5(10) no . . . .
C9X B1 C25X C26X -165.4(8) no . . . .
C9X B1 C25X C30X 23.2(13) no . . . .
C25X B1 C9X C10X 41.9(10) no . . . .
C25X B1 C9X C14X -142.5(7) no . . . .
C17X B1 C25X C26X 74.1(9) no . . . .
C17X B1 C25X C30X -97.3(10) no . . . .
C25X B1 C17X C18X 74.1(9) no . . . .
C25X B1 C17X C22X -99.4(8) no . . . .
B1 C1X C2X C3X 174.8(8) no . . . .
B1 C1X C6X C5X -173.6(8) no . . . .
C2X C1X C6X C5X -0.1(13) no . . . .
C6X C1X C2X C3X 1.3(14) no . . . .
C1X C2X C3X C4X -0.6(15) no . . . .
C1X C2X C3X C7X 177.3(8) no . . . .
C2X C3X C4X C5X -1.3(15) no . . . .
C2X C3X C7X F7A 135.3(10) no . . . .
C2X C3X C7X F7B -103.9(11) no . . . .
C2X C3X C7X F7C 15.6(15) no . . . .
C4X C3X C7X F7A -46.8(13) no . . . .
C4X C3X C7X F7B 74.0(13) no . . . .
C4X C3X C7X F7C -166.5(9) no . . . .
C7X C3X C4X C5X -179.2(9) no . . . .
C3X C4X C5X C6X 2.4(15) no . . . .
C3X C4X C5X C8X -177.6(9) no . . . .
C4X C5X C6X C1X -1.7(15) no . . . .
C4X C5X C8X F8A -139.1(10) no . . . .
C4X C5X C8X F8B 101.2(11) no . . . .
C4X C5X C8X F8C -19.7(15) no . . . .
C6X C5X C8X F8A 40.9(13) no . . . .
C6X C5X C8X F8B -78.8(12) no . . . .
C6X C5X C8X F8C 160.3(9) no . . . .
C8X C5X C6X C1X 178.3(9) no . . . .
B1 C9X C10X C11X 177.5(6) no . . . .
B1 C9X C14X C13X -175.8(6) no . . . .
C10X C9X C14X C13X -0.0(11) no . . . .
C14X C9X C10X C11X 1.6(11) no . . . .
C9X C10X C11X C12X -0.9(11) no . . . .
C9X C10X C11X C16X 176.6(6) no . . . .
C10X C11X C12X C13X -1.5(11) no . . . .
C10X C11X C16X F16A 37.7(12) no . . . .
C10X C11X C16X F16B -82.0(10) no . . . .
C10X C11X C16X F16C 157.5(7) no . . . .
C12X C11X C16X F16A -144.8(8) no . . . .
C12X C11X C16X F16B 95.6(10) no . . . .
C12X C11X C16X F16C -25.0(12) no . . . .
C16X C11X C12X C13X -179.0(7) no . . . .
C11X C12X C13X C14X 3.1(11) no . . . .
C11X C12X C13X C15X 178.5(6) no . . . .
C12X C13X C14X C9X -2.4(12) no . . . .
C12X C13X C15X F15A 154.9(8) no . . . .
C12X C13X C15X F15B 30.5(11) no . . . .
C12X C13X C15X F15C -88.4(11) no . . . .
C14X C13X C15X F15A -29.6(12) no . . . .
C14X C13X C15X F15B -154.0(7) no . . . .
C14X C13X C15X F15C 87.1(9) no . . . .
C15X C13X C14X C9X -177.8(7) no . . . .
B1 C17X C18X C19X -177.9(7) no . . . .
B1 C17X C22X C21X 176.5(7) no . . . .
C18X C17X C22X C21X 2.8(12) no . . . .
C22X C17X C18X C19X -3.7(12) no . . . .
C17X C18X C19X C20X 3.3(14) no . . . .
C17X C18X C19X C23X -175.1(7) no . . . .
C18X C19X C20X C21X -1.8(14) no . . . .
C18X C19X C23X F23A -67.5(13) no . . . .
C18X C19X C23X F23B 49.2(12) no . . . .
C18X C19X C23X F23C 164.4(8) no . . . .
C20X C19X C23X F23A 114.1(11) no . . . .
C20X C19X C23X F23B -129.2(10) no . . . .
C20X C19X C23X F23C -14.1(14) no . . . .
C23X C19X C20X C21X 176.6(8) no . . . .
C19X C20X C21X C22X 1.0(14) no . . . .
C19X C20X C21X C24X -175.7(8) no . . . .
C20X C21X C22X C17X -1.6(14) no . . . .
C20X C21X C24X F24A -20.8(13) no . . . .
C20X C21X C24X F24B 100.3(11) no . . . .
C20X C21X C24X F24C -139.5(9) no . . . .
C22X C21X C24X F24A 162.5(8) no . . . .
C22X C21X C24X F24B -76.5(11) no . . . .
C22X C21X C24X F24C 43.8(12) no . . . .
C24X C21X C22X C17X 175.0(8) no . . . .
B1 C25X C26X C27X -173.8(8) no . . . .
B1 C25X C30X C29X 175.0(9) no . . . .
C26X C25X C30X C29X 3.2(15) no . . . .
C30X C25X C26X C27X -1.7(15) no . . . .
C25X C26X C27X C28X -0.5(17) no . . . .
C25X C26X C27X C32X 176.5(9) no . . . .
C26X C27X C28X C29X 1.3(17) no . . . .
C26X C27X C32X F32A -150.8(10) no . . . .
C26X C27X C32X F32B -27.8(16) no . . . .
C26X C27X C32X F32C 94.8(13) no . . . .
C28X C27X C32X F32A 26.2(17) no . . . .
C28X C27X C32X F32B 149.1(11) no . . . .
C28X C27X C32X F32C -88.2(13) no . . . .
C32X C27X C28X C29X -175.6(10) no . . . .
C27X C28X C29X C30X 0.2(17) no . . . .
C27X C28X C29X C31X 175.3(10) no . . . .
C28X C29X C30X C25X -2.5(16) no . . . .
C28X C29X C31X F31A 18.9(16) no . . . .
C28X C29X C31X F31B 140.8(11) no . . . .
C28X C29X C31X F31C -100.5(12) no . . . .
C30X C29X C31X F31A -165.8(10) no . . . .
C30X C29X C31X F31B -43.9(14) no . . . .
C30X C29X C31X F31C 74.8(13) no . . . .
C31X C29X C30X C25X -177.8(9) no . . . .
C33X B2 C41X C42X 153.9(7) no . . . .
C33X B2 C41X C46X -33.2(10) no . . . .
C41X B2 C33X C34X 146.7(6) no . . . .
C41X B2 C33X C38X -39.2(9) no . . . .
C33X B2 C49X C50X 41.8(11) no . . . .
C33X B2 C49X C54X -143.9(8) no . . . .
C49X B2 C33X C34X 32.2(10) no . . . .
C49X B2 C33X C38X -153.7(6) no . . . .
C33X B2 C57X C58X -93.4(10) no . . . .
C33X B2 C57X C62X 76.5(9) no . . . .
C57X B2 C33X C34X -89.4(8) no . . . .
C57X B2 C33X C38X 84.7(9) no . . . .
C41X B2 C49X C50X -80.3(9) no . . . .
C41X B2 C49X C54X 93.9(9) no . . . .
C49X B2 C41X C42X -86.2(8) no . . . .
C49X B2 C41X C46X 86.7(8) no . . . .
C41X B2 C57X C58X 30.9(12) no . . . .
C41X B2 C57X C62X -159.1(7) no . . . .
C57X B2 C41X C42X 35.9(11) no . . . .
C57X B2 C41X C46X -151.2(7) no . . . .
C49X B2 C57X C58X 146.4(8) no . . . .
C49X B2 C57X C62X -43.7(12) no . . . .
C57X B2 C49X C50X 157.2(8) no . . . .
C57X B2 C49X C54X -28.5(13) no . . . .
B2 C33X C34X C35X 174.3(6) no . . . .
B2 C33X C38X C37X -174.6(6) no . . . .
C34X C33X C38X C37X -0.2(10) no . . . .
C38X C33X C34X C35X -0.2(10) no . . . .
C33X C34X C35X C36X -0.3(11) no . . . .
C33X C34X C35X C40X 179.9(6) no . . . .
C34X C35X C36X C37X 1.1(12) no . . . .
C34X C35X C40X F40A -147.6(8) no . . . .
C34X C35X C40X F40B -28.3(12) no . . . .
C34X C35X C40X F40C 90.9(11) no . . . .
C36X C35X C40X F40A 32.6(13) no . . . .
C36X C35X C40X F40B 151.9(8) no . . . .
C36X C35X C40X F40C -88.9(11) no . . . .
C40X C35X C36X C37X -179.1(7) no . . . .
C35X C36X C37X C38X -1.5(11) no . . . .
C35X C36X C37X C39X -177.3(6) no . . . .
C36X C37X C38X C33X 1.1(11) no . . . .
C36X C37X C39X F39A -149.9(7) no . . . .
C36X C37X C39X F39B 90.1(10) no . . . .
C36X C37X C39X F39C -30.0(11) no . . . .
C38X C37X C39X F39A 34.2(10) no . . . .
C38X C37X C39X F39B -85.8(11) no . . . .
C38X C37X C39X F39C 154.1(8) no . . . .
C39X C37X C38X C33X 176.8(6) no . . . .
B2 C41X C42X C43X 170.8(7) no . . . .
B2 C41X C46X C45X -170.2(7) no . . . .
C42X C41X C46X C45X 3.2(12) no . . . .
C46X C41X C42X C43X -2.3(13) no . . . .
C41X C42X C43X C44X 1.1(14) no . . . .
C41X C42X C43X C48X 179.4(8) no . . . .
C42X C43X C44X C45X -0.6(14) no . . . .
C42X C43X C48X F48A 52.3(13) no . . . .
C42X C43X C48X F48B -62.0(13) no . . . .
C42X C43X C48X F48C 177.2(9) no . . . .
C44X C43X C48X F48A -129.4(10) no . . . .
C44X C43X C48X F48B 116.4(11) no . . . .
C44X C43X C48X F48C -4.4(15) no . . . .
C48X C43X C44X C45X -179.0(9) no . . . .
C43X C44X C45X C46X 1.5(14) no . . . .
C43X C44X C45X C47X -178.1(8) no . . . .
C44X C45X C46X C41X -2.9(13) no . . . .
C44X C45X C47X F47A -82.7(12) no . . . .
C44X C45X C47X F47B 35.2(13) no . . . .
C44X C45X C47X F47C 157.3(9) no . . . .
C46X C45X C47X F47A 97.7(11) no . . . .
C46X C45X C47X F47B -144.4(9) no . . . .
C46X C45X C47X F47C -22.3(13) no . . . .
C47X C45X C46X C41X 176.7(7) no . . . .
B2 C49X C50X C51X 173.7(8) no . . . .
B2 C49X C54X C53X -174.1(9) no . . . .
C50X C49X C54X C53X 0.2(15) no . . . .
C54X C49X C50X C51X -1.0(15) no . . . .
C49X C50X C51X C52X 1.8(16) no . . . .
C49X C50X C51X C55X 179.5(9) no . . . .
C50X C51X C52X C53X -1.8(16) no . . . .
C50X C51X C55X F55A 91.9(12) no . . . .
C50X C51X C55X F55B -149.0(10) no . . . .
C50X C51X C55X F55C -25.2(14) no . . . .
C52X C51X C55X F55A -90.3(12) no . . . .
C52X C51X C55X F55B 28.8(15) no . . . .
C52X C51X C55X F55C 152.6(10) no . . . .
C55X C51X C52X C53X -179.5(9) no . . . .
C51X C52X C53X C54X 1.0(17) no . . . .
C51X C52X C53X C56X -179.8(9) no . . . .
C52X C53X C54X C49X -0.3(18) no . . . .
C52X C53X C56X F56A -126.2(11) no . . . .
C52X C53X C56X F56B 117.3(11) no . . . .
C52X C53X C56X F56C -15.1(19) no . . . .
C52X C53X C56X F56D -79.8(14) no . . . .
C52X C53X C56X F56E 27.1(15) no . . . .
C52X C53X C56X F56F 146.6(11) no . . . .
C54X C53X C56X F56A 52.9(14) no . . . .
C54X C53X C56X F56B -63.6(15) no . . . .
C54X C53X C56X F56C 164.1(11) no . . . .
C54X C53X C56X F56D 99.3(12) no . . . .
C54X C53X C56X F56E -153.7(10) no . . . .
C54X C53X C56X F56F -34.2(18) no . . . .
C56X C53X C54X C49X -179.4(10) no . . . .
B2 C57X C58X C59X 170.9(8) no . . . .
B2 C57X C62X C61X -171.7(8) no . . . .
C58X C57X C62X C61X -0.9(14) no . . . .
C62X C57X C58X C59X 0.5(14) no . . . .
C57X C58X C59X C60X -0.0(15) no . . . .
C57X C58X C59X C63X 179.5(8) no . . . .
C58X C59X C60X C61X -0.1(15) no . . . .
C58X C59X C63X F63A -36.7(13) no . . . .
C58X C59X C63X F63B -152.8(9) no . . . .
C58X C59X C63X F63C 80.9(12) no . . . .
C60X C59X C63X F63A 142.8(9) no . . . .
C60X C59X C63X F63B 26.7(15) no . . . .
C60X C59X C63X F63C -99.5(11) no . . . .
C63X C59X C60X C61X -179.6(9) no . . . .
C59X C60X C61X C62X -0.3(16) no . . . .
C59X C60X C61X C64X 179.7(9) no . . . .
C60X C61X C62X C57X 0.9(16) no . . . .
C60X C61X C64X F64A -134.9(10) no . . . .
C60X C61X C64X F64B 105.6(11) no . . . .
C60X C61X C64X F64C -16.5(17) no . . . .
C60X C61X C64X F64D 51.4(14) no . . . .
C60X C61X C64X F64E -163.9(10) no . . . .
C60X C61X C64X F64F -50.0(15) no . . . .
C62X C61X C64X F64A 45.1(15) no . . . .
C62X C61X C64X F64B -74.4(13) no . . . .
C62X C61X C64X F64C 163.5(10) no . . . .
C62X C61X C64X F64D -128.6(10) no . . . .
C62X C61X C64X F64E 16.1(17) no . . . .
C62X C61X C64X F64F 130.0(10) no . . . .
C64X C61X C62X C57X -179.2(10) no . . . .
C2Z C1Z C6Z C5Z -1(2) no . . . .
C6Z C1Z C2Z C3Z 0(2) no . . . .
C1Z C2Z C3Z C4Z -1(3) no . . . .
C2Z C3Z C4Z C5Z 2(2) no . . . .
C3Z C4Z C5Z C6Z -3(2) no . . . .
C4Z C5Z C6Z C1Z 2(2) no . . . .
C8Z C7Z C12Z C11Z 1.4(19) no . . . .
C12Z C7Z C8Z C9Z -1.0(19) no . . . .
C7Z C8Z C9Z C10Z 0.0(19) no . . . .
C8Z C9Z C10Z C11Z 1(2) no . . . .
C9Z C10Z C11Z C12Z -0(2) no . . . .
C10Z C11Z C12Z C7Z -1(2) no . . . .
C14Z C13Z C18Z C17Z -2(4) no . . . .
C18Z C13Z C14Z C15Z 2(5) no . . . .
C13Z C14Z C15Z C16Z -0(4) no . . . .
C14Z C15Z C16Z C17Z -1(4) no . . . .
C15Z C16Z C17Z C18Z 1(3) no . . . .
C16Z C17Z C18Z C13Z 0(3) no . . . .
